data_4133411
loop_
_publ_author_name
'O'Brien, Evan S'
'Russell, Jake C.'
'Bartnof, Matthew'
'Christodoulides, Alexander D.'
'Lee, Kihong'
'DeGayner, Jordan A.'
'Paley, Daniel W.'
'McGaughey, Alan J. H.'
'Ong, Wee-Liat'
'Malen, Jonathan A.'
'Zhu, X.-Y.'
'Roy, Xavier'

_publ_section_title
;
 Spontaneous Electronic Band Formation and Switchable Behaviors in a
 Phase-Rich Superatomic Crystal.
;
_journal_issue 46
_journal_name_full 'Journal of the American Chemical Society'
_journal_page_first 15601
_journal_page_last 15605
_journal_paper_doi 10.1021/jacs.8b09905
_journal_volume 140
_journal_year 2018
_chemical_formula_moiety '2(C36 H90 Co6 P6 Te8), 2(C70), C140'
_chemical_formula_sum 'C352 H180 Co12 P12 Te16'
_chemical_formula_weight 7529.35
_space_group_crystal_system monoclinic
_space_group_IT_number 14
_space_group_name_Hall '-P 2yn'
_space_group_name_H-M_alt 'P 1 21/n 1'
_atom_sites_solution_hydrogens geom
_audit_creation_date 2018-07-27
_audit_creation_method
;
Olex2 1.2
(compiled 2018.05.29 svn.r3510 for OlexSys, GUI svn.r5506)
;
_cell_angle_alpha 90
_cell_angle_beta 92.581(2)
_cell_angle_gamma 90
_cell_formula_units_Z 2
_cell_length_a 25.3864(6)
_cell_length_b 16.3196(3)
_cell_length_c 28.8221(6)
_cell_measurement_reflns_used 25835
_cell_measurement_temperature 100(2)
_cell_measurement_theta_max 29.3970
_cell_measurement_theta_min 3.7570
_cell_volume 11928.8(4)
_computing_cell_refinement
;
CrysAlisPro, Agilent Technologies,
Version 1.171.37.35 (release 13-08-2014 CrysAlis171 .NET)
(compiled Aug 13 2014,18:06:01)
;
_computing_data_collection
;
CrysAlisPro, Agilent Technologies,
Version 1.171.37.35 (release 13-08-2014 CrysAlis171 .NET)
(compiled Aug 13 2014,18:06:01)
;
_computing_data_reduction
;
CrysAlisPro, Agilent Technologies,
Version 1.171.37.35 (release 13-08-2014 CrysAlis171 .NET)
(compiled Aug 13 2014,18:06:01)
;
_computing_molecular_graphics 'Olex2 (Dolomanov et al., 2009)'
_computing_publication_material 'Olex2 (Dolomanov et al., 2009)'
_computing_structure_refinement 'SHELXL-2018/3 (Sheldrick, 2018)'
_diffrn_ambient_temperature 100.15
_diffrn_detector 'CCD plate'
_diffrn_detector_area_resol_mean 8.0549
_diffrn_detector_type EosS2
_diffrn_measured_fraction_theta_full 0.998
_diffrn_measured_fraction_theta_max 0.998
_diffrn_measurement_details
;
#__ type_ start__ end____ width___ exp.time_
  1 omega   35.00   89.00   0.5000   20.0000
omega____ theta____ kappa____ phi______ frames
    -       17.1930  178.0000   60.0000 108

#__ type_ start__ end____ width___ exp.time_
  2 omega   35.00   89.00   0.5000   20.0000
omega____ theta____ kappa____ phi______ frames
    -       17.1930  178.0000    0.0000 108

#__ type_ start__ end____ width___ exp.time_
  3 omega    0.00   84.00   0.5000   20.0000
omega____ theta____ kappa____ phi______ frames
    -       17.1930   57.0000  120.0000 168

#__ type_ start__ end____ width___ exp.time_
  4 omega   -2.00   86.00   0.5000   20.0000
omega____ theta____ kappa____ phi______ frames
    -       17.1930   37.0000 -180.0000 176

#__ type_ start__ end____ width___ exp.time_
  5 omega    0.00   84.00   0.5000   20.0000
omega____ theta____ kappa____ phi______ frames
    -       17.1930   57.0000 -150.0000 168

#__ type_ start__ end____ width___ exp.time_
  6 omega  -10.00   85.00   0.5000   20.0000
omega____ theta____ kappa____ phi______ frames
    -       17.1930   77.0000  -30.0000 190

#__ type_ start__ end____ width___ exp.time_
  7 omega  -20.00   56.00   0.5000   20.0000
omega____ theta____ kappa____ phi______ frames
    -       17.1930  -99.0000 -180.0000 152

#__ type_ start__ end____ width___ exp.time_
  8 omega  -50.00  -19.00   0.5000   20.0000
omega____ theta____ kappa____ phi______ frames
    -       17.1930  -57.0000   60.0000 62

#__ type_ start__ end____ width___ exp.time_
  9 omega   35.00   89.00   0.5000   20.0000
omega____ theta____ kappa____ phi______ frames
    -       17.1930  178.0000 -150.0000 108
;
_diffrn_measurement_device 'four-circle diffractometer'
_diffrn_measurement_device_type 'SuperNova, Dual, Cu at zero, EosS2'
_diffrn_measurement_method '\w scans'
_diffrn_orient_matrix_UB_11 -0.0270004000
_diffrn_orient_matrix_UB_12 0.0063889000
_diffrn_orient_matrix_UB_13 0.0042209000
_diffrn_orient_matrix_UB_21 -0.0072320000
_diffrn_orient_matrix_UB_22 -0.0260952000
_diffrn_orient_matrix_UB_23 -0.0188872000
_diffrn_orient_matrix_UB_31 0.0004959000
_diffrn_orient_matrix_UB_32 -0.0341172000
_diffrn_orient_matrix_UB_33 0.0152073000
_diffrn_radiation_monochromator mirror
_diffrn_radiation_probe x-ray
_diffrn_radiation_type MoK\a
_diffrn_radiation_wavelength 0.71073
_diffrn_reflns_av_R_equivalents 0.0433
_diffrn_reflns_av_unetI/netI 0.0307
_diffrn_reflns_Laue_measured_fraction_full 0.998
_diffrn_reflns_Laue_measured_fraction_max 0.998
_diffrn_reflns_limit_h_max 31
_diffrn_reflns_limit_h_min -31
_diffrn_reflns_limit_k_max 20
_diffrn_reflns_limit_k_min -20
_diffrn_reflns_limit_l_max 36
_diffrn_reflns_limit_l_min -36
_diffrn_reflns_number 151861
_diffrn_reflns_point_group_measured_fraction_full 0.998
_diffrn_reflns_point_group_measured_fraction_max 0.998
_diffrn_reflns_theta_full 25.242
_diffrn_reflns_theta_max 26.372
_diffrn_reflns_theta_min 3.277
_diffrn_source 'SuperNova (Mo) X-ray Source'
_exptl_absorpt_coefficient_mu 2.880
_exptl_absorpt_correction_T_max 0.928
_exptl_absorpt_correction_T_min 0.851
_exptl_absorpt_correction_type analytical
_exptl_absorpt_process_details
;
CrysAlisPro, Agilent Technologies,
Version 1.171.37.35 (release 13-08-2014 CrysAlis171 .NET)
(compiled Aug 13 2014,18:06:01)
Analytical numeric absorption correction using a multifaceted crystal
			model based on expressions derived by R.C. Clark & J.S. Reid.
(Clark, R. C. & Reid, J. S. (1995). Acta Cryst. A51, 887-897)
Empirical absorption correction using spherical harmonics,
 implemented in SCALE3 ABSPACK scaling algorithm.
;
_exptl_crystal_colour black
_exptl_crystal_colour_primary black
_exptl_crystal_density_diffrn 2.096
_exptl_crystal_description block
_exptl_crystal_F_000 7256
_exptl_crystal_size_max 0.0927
_exptl_crystal_size_mid 0.0803
_exptl_crystal_size_min 0.0389
_refine_diff_density_max 1.308
_refine_diff_density_min -0.962
_refine_diff_density_rms 0.114
_refine_ls_extinction_method none
_refine_ls_goodness_of_fit_ref 1.067
_refine_ls_hydrogen_treatment constr
_refine_ls_matrix_type full
_refine_ls_number_parameters 2319
_refine_ls_number_reflns 24357
_refine_ls_number_restraints 6600
_refine_ls_restrained_S_all 0.976
_refine_ls_R_factor_all 0.0690
_refine_ls_R_factor_gt 0.0454
_refine_ls_shift/su_max 0.026
_refine_ls_shift/su_mean 0.000
_refine_ls_structure_factor_coef Fsqd
_refine_ls_weighting_details 'w=1/[\s^2^(Fo^2^)+(0.0196P)^2^+53.0070P] where P=(Fo^2^+2Fc^2^)/3'
_refine_ls_weighting_scheme calc
_refine_ls_wR_factor_gt 0.0782
_refine_ls_wR_factor_ref 0.0869
_reflns_Friedel_coverage 0.000
_reflns_number_gt 17458
_reflns_number_total 24357
_reflns_threshold_expression 'I > 2\s(I)'
_cod_data_source_file ja8b09905_si_004.cif
_cod_data_source_block CoTe-C70-100
_cod_original_cell_volume 11928.8(5)
_cod_database_code 4133411
_shelx_shelxl_version_number 2018/3
_chemical_oxdiff_formula 'co6 te8 p6 c176 h90'
_shelx_space_group_comment
;
The symmetry employed for this shelxl refinement is uniquely defined
by the following loop, which should always be used as a source of
symmetry information in preference to the above space-group names.
They are only intended as comments.
;
_reflns_odcompleteness_completeness 99.73
_reflns_odcompleteness_iscentric 1
_reflns_odcompleteness_theta 26.32
_olex2_refinement_description
;
1. Fixed Uiso
 At 1.2 times of:
  All C(H,H) groups
 At 1.5 times of:
  All C(H,H,H) groups
2. Uiso/Uaniso restraints and constraints
All non-hydrogen atoms have similar U: within 1A with sigma of 0.01 and sigma
for terminal atoms of 0.02
P1 \\sim C11 \\sim C12 \\sim C13 \\sim C14 \\sim C15 \\sim C16 \\sim P1B \\sim
C11B \\sim C12B \\sim C13B \\sim C14B \\sim C15B \\sim C16B: within 2A with
sigma of 0.04 and sigma for terminal atoms of 0.08
Uanis(C1_11) \\sim Ueq, Uanis(C2_11) \\sim Ueq, Uanis(C3_11) \\sim Ueq,
Uanis(C4_11) \\sim Ueq, Uanis(C5_11) \\sim Ueq, Uanis(C6_11) \\sim Ueq,
Uanis(C7_11) \\sim Ueq, Uanis(C8_11) \\sim Ueq, Uanis(C9_11) \\sim Ueq,
Uanis(C10_11) \\sim Ueq, Uanis(C11_11) \\sim Ueq, Uanis(C12_11) \\sim Ueq,
Uanis(C13_11) \\sim Ueq, Uanis(C14_11) \\sim Ueq, Uanis(C15_11) \\sim Ueq,
Uanis(C16_11) \\sim Ueq, Uanis(C17_11) \\sim Ueq, Uanis(C18_11) \\sim Ueq,
Uanis(C19_11) \\sim Ueq, Uanis(C20_11) \\sim Ueq, Uanis(C21_11) \\sim Ueq,
Uanis(C22_11) \\sim Ueq, Uanis(C23_11) \\sim Ueq, Uanis(C24_11) \\sim Ueq,
Uanis(C25_11) \\sim Ueq, Uanis(C26_11) \\sim Ueq, Uanis(C27_11) \\sim Ueq,
Uanis(C28_11) \\sim Ueq, Uanis(C29_11) \\sim Ueq, Uanis(C30_11) \\sim Ueq,
Uanis(C31_11) \\sim Ueq, Uanis(C32_11) \\sim Ueq, Uanis(C33_11) \\sim Ueq,
Uanis(C34_11) \\sim Ueq, Uanis(C35_11) \\sim Ueq, Uanis(C36_11) \\sim Ueq,
Uanis(C37_11) \\sim Ueq, Uanis(C38_11) \\sim Ueq, Uanis(C39_11) \\sim Ueq,
Uanis(C40_11) \\sim Ueq, Uanis(C41_11) \\sim Ueq, Uanis(C42_11) \\sim Ueq,
Uanis(C43_11) \\sim Ueq, Uanis(C44_11) \\sim Ueq, Uanis(C45_11) \\sim Ueq,
Uanis(C46_11) \\sim Ueq, Uanis(C47_11) \\sim Ueq, Uanis(C48_11) \\sim Ueq,
Uanis(C49_11) \\sim Ueq, Uanis(C50_11) \\sim Ueq, Uanis(C51_11) \\sim Ueq,
Uanis(C52_11) \\sim Ueq, Uanis(C53_11) \\sim Ueq, Uanis(C54_11) \\sim Ueq,
Uanis(C55_11) \\sim Ueq, Uanis(C56_11) \\sim Ueq, Uanis(C57_11) \\sim Ueq,
Uanis(C58_11) \\sim Ueq, Uanis(C59_11) \\sim Ueq, Uanis(C60_11) \\sim Ueq,
Uanis(C61_11) \\sim Ueq, Uanis(C62_11) \\sim Ueq, Uanis(C63_11) \\sim Ueq,
Uanis(C64_11) \\sim Ueq, Uanis(C65_11) \\sim Ueq, Uanis(C66_11) \\sim Ueq,
Uanis(C67_11) \\sim Ueq, Uanis(C68_11) \\sim Ueq, Uanis(C69_11) \\sim Ueq,
Uanis(C70_11) \\sim Ueq, Uanis(C1_12) \\sim Ueq, Uanis(C2_12) \\sim Ueq,
Uanis(C3_12) \\sim Ueq, Uanis(C4_12) \\sim Ueq, Uanis(C5_12) \\sim Ueq,
Uanis(C7_12) \\sim Ueq, Uanis(C6_12) \\sim Ueq, Uanis(C8_12) \\sim Ueq,
Uanis(C9_12) \\sim Ueq, Uanis(C10_12) \\sim Ueq, Uanis(C11_12) \\sim Ueq,
Uanis(C12_12) \\sim Ueq, Uanis(C13_12) \\sim Ueq, Uanis(C14_12) \\sim Ueq,
Uanis(C15_12) \\sim Ueq, Uanis(C16_12) \\sim Ueq, Uanis(C17_12) \\sim Ueq,
Uanis(C18_12) \\sim Ueq, Uanis(C19_12) \\sim Ueq, Uanis(C20_12) \\sim Ueq,
Uanis(C21_12) \\sim Ueq, Uanis(C22_12) \\sim Ueq, Uanis(C23_12) \\sim Ueq,
Uanis(C24_12) \\sim Ueq, Uanis(C25_12) \\sim Ueq, Uanis(C26_12) \\sim Ueq,
Uanis(C27_12) \\sim Ueq, Uanis(C28_12) \\sim Ueq, Uanis(C29_12) \\sim Ueq,
Uanis(C30_12) \\sim Ueq, Uanis(C31_12) \\sim Ueq, Uanis(C32_12) \\sim Ueq,
Uanis(C33_12) \\sim Ueq, Uanis(C34_12) \\sim Ueq, Uanis(C35_12) \\sim Ueq,
Uanis(C36_12) \\sim Ueq, Uanis(C37_12) \\sim Ueq, Uanis(C38_12) \\sim Ueq,
Uanis(C39_12) \\sim Ueq, Uanis(C40_12) \\sim Ueq, Uanis(C41_12) \\sim Ueq,
Uanis(C42_12) \\sim Ueq, Uanis(C43_12) \\sim Ueq, Uanis(C44_12) \\sim Ueq,
Uanis(C45_12) \\sim Ueq, Uanis(C46_12) \\sim Ueq, Uanis(C47_12) \\sim Ueq,
Uanis(C48_12) \\sim Ueq, Uanis(C49_12) \\sim Ueq, Uanis(C50_12) \\sim Ueq,
Uanis(C51_12) \\sim Ueq, Uanis(C52_12) \\sim Ueq, Uanis(C53_12) \\sim Ueq,
Uanis(C54_12) \\sim Ueq, Uanis(C55_12) \\sim Ueq, Uanis(C56_12) \\sim Ueq,
Uanis(C57_12) \\sim Ueq, Uanis(C58_12) \\sim Ueq, Uanis(C59_12) \\sim Ueq,
Uanis(C60_12) \\sim Ueq, Uanis(C61_12) \\sim Ueq, Uanis(C62_12) \\sim Ueq,
Uanis(C63_12) \\sim Ueq, Uanis(C64_12) \\sim Ueq, Uanis(C65_12) \\sim Ueq,
Uanis(C66_12) \\sim Ueq, Uanis(C67_12) \\sim Ueq, Uanis(C68_12) \\sim Ueq,
Uanis(C69_12) \\sim Ueq, Uanis(C70_12) \\sim Ueq, : with sigma of 0.02 and
sigma for terminal atoms of 0.04
Uanis(C1_1) \\sim Ueq, Uanis(C2_1) \\sim Ueq, Uanis(C3_1) \\sim Ueq,
Uanis(C4_1) \\sim Ueq, Uanis(C5_1) \\sim Ueq, Uanis(C6_1) \\sim Ueq,
Uanis(C7_1) \\sim Ueq, Uanis(C8_1) \\sim Ueq, Uanis(C9_1) \\sim Ueq,
Uanis(C10_1) \\sim Ueq, Uanis(C11_1) \\sim Ueq, Uanis(C12_1) \\sim Ueq,
Uanis(C13_1) \\sim Ueq, Uanis(C14_1) \\sim Ueq, Uanis(C15_1) \\sim Ueq,
Uanis(C16_1) \\sim Ueq, Uanis(C17_1) \\sim Ueq, Uanis(C18_1) \\sim Ueq,
Uanis(C19_1) \\sim Ueq, Uanis(C20_1) \\sim Ueq, Uanis(C21_1) \\sim Ueq,
Uanis(C22_1) \\sim Ueq, Uanis(C23_1) \\sim Ueq, Uanis(C24_1) \\sim Ueq,
Uanis(C25_1) \\sim Ueq, Uanis(C26_1) \\sim Ueq, Uanis(C27_1) \\sim Ueq,
Uanis(C28_1) \\sim Ueq, Uanis(C29_1) \\sim Ueq, Uanis(C30_1) \\sim Ueq,
Uanis(C31_1) \\sim Ueq, Uanis(C32_1) \\sim Ueq, Uanis(C33_1) \\sim Ueq,
Uanis(C34_1) \\sim Ueq, Uanis(C35_1) \\sim Ueq, Uanis(C36_1) \\sim Ueq,
Uanis(C37_1) \\sim Ueq, Uanis(C38_1) \\sim Ueq, Uanis(C39_1) \\sim Ueq,
Uanis(C40_1) \\sim Ueq, Uanis(C41_1) \\sim Ueq, Uanis(C42_1) \\sim Ueq,
Uanis(C43_1) \\sim Ueq, Uanis(C44_1) \\sim Ueq, Uanis(C45_1) \\sim Ueq,
Uanis(C46_1) \\sim Ueq, Uanis(C47_1) \\sim Ueq, Uanis(C48_1) \\sim Ueq,
Uanis(C49_1) \\sim Ueq, Uanis(C50_1) \\sim Ueq, Uanis(C51_1) \\sim Ueq,
Uanis(C52_1) \\sim Ueq, Uanis(C53_1) \\sim Ueq, Uanis(C54_1) \\sim Ueq,
Uanis(C55_1) \\sim Ueq, Uanis(C56_1) \\sim Ueq, Uanis(C57_1) \\sim Ueq,
Uanis(C58_1) \\sim Ueq, Uanis(C59_1) \\sim Ueq, Uanis(C60_1) \\sim Ueq,
Uanis(C61_1) \\sim Ueq, Uanis(C62_1) \\sim Ueq, Uanis(C63_1) \\sim Ueq,
Uanis(C64_1) \\sim Ueq, Uanis(C65_1) \\sim Ueq, Uanis(C66_1) \\sim Ueq,
Uanis(C67_1) \\sim Ueq, Uanis(C68_1) \\sim Ueq, Uanis(C69_1) \\sim Ueq,
Uanis(C70_1) \\sim Ueq: with sigma of 0.01 and sigma for terminal atoms of 0.02
Uanis(P1) = Uanis(P1B)
3. Rigid body (RIGU) restrains
 C1_1, C2_1, C3_1, C4_1, C5_1, C6_1, C7_1, C8_1, C9_1, C10_1, C11_1, C12_1,
 C13_1, C14_1, C15_1, C16_1, C17_1, C18_1, C19_1, C20_1, C21_1, C22_1, C23_1,
 C24_1, C25_1, C26_1, C27_1, C28_1, C29_1, C30_1, C31_1, C32_1, C33_1, C34_1,
 C35_1, C36_1, C37_1, C38_1, C39_1, C40_1, C41_1, C42_1, C43_1, C44_1, C45_1,
 C46_1, C47_1, C48_1, C49_1, C50_1, C51_1, C52_1, C53_1, C54_1, C55_1, C56_1,
 C57_1, C58_1, C59_1, C60_1, C61_1, C62_1, C63_1, C64_1, C65_1, C66_1, C67_1,
 C68_1, C69_1, C70_1
 C1_2, C2_2, C3_2, C4_2, C5_2, C6_2, C7_2, C8_2, C9_2, C10_2, C11_2, C12_2,
 C13_2, C14_2, C15_2, C16_2, C17_2, C18_2, C19_2, C20_2, C21_2, C22_2, C23_2,
 C24_2, C25_2, C26_2, C27_2, C28_2, C29_2, C30_2, C31_2, C32_2, C33_2, C34_2,
 C35_2, C36_2, C37_2, C38_2, C39_2, C40_2, C41_2, C42_2, C43_2, C44_2, C45_2,
 C46_2, C47_2, C48_2, C49_2, C50_2, C51_2, C52_2, C53_2, C54_2, C55_2, C56_2,
 C57_2, C58_2, C59_2, C60_2, C61_2, C62_2, C63_2, C64_2, C65_2, C66_2, C67_2,
 C68_2, C69_2, C70_2
 with sigma for 1-2 distances of 0.004 and sigma for 1-3 distances of 0.004
 C1_11, C2_11, C3_11, C4_11, C5_11, C6_11, C7_11, C8_11, C9_11, C10_11, C11_11,
  C12_11, C13_11, C14_11, C15_11, C16_11, C17_11, C18_11, C19_11, C20_11,
 C21_11, C22_11, C23_11, C24_11, C25_11, C26_11, C27_11, C28_11, C29_11, C30_11,
  C31_11, C32_11, C33_11, C34_11, C35_11, C36_11, C37_11, C38_11, C39_11,
 C40_11, C41_11, C42_11, C43_11, C44_11, C45_11, C46_11, C47_11, C48_11, C49_11,
  C50_11, C51_11, C52_11, C53_11, C54_11, C55_11, C56_11, C57_11, C58_11,
 C59_11, C60_11, C61_11, C62_11, C63_11, C64_11, C65_11, C66_11, C67_11, C68_11,
  C69_11, C70_11
 C1_12, C2_12, C3_12, C4_12, C5_12, C7_12, C6_12, C8_12, C9_12, C10_12, C11_12,
  C12_12, C13_12, C14_12, C15_12, C16_12, C17_12, C18_12, C19_12, C20_12,
 C21_12, C22_12, C23_12, C24_12, C25_12, C26_12, C27_12, C28_12, C29_12, C30_12,
  C31_12, C32_12, C33_12, C34_12, C35_12, C36_12, C37_12, C38_12, C39_12,
 C40_12, C41_12, C42_12, C43_12, C44_12, C45_12, C46_12, C47_12, C48_12, C49_12,
  C50_12, C51_12, C52_12, C53_12, C54_12, C55_12, C56_12, C57_12, C58_12,
 C59_12, C60_12, C61_12, C62_12, C63_12, C64_12, C65_12, C66_12, C67_12, C68_12,
  C69_12, C70_12
 C1_13, C2_13, C3_13, C4_13, C5_13, C7_13, C6_13, C8_13, C9_13, C10_13, C11_13,
  C12_13, C13_13, C14_13, C15_13, C16_13, C17_13, C18_13, C19_13, C20_13,
 C21_13, C22_13, C23_13, C24_13, C25_13, C26_13, C27_13, C28_13, C29_13, C30_13,
  C31_13, C32_13, C33_13, C34_13, C35_13, C36_13, C37_13, C38_13, C39_13,
 C40_13, C41_13, C42_13, C43_13, C44_13, C45_13, C46_13, C47_13, C48_13, C49_13,
  C50_13, C51_13, C52_13, C53_13, C54_13, C55_13, C56_13, C57_13, C58_13,
 C59_13, C60_13, C61_13, C62_13, C63_13, C64_13, C65_13, C66_13, C67_13, C68_13,
  C69_13, C70_13
 with sigma for 1-2 distances of 0.004 and sigma for 1-3 distances of 0.004
 Co1, P1, C11, C12, C13, C14, C15, C16, P1B, C11B, C12B, C13B, C14B, C15B, C16B
 with sigma for 1-2 distances of 0.004 and sigma for 1-3 distances of 0.004
4. Same fragment restrains
{Co1, P1B, C11B, C12B, C13B, C14B, C15B, C16B} sigma for 1-2: 0.02, 1-3: 0.04
as
{Co1, P1, C11, C12, C13, C14, C15, C16}
{C1_2, C2_2, C3_2, C4_2, C5_2, C6_2, C7_2, C8_2, C9_2, C10_2, C11_2, C12_2,
C13_2, C14_2, C15_2, C16_2, C17_2, C18_2, C19_2, C20_2, C21_2, C22_2, C23_2,
C24_2, C25_2, C26_2, C27_2, C28_2, C29_2, C30_2, C31_2, C32_2, C33_2, C34_2,
C35_2, C36_2, C37_2, C38_2, C39_2, C40_2, C41_2, C42_2, C43_2, C44_2, C45_2,
C46_2, C47_2, C48_2, C49_2, C50_2, C51_2, C52_2, C53_2, C54_2, C55_2, C56_2,
C57_2, C58_2, C59_2, C60_2, C61_2, C62_2, C63_2, C64_2, C65_2, C66_2, C67_2,
C68_2, C69_2, C70_2}
as
{C1_1, C2_1, C3_1, C4_1, C5_1, C6_1, C7_1, C8_1, C9_1, C10_1, C11_1, C12_1,
C13_1, C14_1, C15_1, C16_1, C17_1, C18_1, C19_1, C20_1, C21_1, C22_1, C23_1,
C24_1, C25_1, C26_1, C27_1, C28_1, C29_1, C30_1, C31_1, C32_1, C33_1, C34_1,
C35_1, C36_1, C37_1, C38_1, C39_1, C40_1, C41_1, C42_1, C43_1, C44_1, C45_1,
C46_1, C47_1, C48_1, C49_1, C50_1, C51_1, C52_1, C53_1, C54_1, C55_1, C56_1,
C57_1, C58_1, C59_1, C60_1, C61_1, C62_1, C63_1, C64_1, C65_1, C66_1, C67_1,
C68_1, C69_1, C70_1} sigma for 1-2: 0.02 1-3: 0.04
5. Others
 1*[Sof(C1)+Sof(C2)+Sof(C3)+Sof(C4)+Sof(C5)+Sof(C6)+Sof(C7)+Sof(C8)+Sof(C9)+
 Sof(C10)+Sof(C11)+Sof(C12)+Sof(C13)+Sof(C14)+Sof(C15)+Sof(C16)+Sof(C17)+
 Sof(C18)+Sof(C19)+Sof(C20)+Sof(C21)+Sof(C22)+Sof(C23)+Sof(C24)+Sof(C25)+
 Sof(C26)+Sof(C27)+Sof(C28)+Sof(C29)+Sof(C30)+Sof(C31)+Sof(C32)+Sof(C33)+
 Sof(C34)+Sof(C35)+Sof(C36)+Sof(C37)+Sof(C38)+Sof(C39)+Sof(C40)+Sof(C41)+
 Sof(C42)+Sof(C43)+Sof(C44)+Sof(C45)+Sof(C46)+Sof(C47)+Sof(C48)+Sof(C49)+
 Sof(C50)+Sof(C51)+Sof(C52)+Sof(C53)+Sof(C54)+Sof(C55)+Sof(C56)+Sof(C57)+
 Sof(C58)+Sof(C59)+Sof(C60)+Sof(C61)+Sof(C62)+Sof(C63)+Sof(C64)+Sof(C65)+
 Sof(C66)+Sof(C67)+Sof(C68)+Sof(C69)+Sof(C70)]+1*[Sof(C1)+Sof(C2)+Sof(C3)+
 Sof(C4)+Sof(C5)+Sof(C7)+Sof(C6)+Sof(C8)+Sof(C9)+Sof(C10)+Sof(C11)+Sof(C12)+
 Sof(C13)+Sof(C14)+Sof(C15)+Sof(C16)+Sof(C17)+Sof(C18)+Sof(C19)+Sof(C20)+
 Sof(C21)+Sof(C22)+Sof(C23)+Sof(C24)+Sof(C25)+Sof(C26)+Sof(C27)+Sof(C28)+
 Sof(C29)+Sof(C30)+Sof(C31)+Sof(C32)+Sof(C33)+Sof(C34)+Sof(C35)+Sof(C36)+
 Sof(C37)+Sof(C38)+Sof(C39)+Sof(C40)+Sof(C41)+Sof(C42)+Sof(C43)+Sof(C44)+
 Sof(C45)+Sof(C46)+Sof(C47)+Sof(C48)+Sof(C49)+Sof(C50)+Sof(C51)+Sof(C52)+
 Sof(C53)+Sof(C54)+Sof(C55)+Sof(C56)+Sof(C57)+Sof(C58)+Sof(C59)+Sof(C60)+
 Sof(C61)+Sof(C62)+Sof(C63)+Sof(C64)+Sof(C65)+Sof(C66)+Sof(C67)+Sof(C68)+
 Sof(C69)+Sof(C70)]+1*[Sof(C1)+Sof(C2)+Sof(C3)+Sof(C4)+Sof(C5)+Sof(C7)+Sof(C6)+
 Sof(C8)+Sof(C9)+Sof(C10)+Sof(C11)+Sof(C12)+Sof(C13)+Sof(C14)+Sof(C15)+Sof(C16)+
 Sof(C17)+Sof(C18)+Sof(C19)+Sof(C20)+Sof(C21)+Sof(C22)+Sof(C23)+Sof(C24)+
 Sof(C25)+Sof(C26)+Sof(C27)+Sof(C28)+Sof(C29)+Sof(C30)+Sof(C31)+Sof(C32)+
 Sof(C33)+Sof(C34)+Sof(C35)+Sof(C36)+Sof(C37)+Sof(C38)+Sof(C39)+Sof(C40)+
 Sof(C41)+Sof(C42)+Sof(C43)+Sof(C44)+Sof(C45)+Sof(C46)+Sof(C47)+Sof(C48)+
 Sof(C49)+Sof(C50)+Sof(C51)+Sof(C52)+Sof(C53)+Sof(C54)+Sof(C55)+Sof(C56)+
 Sof(C57)+Sof(C58)+Sof(C59)+Sof(C60)+Sof(C61)+Sof(C62)+Sof(C63)+Sof(C64)+
 Sof(C65)+Sof(C66)+Sof(C67)+Sof(C68)+Sof(C69)+Sof(C70)+Sof(Q1)+Sof(Q2)+Sof(Q3)+
 Sof(Q4)+Sof(Q5)+Sof(Q6)+Sof(Q7)+Sof(Q8)+Sof(Q9)+Sof(Q10)+Sof(Q11)+Sof(Q12)+
 Sof(Q13)+Sof(Q14)+Sof(Q15)+Sof(Q16)+Sof(Q17)+Sof(Q18)+Sof(Q19)+Sof(Q20)+
 Sof(Q21)+Sof(Q22)+Sof(Q23)+Sof(Q24)+Sof(Q25)+Sof(Q26)+Sof(Q27)+Sof(Q28)+
 Sof(Q29)+Sof(Q30)+Sof(Q31)+Sof(Q32)+Sof(Q33)+Sof(Q34)+Sof(Q35)+Sof(Q36)+
 Sof(Q37)+Sof(Q38)+Sof(Q39)+Sof(Q40)+Sof(Q41)+Sof(Q42)+Sof(Q43)+Sof(Q44)+
 Sof(Q45)+Sof(Q46)+Sof(Q47)+Sof(Q48)+Sof(Q49)+Sof(Q50)+Sof(Q51)+Sof(Q52)+
 Sof(Q53)+Sof(Q54)+Sof(Q55)+Sof(Q56)+Sof(Q57)+Sof(Q58)+Sof(Q59)+Sof(Q60)]=1
 with esd of 0.0001
 Sof(C1)=Sof(C2)=Sof(C3)=Sof(C4)=Sof(C5)=Sof(C6)=Sof(C7)=Sof(C8)=Sof(C9)=
 Sof(C10)=Sof(C11)=Sof(C12)=Sof(C13)=Sof(C14)=Sof(C15)=Sof(C16)=Sof(C17)=
 Sof(C18)=Sof(C19)=Sof(C20)=Sof(C21)=Sof(C22)=Sof(C23)=Sof(C24)=Sof(C25)=
 Sof(C26)=Sof(C27)=Sof(C28)=Sof(C29)=Sof(C30)=Sof(C31)=Sof(C32)=Sof(C33)=
 Sof(C34)=Sof(C35)=Sof(C36)=Sof(C37)=Sof(C38)=Sof(C39)=Sof(C40)=Sof(C41)=
 Sof(C42)=Sof(C43)=Sof(C44)=Sof(C45)=Sof(C46)=Sof(C47)=Sof(C48)=Sof(C49)=
 Sof(C50)=Sof(C51)=Sof(C52)=Sof(C53)=Sof(C54)=Sof(C55)=Sof(C56)=Sof(C57)=
 Sof(C58)=Sof(C59)=Sof(C60)=Sof(C61)=Sof(C62)=Sof(C63)=Sof(C64)=Sof(C65)=
 Sof(C66)=Sof(C67)=Sof(C68)=Sof(C69)=Sof(C70)=FVAR(1)
 Sof(C1)=Sof(C2)=Sof(C3)=Sof(C4)=Sof(C5)=Sof(C6)=Sof(C7)=Sof(C8)=Sof(C9)=
 Sof(C10)=Sof(C11)=Sof(C12)=Sof(C13)=Sof(C14)=Sof(C15)=Sof(C16)=Sof(C17)=
 Sof(C18)=Sof(C19)=Sof(C20)=Sof(C21)=Sof(C22)=Sof(C23)=Sof(C24)=Sof(C25)=
 Sof(C26)=Sof(C27)=Sof(C28)=Sof(C29)=Sof(C30)=Sof(C31)=Sof(C32)=Sof(C33)=
 Sof(C34)=Sof(C35)=Sof(C36)=Sof(C37)=Sof(C38)=Sof(C39)=Sof(C40)=Sof(C41)=
 Sof(C42)=Sof(C43)=Sof(C44)=Sof(C45)=Sof(C46)=Sof(C47)=Sof(C48)=Sof(C49)=
 Sof(C50)=Sof(C51)=Sof(C52)=Sof(C53)=Sof(C54)=Sof(C55)=Sof(C56)=Sof(C57)=
 Sof(C58)=Sof(C59)=Sof(C60)=Sof(C61)=Sof(C62)=Sof(C63)=Sof(C64)=Sof(C65)=
 Sof(C66)=Sof(C67)=Sof(C68)=Sof(C69)=Sof(C70)=1-FVAR(2)
 Sof(C1)=Sof(C2)=Sof(C3)=Sof(C4)=Sof(C5)=Sof(C6)=Sof(C7)=Sof(C8)=Sof(C9)=
 Sof(C10)=Sof(C11)=Sof(C12)=Sof(C13)=Sof(C14)=Sof(C15)=Sof(C16)=Sof(C17)=
 Sof(C18)=Sof(C19)=Sof(C20)=Sof(C21)=Sof(C22)=Sof(C23)=Sof(C24)=Sof(C25)=
 Sof(C26)=Sof(C27)=Sof(C28)=Sof(C29)=Sof(C30)=Sof(C31)=Sof(C32)=Sof(C33)=
 Sof(C34)=Sof(C35)=Sof(C36)=Sof(C37)=Sof(C38)=Sof(C39)=Sof(C40)=Sof(C41)=
 Sof(C42)=Sof(C43)=Sof(C44)=Sof(C45)=Sof(C46)=Sof(C47)=Sof(C48)=Sof(C49)=
 Sof(C50)=Sof(C51)=Sof(C52)=Sof(C53)=Sof(C54)=Sof(C55)=Sof(C56)=Sof(C57)=
 Sof(C58)=Sof(C59)=Sof(C60)=Sof(C61)=Sof(C62)=Sof(C63)=Sof(C64)=Sof(C65)=
 Sof(C66)=Sof(C67)=Sof(C68)=Sof(C69)=Sof(C70)=FVAR(2)
 Sof(P1B)=Sof(C11B)=Sof(H11C)=Sof(H11D)=Sof(C12B)=Sof(H12D)=Sof(H12E)=
 Sof(H12F)=Sof(C13B)=Sof(H13C)=Sof(H13D)=Sof(C14B)=Sof(H14D)=Sof(H14E)=
 Sof(H14F)=Sof(C15B)=Sof(H15C)=Sof(H15D)=Sof(C16B)=Sof(H16D)=Sof(H16E)=
 Sof(H16F)=1-FVAR(3)
 Sof(P1)=Sof(C11)=Sof(H11A)=Sof(H11B)=Sof(C12)=Sof(H12A)=Sof(H12B)=Sof(H12C)=
 Sof(C13)=Sof(H13A)=Sof(H13B)=Sof(C14)=Sof(H14A)=Sof(H14B)=Sof(H14C)=Sof(C15)=
 Sof(H15A)=Sof(H15B)=Sof(C16)=Sof(H16A)=Sof(H16B)=Sof(H16C)=FVAR(3)
 Sof(C1)=Sof(C2)=Sof(C3)=Sof(C4)=Sof(C5)=Sof(C7)=Sof(C6)=Sof(C8)=Sof(C9)=
 Sof(C10)=Sof(C11)=Sof(C12)=Sof(C13)=Sof(C14)=Sof(C15)=Sof(C16)=Sof(C17)=
 Sof(C18)=Sof(C19)=Sof(C20)=Sof(C21)=Sof(C22)=Sof(C23)=Sof(C24)=Sof(C25)=
 Sof(C26)=Sof(C27)=Sof(C28)=Sof(C29)=Sof(C30)=Sof(C31)=Sof(C32)=Sof(C33)=
 Sof(C34)=Sof(C35)=Sof(C36)=Sof(C37)=Sof(C38)=Sof(C39)=Sof(C40)=Sof(C41)=
 Sof(C42)=Sof(C43)=Sof(C44)=Sof(C45)=Sof(C46)=Sof(C47)=Sof(C48)=Sof(C49)=
 Sof(C50)=Sof(C51)=Sof(C52)=Sof(C53)=Sof(C54)=Sof(C55)=Sof(C56)=Sof(C57)=
 Sof(C58)=Sof(C59)=Sof(C60)=Sof(C61)=Sof(C62)=Sof(C63)=Sof(C64)=Sof(C65)=
 Sof(C66)=Sof(C67)=Sof(C68)=Sof(C69)=Sof(C70)=FVAR(4)
 Sof(C1)=Sof(C2)=Sof(C3)=Sof(C4)=Sof(C5)=Sof(C7)=Sof(C6)=Sof(C8)=Sof(C9)=
 Sof(C10)=Sof(C11)=Sof(C12)=Sof(C13)=Sof(C14)=Sof(C15)=Sof(C16)=Sof(C17)=
 Sof(C18)=Sof(C19)=Sof(C20)=Sof(C21)=Sof(C22)=Sof(C23)=Sof(C24)=Sof(C25)=
 Sof(C26)=Sof(C27)=Sof(C28)=Sof(C29)=Sof(C30)=Sof(C31)=Sof(C32)=Sof(C33)=
 Sof(C34)=Sof(C35)=Sof(C36)=Sof(C37)=Sof(C38)=Sof(C39)=Sof(C40)=Sof(C41)=
 Sof(C42)=Sof(C43)=Sof(C44)=Sof(C45)=Sof(C46)=Sof(C47)=Sof(C48)=Sof(C49)=
 Sof(C50)=Sof(C51)=Sof(C52)=Sof(C53)=Sof(C54)=Sof(C55)=Sof(C56)=Sof(C57)=
 Sof(C58)=Sof(C59)=Sof(C60)=Sof(C61)=Sof(C62)=Sof(C63)=Sof(C64)=Sof(C65)=
 Sof(C66)=Sof(C67)=Sof(C68)=Sof(C69)=Sof(C70)=Sof(Q1)=Sof(Q2)=Sof(Q3)=Sof(Q4)=
 Sof(Q5)=Sof(Q6)=Sof(Q7)=Sof(Q8)=Sof(Q9)=Sof(Q10)=Sof(Q11)=Sof(Q12)=Sof(Q13)=
 Sof(Q14)=Sof(Q15)=Sof(Q16)=Sof(Q17)=Sof(Q18)=Sof(Q19)=Sof(Q20)=Sof(Q21)=
 Sof(Q22)=Sof(Q23)=Sof(Q24)=Sof(Q25)=Sof(Q26)=Sof(Q27)=Sof(Q28)=Sof(Q29)=
 Sof(Q30)=Sof(Q31)=Sof(Q32)=Sof(Q33)=Sof(Q34)=Sof(Q35)=Sof(Q36)=Sof(Q37)=
 Sof(Q38)=Sof(Q39)=Sof(Q40)=Sof(Q41)=Sof(Q42)=Sof(Q43)=Sof(Q44)=Sof(Q45)=
 Sof(Q46)=Sof(Q47)=Sof(Q48)=Sof(Q49)=Sof(Q50)=Sof(Q51)=Sof(Q52)=Sof(Q53)=
 Sof(Q54)=Sof(Q55)=Sof(Q56)=Sof(Q57)=Sof(Q58)=Sof(Q59)=Sof(Q60)=FVAR(5)
 Uiso(C1)=Uiso(C2)=Uiso(C3)=Uiso(C4)=Uiso(C5)=Uiso(C7)=Uiso(C6)=Uiso(C8)=
 Uiso(C9)=Uiso(C10)=Uiso(C11)=Uiso(C12)=Uiso(C13)=Uiso(C14)=Uiso(C15)=Uiso(C16)=
 Uiso(C17)=Uiso(C18)=Uiso(C19)=Uiso(C20)=Uiso(C21)=Uiso(C22)=Uiso(C23)=
 Uiso(C24)=Uiso(C25)=Uiso(C26)=Uiso(C27)=Uiso(C28)=Uiso(C29)=Uiso(C30)=
 Uiso(C31)=Uiso(C32)=Uiso(C33)=Uiso(C34)=Uiso(C35)=Uiso(C36)=Uiso(C37)=
 Uiso(C38)=Uiso(C39)=Uiso(C40)=Uiso(C41)=Uiso(C42)=Uiso(C43)=Uiso(C44)=
 Uiso(C45)=Uiso(C46)=Uiso(C47)=Uiso(C48)=Uiso(C49)=Uiso(C50)=Uiso(C51)=
 Uiso(C52)=Uiso(C53)=Uiso(C54)=Uiso(C55)=Uiso(C56)=Uiso(C57)=Uiso(C58)=
 Uiso(C59)=Uiso(C60)=Uiso(C61)=Uiso(C62)=Uiso(C63)=Uiso(C64)=Uiso(C65)=
 Uiso(C66)=Uiso(C67)=Uiso(C68)=Uiso(C69)=Uiso(C70)=FVAR(6)
6.a Free rotating group:
 C1(C2,C3,C4,C5,C7,C6,C8,C9,C10,C11,C12,C13,C14,C15,C16,C17,C18,C19,C20,C21,
 C22,C23,C24,C25,C26,C27,C28,C29,C30,C31,C32,C33,C34,C35,C36,C37,C38,C39,C40,
 C41,C42,C43,C44,C45,C46,C47,C48,C49,C50,C51,C52,C53,C54,C55,C56,C57,C58,C59,
 C60,C61,C62,C63,C64,C65,C66,C67,C68,C69,C70)
6.b Secondary CH2 refined with riding coordinates:
 C11(H11A,H11B), C13(H13A,H13B), C15(H15A,H15B), C11B(H11C,H11D), C13B(H13C,
 H13D), C15B(H15C,H15D), C21(H21A,H21B), C23(H23A,H23B), C25(H25A,H25B),
 C31(H31A,H31B), C33(H33A,H33B), C35(H35A,H35B), C41(H41A,H41B), C43(H43A,H43B),
  C45(H45A,H45B), C51(H51A,H51B), C53(H53A,H53B), C55(H55A,H55B), C61(H61A,
 H61B), C63(H63A,H63B), C65(H65A,H65B)
6.c Me refined with riding coordinates:
 C12(H12A,H12B,H12C), C14(H14A,H14B,H14C), C16(H16A,H16B,H16C), C12B(H12D,H12E,
 H12F), C14B(H14D,H14E,H14F), C16B(H16D,H16E,H16F), C62(H62A,H62B,H62C),
 C64(H64A,H64B,H64C), C66(H66A,H66B,H66C)
6.d Idealised Me refined as rotating group:
 C22(H22A,H22B,H22C), C24(H24A,H24B,H24C), C26(H26A,H26B,H26C), C32(H32A,H32B,
 H32C), C34(H34A,H34B,H34C), C36(H36A,H36B,H36C), C42(H42A,H42B,H42C), C44(H44A,
 H44B,H44C), C46(H46A,H46B,H46C), C52(H52A,H52B,H52C), C54(H54A,H54B,H54C),
 C56(H56A,H56B,H56C)
;
_olex2_submission_special_instructions 'No special instructions were received'

loop_
_space_group_symop_operation_xyz
'x, y, z'
'-x+1/2, y+1/2, -z+1/2'
'-x, -y, -z'
'x-1/2, -y-1/2, z-1/2'

loop_
_atom_site_label
_atom_site_type_symbol
_atom_site_fract_x
_atom_site_fract_y
_atom_site_fract_z
_atom_site_U_iso_or_equiv
_atom_site_adp_type
_atom_site_occupancy
_atom_site_site_symmetry_order
_atom_site_calc_flag
_atom_site_refinement_flags_posn
_atom_site_refinement_flags_adp
_atom_site_refinement_flags_occupancy
_atom_site_disorder_assembly
_atom_site_disorder_group
Te1 Te 0.36687(2) 0.49971(2) -0.00048(2) 0.01532(7) Uani 1 1 d . U . . .
Te2 Te 0.29492(2) 0.64793(2) 0.05229(2) 0.01376(7) Uani 1 1 d . U . . .
Te3 Te 0.20562(2) 0.65538(2) -0.04429(2) 0.01291(7) Uani 1 1 d . U . . .
Te4 Te 0.28941(2) 0.50246(2) -0.09870(2) 0.01599(8) Uani 1 1 d . U . . .
Te5 Te 0.29733(2) 0.34430(2) 0.04621(2) 0.01271(7) Uani 1 1 d . U . . .
Te6 Te 0.21478(2) 0.49157(2) 0.09878(2) 0.01242(7) Uani 1 1 d . U . . .
Te7 Te 0.13644(2) 0.49700(2) 0.00005(2) 0.01281(7) Uani 1 1 d . U . . .
Te8 Te 0.20753(2) 0.35078(2) -0.05296(2) 0.01315(7) Uani 1 1 d . U . . .
Co1 Co 0.29642(3) 0.59827(4) -0.03090(2) 0.01604(15) Uani 1 1 d D U . . .
P1 P 0.33929(18) 0.7073(3) -0.05310(16) 0.0143(5) Uani 0.380(4) 1 d D U P A 1
C11 C 0.3122(5) 0.8077(7) -0.0371(5) 0.017(3) Uani 0.380(4) 1 d D U P A 1
H11A H 0.273801 0.806612 -0.044765 0.020 Uiso 0.380(4) 1 calc R . P A 1
H11B H 0.316771 0.813361 -0.002966 0.020 Uiso 0.380(4) 1 calc R . P A 1
C12 C 0.3343(6) 0.8843(8) -0.0587(5) 0.024(3) Uani 0.380(4) 1 d D U P A 1
H12A H 0.316207 0.932587 -0.047012 0.036 Uiso 0.380(4) 1 calc R . P A 1
H12B H 0.372128 0.888306 -0.050555 0.036 Uiso 0.380(4) 1 calc R . P A 1
H12C H 0.328938 0.881522 -0.092567 0.036 Uiso 0.380(4) 1 calc R . P A 1
C13 C 0.4081(4) 0.7155(8) -0.0319(4) 0.022(3) Uani 0.380(4) 1 d D U P A 1
H13A H 0.418973 0.773667 -0.033676 0.027 Uiso 0.380(4) 1 calc R . P A 1
H13B H 0.410467 0.699280 0.001186 0.027 Uiso 0.380(4) 1 calc R . P A 1
C14 C 0.4479(7) 0.663(2) -0.0587(10) 0.028(5) Uani 0.380(4) 1 d D U P A 1
H14A H 0.483596 0.670999 -0.044989 0.042 Uiso 0.380(4) 1 calc R . P A 1
H14B H 0.438382 0.604751 -0.056433 0.042 Uiso 0.380(4) 1 calc R . P A 1
H14C H 0.446907 0.679307 -0.091374 0.042 Uiso 0.380(4) 1 calc R . P A 1
C15 C 0.3464(5) 0.7171(8) -0.1153(4) 0.021(3) Uani 0.380(4) 1 d D U P A 1
H15A H 0.371902 0.761583 -0.120824 0.025 Uiso 0.380(4) 1 calc R . P A 1
H15B H 0.361628 0.665568 -0.126946 0.025 Uiso 0.380(4) 1 calc R . P A 1
C16 C 0.2959(5) 0.7350(9) -0.1433(5) 0.019(3) Uani 0.380(4) 1 d D U P A 1
H16A H 0.303350 0.739219 -0.176265 0.029 Uiso 0.380(4) 1 calc R . P A 1
H16B H 0.270587 0.690542 -0.138934 0.029 Uiso 0.380(4) 1 calc R . P A 1
H16C H 0.280882 0.786760 -0.132798 0.029 Uiso 0.380(4) 1 calc R . P A 1
P1B P 0.33962(10) 0.68751(16) -0.07120(10) 0.0143(5) Uani 0.620(4) 1 d D U P A 2
C11B C 0.3530(3) 0.7869(5) -0.0430(3) 0.0173(17) Uiso 0.620(4) 1 d D U P A 2
H11C H 0.369577 0.776985 -0.011745 0.021 Uiso 0.620(4) 1 calc R . P A 2
H11D H 0.378710 0.817328 -0.061247 0.021 Uiso 0.620(4) 1 calc R . P A 2
C12B C 0.3046(4) 0.8403(6) -0.0379(4) 0.025(3) Uiso 0.620(4) 1 d D U P A 2
H12D H 0.314920 0.891869 -0.022676 0.038 Uiso 0.620(4) 1 calc R . P A 2
H12E H 0.288335 0.851929 -0.068723 0.038 Uiso 0.620(4) 1 calc R . P A 2
H12F H 0.279187 0.811519 -0.019140 0.038 Uiso 0.620(4) 1 calc R . P A 2
C13B C 0.4060(3) 0.6578(5) -0.0876(3) 0.0196(18) Uiso 0.620(4) 1 d D U P A 2
H13C H 0.404836 0.600463 -0.098866 0.024 Uiso 0.620(4) 1 calc R . P A 2
H13D H 0.416290 0.692860 -0.113734 0.024 Uiso 0.620(4) 1 calc R . P A 2
C14B C 0.4488(6) 0.6647(14) -0.0479(6) 0.033(4) Uiso 0.620(4) 1 d D U P A 2
H14D H 0.482910 0.647831 -0.059300 0.049 Uiso 0.620(4) 1 calc R . P A 2
H14E H 0.450991 0.721512 -0.037036 0.049 Uiso 0.620(4) 1 calc R . P A 2
H14F H 0.439520 0.628971 -0.022145 0.049 Uiso 0.620(4) 1 calc R . P A 2
C15B C 0.3081(4) 0.7173(5) -0.1266(3) 0.018(2) Uiso 0.620(4) 1 d D U P A 2
H15C H 0.307017 0.668282 -0.146825 0.021 Uiso 0.620(4) 1 calc R . P A 2
H15D H 0.271142 0.732008 -0.120832 0.021 Uiso 0.620(4) 1 calc R . P A 2
C16B C 0.3316(3) 0.7870(5) -0.1538(3) 0.0184(18) Uiso 0.620(4) 1 d D U P A 2
H16D H 0.310373 0.795684 -0.182607 0.028 Uiso 0.620(4) 1 calc R . P A 2
H16E H 0.331734 0.837130 -0.135081 0.028 Uiso 0.620(4) 1 calc R . P A 2
H16F H 0.367802 0.773061 -0.161214 0.028 Uiso 0.620(4) 1 calc R . P A 2
Co2 Co 0.30327(2) 0.49555(4) 0.06385(2) 0.01350(14) Uani 1 1 d . U . . .
P2 P 0.35167(5) 0.48198(9) 0.12709(5) 0.0209(3) Uani 1 1 d . U . . .
C21 C 0.3268(2) 0.4034(3) 0.16800(19) 0.0256(13) Uani 1 1 d . U . . .
H21A H 0.289466 0.416361 0.173347 0.031 Uiso 1 1 calc R . . . .
H21B H 0.327285 0.349636 0.152086 0.031 Uiso 1 1 calc R . . . .
C22 C 0.3550(2) 0.3934(4) 0.21468(19) 0.0312(14) Uani 1 1 d . U . . .
H22A H 0.391691 0.377741 0.210440 0.047 Uiso 1 1 calc GR . . . .
H22B H 0.337525 0.350732 0.232322 0.047 Uiso 1 1 calc GR . . . .
H22C H 0.354012 0.445361 0.231702 0.047 Uiso 1 1 calc GR . . . .
C23 C 0.3612(2) 0.5702(3) 0.16527(19) 0.0286(13) Uani 1 1 d . U . . .
H23A H 0.388122 0.556474 0.189930 0.034 Uiso 1 1 calc R . . . .
H23B H 0.374907 0.616419 0.147106 0.034 Uiso 1 1 calc R . . . .
C24 C 0.3119(2) 0.5973(3) 0.1875(2) 0.0300(14) Uani 1 1 d . U . . .
H24A H 0.286485 0.617374 0.163592 0.045 Uiso 1 1 calc GR . . . .
H24B H 0.320417 0.641394 0.209733 0.045 Uiso 1 1 calc GR . . . .
H24C H 0.296673 0.550959 0.203851 0.045 Uiso 1 1 calc GR . . . .
C25 C 0.4206(2) 0.4482(4) 0.1197(2) 0.0305(14) Uani 1 1 d . U . . .
H25A H 0.434454 0.424304 0.149409 0.037 Uiso 1 1 calc R . . . .
H25B H 0.420390 0.404234 0.096042 0.037 Uiso 1 1 calc R . . . .
C26 C 0.4574(2) 0.5144(4) 0.1055(2) 0.0365(15) Uani 1 1 d . U . . .
H26A H 0.442198 0.542780 0.078093 0.055 Uiso 1 1 calc GR . . . .
H26B H 0.491340 0.490231 0.098151 0.055 Uiso 1 1 calc GR . . . .
H26C H 0.462726 0.553688 0.131047 0.055 Uiso 1 1 calc GR . . . .
Co3 Co 0.20311(3) 0.59513(4) 0.03519(2) 0.01298(14) Uani 1 1 d . U . . .
P3 P 0.15637(5) 0.68090(8) 0.07343(5) 0.0164(3) Uani 1 1 d . U . . .
C31 C 0.1861(2) 0.7071(3) 0.13140(17) 0.0199(11) Uani 1 1 d . U . . .
H31A H 0.187298 0.656501 0.150382 0.024 Uiso 1 1 calc R . . . .
H31B H 0.222972 0.724290 0.127329 0.024 Uiso 1 1 calc R . . . .
C32 C 0.1594(2) 0.7732(3) 0.15897(18) 0.0240(12) Uani 1 1 d . U . . .
H32A H 0.159534 0.824919 0.141663 0.036 Uiso 1 1 calc GR . . . .
H32B H 0.178456 0.780453 0.189016 0.036 Uiso 1 1 calc GR . . . .
H32C H 0.122907 0.757060 0.164042 0.036 Uiso 1 1 calc GR . . . .
C33 C 0.0895(2) 0.6472(4) 0.08686(19) 0.0255(12) Uani 1 1 d . U . . .
H33A H 0.090932 0.588676 0.095844 0.031 Uiso 1 1 calc R . . . .
H33B H 0.077973 0.678618 0.113996 0.031 Uiso 1 1 calc R . . . .
C34 C 0.0483(2) 0.6575(4) 0.0471(2) 0.0309(14) Uani 1 1 d . U . . .
H34A H 0.043653 0.715942 0.040192 0.046 Uiso 1 1 calc GR . . . .
H34B H 0.014696 0.634241 0.056183 0.046 Uiso 1 1 calc GR . . . .
H34C H 0.060095 0.629072 0.019530 0.046 Uiso 1 1 calc GR . . . .
C35 C 0.1433(2) 0.7814(3) 0.04788(17) 0.0189(11) Uani 1 1 d . U . . .
H35A H 0.127921 0.773825 0.015981 0.023 Uiso 1 1 calc R . . . .
H35B H 0.116642 0.809636 0.066169 0.023 Uiso 1 1 calc R . . . .
C36 C 0.1913(2) 0.8357(3) 0.04575(19) 0.0244(12) Uani 1 1 d . U . . .
H36A H 0.203740 0.850401 0.077338 0.037 Uiso 1 1 calc GR . . . .
H36B H 0.182079 0.885523 0.028269 0.037 Uiso 1 1 calc GR . . . .
H36C H 0.219235 0.806268 0.030281 0.037 Uiso 1 1 calc GR . . . .
Co4 Co 0.20179(2) 0.50500(4) -0.06328(2) 0.01377(14) Uani 1 1 d . U . . .
P4 P 0.15425(5) 0.52113(8) -0.12765(4) 0.0169(3) Uani 1 1 d . U . . .
C41 C 0.0863(2) 0.5570(3) -0.12113(19) 0.0248(12) Uani 1 1 d . U . . .
H41A H 0.086808 0.600509 -0.097170 0.030 Uiso 1 1 calc R . . . .
H41B H 0.073443 0.581962 -0.150820 0.030 Uiso 1 1 calc R . . . .
C42 C 0.0475(2) 0.4910(4) -0.10771(19) 0.0291(13) Uani 1 1 d . U . . .
H42A H 0.041820 0.452633 -0.133609 0.044 Uiso 1 1 calc GR . . . .
H42B H 0.013876 0.516529 -0.100520 0.044 Uiso 1 1 calc GR . . . .
H42C H 0.061751 0.461374 -0.080369 0.044 Uiso 1 1 calc GR . . . .
C43 C 0.1440(2) 0.4313(3) -0.16517(18) 0.0213(12) Uani 1 1 d . U . . .
H43A H 0.130305 0.385900 -0.146385 0.026 Uiso 1 1 calc R . . . .
H43B H 0.116710 0.444668 -0.189615 0.026 Uiso 1 1 calc R . . . .
C44 C 0.1932(2) 0.4019(3) -0.18833(19) 0.0268(13) Uani 1 1 d . U . . .
H44A H 0.208756 0.447543 -0.205082 0.040 Uiso 1 1 calc GR . . . .
H44B H 0.183826 0.357755 -0.210209 0.040 Uiso 1 1 calc GR . . . .
H44C H 0.218820 0.381485 -0.164614 0.040 Uiso 1 1 calc GR . . . .
C45 C 0.1813(2) 0.5968(3) -0.16765(17) 0.0210(12) Uani 1 1 d . U . . .
H45A H 0.181383 0.650830 -0.152084 0.025 Uiso 1 1 calc R . . . .
H45B H 0.218583 0.582032 -0.172215 0.025 Uiso 1 1 calc R . . . .
C46 C 0.1539(2) 0.6067(3) -0.21539(18) 0.0263(13) Uani 1 1 d . U . . .
H46A H 0.155118 0.554595 -0.232259 0.039 Uiso 1 1 calc GR . . . .
H46B H 0.171898 0.649103 -0.232797 0.039 Uiso 1 1 calc GR . . . .
H46C H 0.117114 0.622635 -0.211845 0.039 Uiso 1 1 calc GR . . . .
Co5 Co 0.29930(3) 0.40057(4) -0.03431(2) 0.01513(15) Uani 1 1 d . U . . .
P5 P 0.34385(5) 0.31082(8) -0.07164(5) 0.0181(3) Uani 1 1 d . U . . .
C51 C 0.3148(2) 0.2857(3) -0.12956(17) 0.0226(12) Uani 1 1 d . U . . .
H51A H 0.277731 0.269367 -0.125803 0.027 Uiso 1 1 calc R . . . .
H51B H 0.314246 0.336557 -0.148323 0.027 Uiso 1 1 calc R . . . .
C52 C 0.3410(2) 0.2192(4) -0.15753(19) 0.0300(14) Uani 1 1 d . U . . .
H52A H 0.377460 0.234884 -0.162823 0.045 Uiso 1 1 calc GR . . . .
H52B H 0.321570 0.212421 -0.187463 0.045 Uiso 1 1 calc GR . . . .
H52C H 0.340646 0.167415 -0.140319 0.045 Uiso 1 1 calc GR . . . .
C53 C 0.3535(2) 0.2096(3) -0.04517(18) 0.0239(12) Uani 1 1 d . U . . .
H53A H 0.379806 0.179138 -0.062805 0.029 Uiso 1 1 calc R . . . .
H53B H 0.368413 0.216820 -0.013092 0.029 Uiso 1 1 calc R . . . .
C54 C 0.3039(2) 0.1582(3) -0.04350(19) 0.0272(13) Uani 1 1 d . U . . .
H54A H 0.278888 0.184950 -0.023438 0.041 Uiso 1 1 calc GR . . . .
H54B H 0.312800 0.103789 -0.031078 0.041 Uiso 1 1 calc GR . . . .
H54C H 0.287829 0.152627 -0.074911 0.041 Uiso 1 1 calc GR . . . .
C55 C 0.4120(2) 0.3398(3) -0.0841(2) 0.0273(13) Uani 1 1 d . U . . .
H55A H 0.423637 0.305982 -0.110257 0.033 Uiso 1 1 calc R . . . .
H55B H 0.412219 0.397757 -0.094220 0.033 Uiso 1 1 calc R . . . .
C56 C 0.4513(2) 0.3297(4) -0.0434(2) 0.0321(14) Uani 1 1 d . U . . .
H56A H 0.438734 0.359237 -0.016479 0.048 Uiso 1 1 calc GR . . . .
H56B H 0.485526 0.351892 -0.051644 0.048 Uiso 1 1 calc GR . . . .
H56C H 0.455112 0.271386 -0.035853 0.048 Uiso 1 1 calc GR . . . .
Co6 Co 0.20581(3) 0.39755(4) 0.02981(2) 0.01285(14) Uani 1 1 d . U . . .
P6 P 0.16221(6) 0.29417(9) 0.05586(5) 0.0223(3) Uani 1 1 d . U . . .
C61 C 0.1551(2) 0.2846(3) 0.11796(18) 0.0290(14) Uani 1 1 d . U . . .
H61A H 0.138964 0.335375 0.129625 0.035 Uiso 1 1 calc R . . . .
H61B H 0.130851 0.238676 0.123842 0.035 Uiso 1 1 calc R . . . .
C62 C 0.2053(2) 0.2702(4) 0.1439(2) 0.0340(15) Uani 1 1 d . U . . .
H62A H 0.198907 0.265630 0.177117 0.051 Uiso 1 1 calc R . . . .
H62B H 0.221134 0.219343 0.133125 0.051 Uiso 1 1 calc R . . . .
H62C H 0.229254 0.316110 0.138912 0.051 Uiso 1 1 calc R . . . .
C63 C 0.0935(2) 0.2842(4) 0.0325(2) 0.0320(14) Uani 1 1 d . U . . .
H63A H 0.092457 0.297802 -0.000996 0.038 Uiso 1 1 calc R . . . .
H63B H 0.082435 0.226373 0.035480 0.038 Uiso 1 1 calc R . . . .
C64 C 0.0547(2) 0.3377(3) 0.0560(2) 0.0297(14) Uani 1 1 d . U . . .
H64A H 0.019351 0.328996 0.041764 0.045 Uiso 1 1 calc R . . . .
H64B H 0.054641 0.323795 0.089099 0.045 Uiso 1 1 calc R . . . .
H64C H 0.064680 0.395338 0.052565 0.045 Uiso 1 1 calc R . . . .
C65 C 0.1907(2) 0.1906(3) 0.04037(19) 0.0264(13) Uani 1 1 d . U . . .
H65A H 0.186137 0.183295 0.006323 0.032 Uiso 1 1 calc R . . . .
H65B H 0.229029 0.191629 0.048215 0.032 Uiso 1 1 calc R . . . .
C66 C 0.1677(3) 0.1172(4) 0.0633(2) 0.0348(15) Uani 1 1 d . U . . .
H66A H 0.185307 0.067510 0.052766 0.052 Uiso 1 1 calc R . . . .
H66B H 0.172960 0.122196 0.097067 0.052 Uiso 1 1 calc R . . . .
H66C H 0.129921 0.113833 0.055031 0.052 Uiso 1 1 calc R . . . .
C1_1 C 0.5122(3) 0.5007(5) 0.4751(3) 0.0214(16) Uani 0.774(2) 1 d D U P B 1
C2_1 C 0.4694(3) 0.5087(4) 0.4358(2) 0.0222(13) Uani 0.774(2) 1 d D U P B 1
C3_1 C 0.4677(3) 0.5897(4) 0.4176(2) 0.0220(14) Uani 0.774(2) 1 d D U P B 1
C4_1 C 0.5138(3) 0.6337(4) 0.4364(2) 0.0223(14) Uani 0.774(2) 1 d D U P B 1
C5_1 C 0.5437(3) 0.5792(4) 0.4667(2) 0.0204(13) Uani 0.774(2) 1 d D U P B 1
C6_1 C 0.5466(3) 0.4264(4) 0.4654(2) 0.0226(14) Uani 0.774(2) 1 d D U P B 1
C7_1 C 0.5297(3) 0.3637(4) 0.4347(3) 0.0225(14) Uani 0.774(2) 1 d D U P B 1
C8_1 C 0.4843(3) 0.3686(4) 0.4066(3) 0.0249(14) Uani 0.774(2) 1 d D U P B 1
C9_1 C 0.4540(3) 0.4458(5) 0.4071(2) 0.0246(14) Uani 0.774(2) 1 d D U P B 1
C10_1 C 0.4353(3) 0.4615(4) 0.3601(2) 0.0250(14) Uani 0.774(2) 1 d D U P B 1
C11_1 C 0.4325(3) 0.5413(5) 0.3428(3) 0.0283(15) Uani 0.774(2) 1 d D U P B 1
C12_1 C 0.4495(3) 0.6084(5) 0.3729(3) 0.0263(14) Uani 0.774(2) 1 d D U P B 1
C13_1 C 0.4767(3) 0.6663(4) 0.3445(3) 0.0262(14) Uani 0.774(2) 1 d D U P B 1
C14_1 C 0.5196(4) 0.7059(7) 0.3620(3) 0.0274(17) Uani 0.774(2) 1 d D U P B 1
C15_1 C 0.5392(3) 0.6919(4) 0.4094(2) 0.0204(13) Uani 0.774(2) 1 d D U P B 1
C16_1 C 0.5949(3) 0.6944(4) 0.4087(2) 0.0235(14) Uani 0.774(2) 1 d D U P B 1
C17_1 C 0.6237(3) 0.6389(4) 0.4360(2) 0.0241(14) Uani 0.774(2) 1 d D U P B 1
C18_1 C 0.5978(3) 0.5814(5) 0.4652(2) 0.0219(14) Uani 0.774(2) 1 d D U P B 1
C19_1 C 0.6282(3) 0.5061(4) 0.4654(2) 0.0201(13) Uani 0.774(2) 1 d D U P B 1
C20_1 C 0.6012(3) 0.4311(5) 0.4637(2) 0.0198(13) Uani 0.774(2) 1 d D U P B 1
C21_1 C 0.5753(3) 0.3241(4) 0.4161(2) 0.0213(13) Uani 0.774(2) 1 d D U P B 1
C22_1 C 0.5754(3) 0.2889(4) 0.3721(2) 0.0255(14) Uani 0.774(2) 1 d D U P B 1
C23_1 C 0.5269(3) 0.2963(4) 0.3422(3) 0.0259(15) Uani 0.774(2) 1 d D U P B 1
C24_1 C 0.4836(3) 0.3400(4) 0.3600(3) 0.0268(14) Uani 0.774(2) 1 d D U P B 1
C25_1 C 0.4536(4) 0.3963(6) 0.3311(3) 0.0287(18) Uani 0.774(2) 1 d D U P B 1
C26_1 C 0.4658(3) 0.4101(5) 0.2847(3) 0.0307(15) Uani 0.774(2) 1 d D U P B 1
C27_1 C 0.4636(3) 0.4957(5) 0.2665(3) 0.0295(15) Uani 0.774(2) 1 d D U P B 1
C28_1 C 0.4487(3) 0.5582(5) 0.2969(3) 0.0285(15) Uani 0.774(2) 1 d D U P B 1
C29_1 C 0.4748(3) 0.6350(4) 0.2972(2) 0.0240(14) Uani 0.774(2) 1 d D U P B 1
C30_1 C 0.5165(3) 0.6520(5) 0.2678(2) 0.0245(14) Uani 0.774(2) 1 d D U P B 1
C31_1 C 0.5624(3) 0.6960(4) 0.2868(3) 0.0254(15) Uani 0.774(2) 1 d D U P B 1
C32_1 C 0.5641(3) 0.7195(4) 0.3336(3) 0.0276(15) Uani 0.774(2) 1 d D U P B 1
C33_1 C 0.6105(3) 0.7112(4) 0.3626(3) 0.0226(14) Uani 0.774(2) 1 d D U P B 1
C34_1 C 0.6574(3) 0.6796(4) 0.3453(2) 0.0242(14) Uani 0.774(2) 1 d D U P B 1
C35_1 C 0.6884(4) 0.6228(6) 0.3752(3) 0.0266(16) Uani 0.774(2) 1 d D U P B 1
C36_1 C 0.6699(3) 0.6020(4) 0.4186(2) 0.0209(13) Uani 0.774(2) 1 d D U P B 1
C37_1 C 0.6722(3) 0.5184(4) 0.4367(2) 0.0214(14) Uani 0.774(2) 1 d D U P B 1
C38_1 C 0.6937(3) 0.4550(5) 0.4096(3) 0.0220(15) Uani 0.774(2) 1 d D U P B 1
C39_1 C 0.6655(3) 0.3753(5) 0.4085(2) 0.0194(14) Uani 0.774(2) 1 d D U P B 1
C40_1 C 0.6213(3) 0.3683(4) 0.4342(2) 0.0197(13) Uani 0.774(2) 1 d D U P B 1
C41_1 C 0.6244(3) 0.2845(6) 0.3505(3) 0.0240(15) Uani 0.774(2) 1 d D U P B 1
C42_1 C 0.5320(3) 0.2999(4) 0.2937(2) 0.0277(15) Uani 0.774(2) 1 d D U P B 1
C43_1 C 0.5018(3) 0.3562(5) 0.2652(3) 0.0288(15) Uani 0.774(2) 1 d D U P B 1
C44_1 C 0.4970(3) 0.5156(6) 0.2308(3) 0.0305(16) Uani 0.774(2) 1 d D U P B 1
C45_1 C 0.5241(3) 0.5959(5) 0.2313(3) 0.0267(16) Uani 0.774(2) 1 d D U P B 1
C46_1 C 0.6131(3) 0.6795(5) 0.2673(3) 0.0269(15) Uani 0.774(2) 1 d D U P B 1
C47_1 C 0.6594(3) 0.6716(5) 0.2959(3) 0.0267(15) Uani 0.774(2) 1 d D U P B 1
C48_1 C 0.7197(3) 0.5621(5) 0.3535(2) 0.0267(15) Uani 0.774(2) 1 d D U P B 1
C49_1 C 0.7217(3) 0.4792(4) 0.3713(2) 0.0238(14) Uani 0.774(2) 1 d D U P B 1
C50_1 C 0.6699(3) 0.3274(4) 0.3687(2) 0.0256(14) Uani 0.774(2) 1 d D U P B 1
C51_1 C 0.6754(4) 0.3223(6) 0.2886(3) 0.0272(16) Uani 0.774(2) 1 d D U P B 1
C52_1 C 0.6275(3) 0.2809(4) 0.3005(2) 0.0281(15) Uani 0.774(2) 1 d D U P B 1
C53_1 C 0.5827(3) 0.2888(5) 0.2732(3) 0.0282(16) Uani 0.774(2) 1 d D U P B 1
C54_1 C 0.5830(3) 0.3376(4) 0.2306(2) 0.0283(15) Uani 0.774(2) 1 d D U P B 1
C55_1 C 0.5333(3) 0.3790(5) 0.2264(3) 0.0317(16) Uani 0.774(2) 1 d D U P B 1
C56_1 C 0.5313(3) 0.4590(5) 0.2096(2) 0.0299(15) Uani 0.774(2) 1 d D U P B 1
C57_1 C 0.5780(3) 0.4989(5) 0.1968(2) 0.0288(15) Uani 0.774(2) 1 d D U P B 1
C58_1 C 0.5736(3) 0.5838(5) 0.2106(2) 0.0267(15) Uani 0.774(2) 1 d D U P B 1
C59_1 C 0.6175(3) 0.6254(4) 0.2288(2) 0.0277(15) Uani 0.774(2) 1 d D U P B 1
C60_1 C 0.6678(3) 0.5844(5) 0.2329(3) 0.0264(16) Uani 0.774(2) 1 d D U P B 1
C61_1 C 0.6940(3) 0.6121(4) 0.2761(2) 0.0235(14) Uani 0.774(2) 1 d D U P B 1
C62_1 C 0.7231(4) 0.5596(6) 0.3039(3) 0.0285(17) Uani 0.774(2) 1 d D U P B 1
C63_1 C 0.7279(3) 0.4738(5) 0.2901(2) 0.0269(15) Uani 0.774(2) 1 d D U P B 1
C64_1 C 0.7265(5) 0.4246(6) 0.3310(3) 0.0278(16) Uani 0.774(2) 1 d D U P B 1
C65_1 C 0.7013(3) 0.3504(4) 0.3307(2) 0.0250(14) Uani 0.774(2) 1 d D U P B 1
C66_1 C 0.6761(3) 0.3691(4) 0.2477(2) 0.0277(15) Uani 0.774(2) 1 d D U P B 1
C67_1 C 0.6292(3) 0.3766(5) 0.2185(3) 0.0274(16) Uani 0.774(2) 1 d D U P B 1
C68_1 C 0.6268(3) 0.4598(4) 0.2015(2) 0.0265(14) Uani 0.774(2) 1 d D U P B 1
C69_1 C 0.6726(3) 0.5043(5) 0.2195(2) 0.0249(14) Uani 0.774(2) 1 d D U P B 1
C70_1 C 0.7033(4) 0.4453(5) 0.2492(3) 0.0262(15) Uani 0.774(2) 1 d D U P B 1
C1_2 C 0.5115(8) 0.4982(12) 0.4748(8) 0.019(5) Uiso 0.226(2) 1 d D U P B 2
C2_2 C 0.5065(7) 0.4137(11) 0.4516(7) 0.026(6) Uiso 0.226(2) 1 d D U P B 2
C3_2 C 0.4654(9) 0.4123(11) 0.4166(7) 0.022(4) Uiso 0.226(2) 1 d D U P B 2
C4_2 C 0.4467(7) 0.4961(10) 0.4093(6) 0.015(3) Uiso 0.226(2) 1 d D U P B 2
C5_2 C 0.4781(8) 0.5489(11) 0.4394(7) 0.024(4) Uiso 0.226(2) 1 d D U P B 2
C6_2 C 0.5690(7) 0.5266(10) 0.4744(8) 0.027(6) Uiso 0.226(2) 1 d D U P B 2
C7_2 C 0.6099(8) 0.4708(11) 0.4671(8) 0.019(4) Uiso 0.226(2) 1 d D U P B 2
C8_2 C 0.6019(7) 0.3902(12) 0.4540(8) 0.023(4) Uiso 0.226(2) 1 d D U P B 2
C9_2 C 0.5480(7) 0.3623(14) 0.4435(8) 0.024(5) Uiso 0.226(2) 1 d D U P B 2
C10_2 C 0.5499(7) 0.3050(13) 0.4057(6) 0.025(4) Uiso 0.226(2) 1 d D U P B 2
C11_2 C 0.5082(7) 0.3039(13) 0.3727(6) 0.024(4) Uiso 0.226(2) 1 d D U P B 2
C12_2 C 0.4649(8) 0.3595(12) 0.3792(6) 0.026(4) Uiso 0.226(2) 1 d D U P B 2
C13_2 C 0.4491(15) 0.3881(17) 0.3332(7) 0.027(5) Uiso 0.226(2) 1 d D U P B 2
C14_2 C 0.4316(9) 0.4654(10) 0.3266(6) 0.027(4) Uiso 0.226(2) 1 d D U P B 2
C15_2 C 0.4309(9) 0.5225(11) 0.3647(6) 0.026(4) Uiso 0.226(2) 1 d D U P B 2
C16_2 C 0.4457(9) 0.6005(11) 0.3474(6) 0.023(4) Uiso 0.226(2) 1 d D U P B 2
C17_2 C 0.4773(8) 0.6489(12) 0.3766(6) 0.026(3) Uiso 0.226(2) 1 d D U P B 2
C18_2 C 0.4941(8) 0.6218(12) 0.4222(7) 0.020(4) Uiso 0.226(2) 1 d D U P B 2
C19_2 C 0.5470(7) 0.6517(11) 0.4334(6) 0.019(3) Uiso 0.226(2) 1 d D U P B 2
C20_2 C 0.5840(7) 0.6017(12) 0.4567(8) 0.020(5) Uiso 0.226(2) 1 d D U P B 2
C21_2 C 0.6535(8) 0.5130(11) 0.4477(9) 0.021(4) Uiso 0.226(2) 1 d D U P B 2
C22_2 C 0.6902(10) 0.4786(11) 0.4196(8) 0.021(4) Uiso 0.226(2) 1 d D U P B 2
C23_2 C 0.6811(9) 0.3918(13) 0.4056(8) 0.019(5) Uiso 0.226(2) 1 d D U P B 2
C24_2 C 0.6356(8) 0.3517(13) 0.4221(8) 0.023(4) Uiso 0.226(2) 1 d D U P B 2
C25_2 C 0.6035(7) 0.3012(13) 0.3911(6) 0.024(4) Uiso 0.226(2) 1 d D U P B 2
C26_2 C 0.6143(8) 0.288(2) 0.3446(7) 0.025(5) Uiso 0.226(2) 1 d D U P B 2
C27_2 C 0.5699(6) 0.2859(12) 0.3088(5) 0.014(4) Uiso 0.226(2) 1 d D U P B 2
C28_2 C 0.5185(8) 0.2987(17) 0.3245(6) 0.025(4) Uiso 0.226(2) 1 d D U P B 2
C29_2 C 0.4808(8) 0.3475(12) 0.2992(6) 0.027(6) Uiso 0.226(2) 1 d D U P B 2
C30_2 C 0.4936(9) 0.3877(12) 0.2581(7) 0.024(5) Uiso 0.226(2) 1 d D U P B 2
C31_2 C 0.4761(9) 0.4719(11) 0.2519(8) 0.030(5) Uiso 0.226(2) 1 d D U P B 2
C32_2 C 0.4468(9) 0.5095(12) 0.2865(7) 0.029(4) Uiso 0.226(2) 1 d D U P B 2
C33_2 C 0.4560(10) 0.5935(13) 0.2995(7) 0.026(4) Uiso 0.226(2) 1 d D U P B 2
C34_2 C 0.4948(9) 0.6411(14) 0.2799(7) 0.025(4) Uiso 0.226(2) 1 d D U P B 2
C35_2 C 0.5275(7) 0.6944(13) 0.3113(6) 0.026(5) Uiso 0.226(2) 1 d D U P B 2
C36_2 C 0.5186(10) 0.698(2) 0.3587(7) 0.029(5) Uiso 0.226(2) 1 d D U P B 2
C37_2 C 0.5627(7) 0.6966(14) 0.3936(6) 0.025(4) Uiso 0.226(2) 1 d D U P B 2
C38_2 C 0.6152(7) 0.6973(16) 0.3789(7) 0.023(5) Uiso 0.226(2) 1 d D U P B 2
C39_2 C 0.6540(8) 0.6419(13) 0.4036(7) 0.030(4) Uiso 0.226(2) 1 d D U P B 2
C40_2 C 0.6367(7) 0.5986(11) 0.4409(7) 0.027(4) Uiso 0.226(2) 1 d D U P B 2
C41_2 C 0.7146(8) 0.5293(11) 0.3870(6) 0.025(4) Uiso 0.226(2) 1 d D U P B 2
C42_2 C 0.6975(8) 0.3667(12) 0.3617(6) 0.021(3) Uiso 0.226(2) 1 d D U P B 2
C43_2 C 0.6642(7) 0.3154(13) 0.3318(6) 0.030(6) Uiso 0.226(2) 1 d D U P B 2
C44_2 C 0.5800(8) 0.3104(17) 0.2636(8) 0.028(5) Uiso 0.226(2) 1 d D U P B 2
C45_2 C 0.5413(8) 0.3631(15) 0.2379(9) 0.031(5) Uiso 0.226(2) 1 d D U P B 2
C46_2 C 0.5082(10) 0.5266(12) 0.2256(11) 0.026(5) Uiso 0.226(2) 1 d D U P B 2
C47_2 C 0.5169(10) 0.6087(15) 0.2389(10) 0.027(5) Uiso 0.226(2) 1 d D U P B 2
C48_2 C 0.5804(6) 0.7092(15) 0.2978(6) 0.020(5) Uiso 0.226(2) 1 d D U P B 2
C49_2 C 0.6231(7) 0.7104(13) 0.3319(6) 0.022(4) Uiso 0.226(2) 1 d D U P B 2
C50_2 C 0.6964(13) 0.6113(16) 0.3797(8) 0.026(5) Uiso 0.226(2) 1 d D U P B 2
C51_2 C 0.7291(15) 0.5650(14) 0.3105(7) 0.034(5) Uiso 0.226(2) 1 d D U P B 2
C52_2 C 0.7352(8) 0.5001(10) 0.3443(6) 0.022(4) Uiso 0.226(2) 1 d D U P B 2
C53_2 C 0.7259(16) 0.4206(16) 0.3314(8) 0.030(5) Uiso 0.226(2) 1 d D U P B 2
C54_2 C 0.7116(8) 0.3990(11) 0.2831(6) 0.030(6) Uiso 0.226(2) 1 d D U P B 2
C55_2 C 0.6735(11) 0.334(2) 0.2835(8) 0.031(5) Uiso 0.226(2) 1 d D U P B 2
C56_2 C 0.6312(7) 0.3342(12) 0.2510(6) 0.024(5) Uiso 0.226(2) 1 d D U P B 2
C57_2 C 0.6264(8) 0.3985(14) 0.2174(11) 0.031(5) Uiso 0.226(2) 1 d D U P B 2
C58_2 C 0.5710(7) 0.4162(10) 0.2093(7) 0.024(5) Uiso 0.226(2) 1 d D U P B 2
C59_2 C 0.5536(8) 0.4967(11) 0.2032(9) 0.026(4) Uiso 0.226(2) 1 d D U P B 2
C60_2 C 0.5922(7) 0.5619(12) 0.2033(9) 0.030(5) Uiso 0.226(2) 1 d D U P B 2
C61_2 C 0.5686(7) 0.6321(12) 0.2255(7) 0.031(4) Uiso 0.226(2) 1 d D U P B 2
C62_2 C 0.5991(7) 0.6806(17) 0.2548(7) 0.030(5) Uiso 0.226(2) 1 d D U P B 2
C63_2 C 0.6560(7) 0.6631(12) 0.2611(6) 0.021(5) Uiso 0.226(2) 1 d D U P B 2
C64_2 C 0.6700(8) 0.6799(17) 0.3093(7) 0.026(5) Uiso 0.226(2) 1 d D U P B 2
C65_2 C 0.7065(8) 0.6336(12) 0.3331(6) 0.032(6) Uiso 0.226(2) 1 d D U P B 2
C66_2 C 0.7161(8) 0.5452(11) 0.2637(6) 0.027(6) Uiso 0.226(2) 1 d D U P B 2
C67_2 C 0.7060(13) 0.4620(12) 0.2504(10) 0.025(5) Uiso 0.226(2) 1 d D U P B 2
C68_2 C 0.6625(8) 0.4613(11) 0.2160(7) 0.024(4) Uiso 0.226(2) 1 d D U P B 2
C69_2 C 0.6448(7) 0.5455(11) 0.2092(7) 0.026(6) Uiso 0.226(2) 1 d D U P B 2
C70_2 C 0.6792(9) 0.5971(13) 0.2402(9) 0.026(5) Uiso 0.226(2) 1 d D U P B 2
C1_11 C 0.50587(13) 0.1818(2) 0.11106(12) 0.043(2) Uani 0.384(2) 1 d . U P C 1
C2_11 C 0.53962(12) 0.1123(2) 0.10261(12) 0.039(2) Uani 0.384(2) 1 d . U P C 1
C3_11 C 0.51624(13) 0.0658(2) 0.06422(11) 0.040(3) Uani 0.384(2) 1 d . U P C 1
C4_11 C 0.46781(14) 0.1064(2) 0.04893(10) 0.041(2) Uani 0.384(2) 1 d . U P C 1
C5_11 C 0.46150(14) 0.17795(19) 0.07790(11) 0.041(3) Uani 0.384(2) 1 d . U P C 1
C6_11 C 0.49748(14) 0.20656(18) 0.15619(13) 0.048(3) Uani 0.384(2) 1 d . U P C 1
C7_11 C 0.52287(12) 0.1634(2) 0.19497(12) 0.045(3) Uani 0.384(2) 1 d . U P C 1
C8_11 C 0.55530(10) 0.0973(2) 0.18662(13) 0.042(2) Uani 0.384(2) 1 d . U P C 1
C9_11 C 0.56428(10) 0.0713(2) 0.13988(13) 0.038(2) Uani 0.384(2) 1 d . U P C 1
C10_11 C 0.56594(10) -0.0169(2) 0.14060(13) 0.040(2) Uani 0.384(2) 1 d . U P C 1
C11_11 C 0.54379(11) -0.0615(2) 0.10386(13) 0.038(3) Uani 0.384(2) 1 d . U P C 1
C12_11 C 0.51813(13) -0.0197(2) 0.06479(11) 0.040(2) Uani 0.384(2) 1 d . U P C 1
C13_11 C 0.47258(14) -0.0669(2) 0.05058(10) 0.037(2) Uani 0.384(2) 1 d . U P C 1
C14_11 C 0.42636(15) -0.0277(2) 0.03587(8) 0.038(2) Uani 0.384(2) 1 d . U P C 1
C15_11 C 0.42406(15) 0.0603(2) 0.03498(8) 0.039(2) Uani 0.384(2) 1 d . U P C 1
C16_11 C 0.37232(14) 0.0834(2) 0.04922(9) 0.034(2) Uani 0.384(2) 1 d . U P C 1
C17_11 C 0.36641(14) 0.15182(19) 0.07669(11) 0.032(2) Uani 0.384(2) 1 d . U P C 1
C18_11 C 0.41181(15) 0.19992(17) 0.09132(11) 0.033(2) Uani 0.384(2) 1 d . U P C 1
C19_11 C 0.40368(14) 0.22605(15) 0.13826(12) 0.038(3) Uani 0.384(2) 1 d . U P C 1
C20_11 C 0.44596(15) 0.22893(15) 0.17008(12) 0.038(3) Uani 0.384(2) 1 d . U P C 1
C21_11 C 0.43929(14) 0.20112(16) 0.21720(12) 0.031(2) Uani 0.384(2) 1 d . U P C 1
C22_11 C 0.48727(13) 0.16080(19) 0.23251(11) 0.038(2) Uani 0.384(2) 1 d . U P C 1
C23_11 C 0.55294(10) 0.0259(2) 0.21589(12) 0.043(2) Uani 0.384(2) 1 d . U P C 1
C24_11 C 0.55940(10) -0.0444(2) 0.18773(13) 0.039(2) Uani 0.384(2) 1 d . U P C 1
C25_11 C 0.51411(13) -0.1351(2) 0.11269(13) 0.036(2) Uani 0.384(2) 1 d . U P C 1
C26_11 C 0.47043(14) -0.13817(19) 0.08005(11) 0.037(2) Uani 0.384(2) 1 d . U P C 1
C27_11 C 0.37653(14) -0.0585(2) 0.05000(9) 0.035(3) Uani 0.384(2) 1 d . U P C 1
C28_11 C 0.34290(13) 0.0100(2) 0.05814(9) 0.031(2) Uani 0.384(2) 1 d . U P C 1
C29_11 C 0.33051(12) 0.14887(19) 0.11409(12) 0.036(2) Uani 0.384(2) 1 d . U P C 1
C30_11 C 0.35377(13) 0.19446(16) 0.15225(12) 0.030(2) Uani 0.384(2) 1 d . U P C 1
C31_11 C 0.34527(13) 0.17169(17) 0.19889(12) 0.030(2) Uani 0.384(2) 1 d . U P C 1
C32_11 C 0.39006(14) 0.17538(17) 0.23222(11) 0.035(2) Uani 0.384(2) 1 d . U P C 1
C33_11 C 0.48661(13) 0.0940(2) 0.26334(10) 0.037(2) Uani 0.384(2) 1 d . U P C 1
C34_11 C 0.52070(12) 0.0239(2) 0.25477(11) 0.033(2) Uani 0.384(2) 1 d . U P C 1
C35_11 C 0.53384(11) -0.1194(2) 0.19718(13) 0.034(2) Uani 0.384(2) 1 d . U P C 1
C36_11 C 0.51021(13) -0.16673(19) 0.15836(13) 0.033(2) Uani 0.384(2) 1 d . U P C 1
C37_11 C 0.42183(15) -0.17323(17) 0.09155(11) 0.031(2) Uani 0.384(2) 1 d . U P C 1
C38_11 C 0.37289(14) -0.13164(19) 0.07653(10) 0.030(2) Uani 0.384(2) 1 d . U P C 1
C39_11 C 0.30512(11) 0.0072(2) 0.09287(11) 0.032(2) Uani 0.384(2) 1 d . U P C 1
C40_11 C 0.29858(10) 0.0796(2) 0.12184(12) 0.033(2) Uani 0.384(2) 1 d . U P C 1
C41_11 C 0.34704(15) -0.0840(2) 0.28653(10) 0.038(2) Uani 0.384(2) 1 d . U P C 1
C42_11 C 0.38040(16) -0.1536(2) 0.27835(11) 0.040(2) Uani 0.384(2) 1 d . U P C 1
C43_11 C 0.35711(15) -0.19976(19) 0.23979(12) 0.041(2) Uani 0.384(2) 1 d . U P C 1
C44_11 C 0.30902(14) -0.1590(2) 0.22446(13) 0.040(3) Uani 0.384(2) 1 d . U P C 1
C45_11 C 0.30231(13) -0.0875(2) 0.25326(12) 0.042(3) Uani 0.384(2) 1 d . U P C 1
C46_11 C 0.36900(15) -0.0095(2) 0.29868(9) 0.039(2) Uani 0.384(2) 1 d . U P C 1
C47_11 C 0.42542(15) 0.0002(2) 0.30289(8) 0.034(2) Uani 0.384(2) 1 d . U P C 1
C48_11 C 0.45771(15) -0.0662(2) 0.29504(9) 0.039(2) Uani 0.384(2) 1 d . U P C 1
C49_11 C 0.43480(16) -0.1444(2) 0.28277(10) 0.041(2) Uani 0.384(2) 1 d . U P C 1
C50_11 C 0.46798(15) -0.18062(19) 0.24861(12) 0.039(3) Uani 0.384(2) 1 d . U P C 1
C51_11 C 0.44541(16) -0.22517(16) 0.21198(13) 0.035(2) Uani 0.384(2) 1 d . U P C 1
C52_11 C 0.38918(16) -0.23512(15) 0.20738(13) 0.037(2) Uani 0.384(2) 1 d . U P C 1
C53_11 C 0.37490(15) -0.23041(15) 0.15858(13) 0.039(2) Uani 0.384(2) 1 d . U P C 1
C54_11 C 0.32874(14) -0.19130(18) 0.14388(13) 0.037(3) Uani 0.384(2) 1 d . U P C 1
C55_11 C 0.29496(12) -0.1555(2) 0.17735(13) 0.036(2) Uani 0.384(2) 1 d . U P C 1
C56_11 C 0.27454(10) -0.0802(2) 0.15718(13) 0.036(2) Uani 0.384(2) 1 d . U P C 1
C57_11 C 0.26827(9) -0.0117(2) 0.18497(13) 0.044(3) Uani 0.384(2) 1 d . U P C 1
C58_11 C 0.28249(11) -0.0155(2) 0.23383(12) 0.040(2) Uani 0.384(2) 1 d . U P C 1
C59_11 C 0.30574(12) 0.0621(2) 0.24643(11) 0.039(2) Uani 0.384(2) 1 d . U P C 1
C60_11 C 0.34801(14) 0.0658(2) 0.27808(10) 0.034(2) Uani 0.384(2) 1 d . U P C 1
C61_11 C 0.39121(15) 0.1202(2) 0.27065(10) 0.033(2) Uani 0.384(2) 1 d . U P C 1
C62_11 C 0.43928(15) 0.0806(2) 0.28575(9) 0.033(2) Uani 0.384(2) 1 d . U P C 1
C63_11 C 0.50466(13) -0.0547(2) 0.26925(10) 0.037(2) Uani 0.384(2) 1 d . U P C 1
C64_11 C 0.51101(13) -0.1257(2) 0.24088(12) 0.034(2) Uani 0.384(2) 1 d . U P C 1
C65_11 C 0.46605(15) -0.21560(16) 0.16624(13) 0.031(2) Uani 0.384(2) 1 d . U P C 1
C66_11 C 0.42197(15) -0.21940(15) 0.13349(13) 0.032(2) Uani 0.384(2) 1 d . U P C 1
C67_11 C 0.32835(13) -0.13936(19) 0.10327(11) 0.036(2) Uani 0.384(2) 1 d . U P C 1
C68_11 C 0.29465(11) -0.0713(2) 0.11144(11) 0.038(3) Uani 0.384(2) 1 d . U P C 1
C69_11 C 0.28213(10) 0.0677(2) 0.16780(12) 0.037(2) Uani 0.384(2) 1 d . U P C 1
C70_11 C 0.30547(11) 0.1138(2) 0.20553(12) 0.036(2) Uani 0.384(2) 1 d . U P C 1
C1_12 C 0.26081(8) -0.05870(17) 0.19901(10) 0.042(2) Uani 0.492(2) 1 d . U P D 2
C2_12 C 0.28829(9) -0.11186(17) 0.23227(9) 0.042(2) Uani 0.492(2) 1 d G U P D 2
C3_12 C 0.30937(10) -0.06191(18) 0.27018(8) 0.037(2) Uani 0.492(2) 1 d G U P D 2
C4_12 C 0.29509(9) 0.02241(18) 0.26033(9) 0.038(2) Uani 0.492(2) 1 d G U P D 2
C5_12 C 0.26513(8) 0.02421(18) 0.21639(10) 0.040(2) Uani 0.492(2) 1 d G U P D 2
C7_12 C 0.26432(7) -0.07245(17) 0.15172(10) 0.038(2) Uani 0.492(2) 1 d G U P D 2
C6_12 C 0.29511(9) -0.14050(15) 0.13553(9) 0.039(2) Uani 0.492(2) 1 d G U P D 2
C8_12 C 0.32108(10) -0.19131(13) 0.16755(10) 0.037(2) Uani 0.492(2) 1 d G U P D 2
C9_12 C 0.31751(10) -0.17753(14) 0.21665(10) 0.036(2) Uani 0.492(2) 1 d G U P D 2
C10_12 C 0.36882(11) -0.19514(13) 0.23766(9) 0.038(2) Uani 0.492(2) 1 d G U P D 2
C11_12 C 0.38903(11) -0.14768(16) 0.27403(8) 0.037(2) Uani 0.492(2) 1 d G U P D 2
C12_12 C 0.35898(11) -0.07928(17) 0.29072(7) 0.040(2) Uani 0.492(2) 1 d G U P D 2
C13_12 C 0.39554(11) -0.01445(18) 0.30181(6) 0.035(2) Uani 0.492(2) 1 d G U P D 2
C14_12 C 0.38162(11) 0.06617(17) 0.29242(7) 0.035(2) Uani 0.492(2) 1 d G U P D 2
C15_12 C 0.33053(10) 0.08475(17) 0.27142(8) 0.0339(19) Uani 0.492(2) 1 d G U P D 2
C16_12 C 0.33764(10) 0.15137(14) 0.23935(9) 0.038(2) Uani 0.492(2) 1 d G U P D 2
C17_12 C 0.30884(9) 0.15308(14) 0.19755(10) 0.039(2) Uani 0.492(2) 1 d G U P D 2
C18_12 C 0.27196(8) 0.08832(16) 0.18584(10) 0.036(2) Uani 0.492(2) 1 d G U P D 2
C19_12 C 0.27524(8) 0.07325(16) 0.13675(9) 0.034(2) Uani 0.492(2) 1 d G U P D 2
C20_12 C 0.27163(7) -0.00603(17) 0.12018(9) 0.031(2) Uani 0.492(2) 1 d G U P D 2
C21_12 C 0.30605(9) -0.03231(16) 0.08428(8) 0.0263(19) Uani 0.492(2) 1 d G U P D 2
C22_12 C 0.32031(9) -0.11596(15) 0.09391(8) 0.029(2) Uani 0.492(2) 1 d G U P D 2
C23_12 C 0.37357(11) -0.21923(11) 0.15873(10) 0.0329(19) Uani 0.492(2) 1 d G U P D 2
C24_12 C 0.40304(11) -0.22156(11) 0.20172(10) 0.033(2) Uani 0.492(2) 1 d G U P D 2
C25_12 C 0.44411(11) -0.12450(16) 0.27592(8) 0.036(2) Uani 0.492(2) 1 d G U P D 2
C26_12 C 0.44795(11) -0.04276(17) 0.29285(7) 0.0347(19) Uani 0.492(2) 1 d G U P D 2
C27_12 C 0.41959(11) 0.12114(16) 0.27389(8) 0.035(2) Uani 0.492(2) 1 d G U P D 2
C28_12 C 0.39251(11) 0.17417(13) 0.24116(9) 0.035(2) Uani 0.492(2) 1 d G U P D 2
C29_12 C 0.33427(10) 0.17807(12) 0.15605(10) 0.035(2) Uani 0.492(2) 1 d G U P D 2
C30_12 C 0.31364(9) 0.12830(14) 0.11851(9) 0.031(2) Uani 0.492(2) 1 d G U P D 2
C31_12 C 0.34550(10) 0.10572(15) 0.08131(8) 0.030(2) Uani 0.492(2) 1 d G U P D 2
C32_12 C 0.34118(10) 0.02209(16) 0.06393(7) 0.0294(19) Uani 0.492(2) 1 d G U P D 2
C33_12 C 0.37010(10) -0.14648(14) 0.08310(8) 0.033(2) Uani 0.492(2) 1 d G U P D 2
C34_12 C 0.39782(11) -0.20015(12) 0.11672(9) 0.0320(19) Uani 0.492(2) 1 d G U P D 2
C35_12 C 0.45788(11) -0.20476(12) 0.20451(10) 0.034(2) Uani 0.492(2) 1 d G U P D 2
C36_12 C 0.47940(10) -0.15434(15) 0.24293(9) 0.037(2) Uani 0.492(2) 1 d G U P D 2
C37_12 C 0.48712(10) 0.01150(18) 0.27795(7) 0.031(2) Uani 0.492(2) 1 d G U P D 2
C38_12 C 0.47251(10) 0.09653(16) 0.26749(8) 0.034(2) Uani 0.492(2) 1 d G U P D 2
C39_12 C 0.41750(11) 0.20355(11) 0.20141(9) 0.035(2) Uani 0.492(2) 1 d G U P D 2
C40_12 C 0.38708(11) 0.20583(11) 0.15718(10) 0.035(2) Uani 0.492(2) 1 d G U P D 2
C41_12 C 0.52444(10) 0.00281(19) 0.06738(9) 0.042(2) Uani 0.492(2) 1 d G U P D 2
C42_12 C 0.55219(9) -0.04998(19) 0.10033(10) 0.046(2) Uani 0.492(2) 1 d G U P D 2
C43_12 C 0.57305(7) 0.0000(2) 0.13834(11) 0.050(2) Uani 0.492(2) 1 d G U P D 2
C44_12 C 0.55858(8) 0.08387(19) 0.12860(10) 0.048(2) Uani 0.492(2) 1 d G U P D 2
C45_12 C 0.52869(10) 0.08635(18) 0.08470(9) 0.044(2) Uani 0.492(2) 1 d G U P D 2
C46_12 C 0.47840(11) -0.02322(18) 0.04504(7) 0.043(2) Uani 0.492(2) 1 d G U P D 2
C47_12 C 0.45705(11) -0.10295(17) 0.05458(8) 0.039(2) Uani 0.492(2) 1 d G U P D 2
C48_12 C 0.48339(11) -0.15395(16) 0.08620(9) 0.041(2) Uani 0.492(2) 1 d G U P D 2
C49_12 C 0.53185(9) -0.12712(17) 0.10927(10) 0.042(2) Uani 0.492(2) 1 d G U P D 2
C50_12 C 0.53125(9) -0.15704(16) 0.15662(11) 0.040(2) Uani 0.492(2) 1 d G U P D 2
C51_12 C 0.55159(8) -0.10905(18) 0.19277(10) 0.040(2) Uani 0.492(2) 1 d G U P D 2
C52_12 C 0.57289(7) -0.02938(19) 0.18367(11) 0.046(2) Uani 0.492(2) 1 d G U P D 2
C53_12 C 0.55775(8) 0.02332(19) 0.22081(10) 0.045(2) Uani 0.492(2) 1 d G U P D 2
C54_12 C 0.54385(8) 0.10382(18) 0.21144(10) 0.045(2) Uani 0.492(2) 1 d G U P D 2
C55_12 C 0.54462(9) 0.13495(17) 0.16461(10) 0.046(2) Uani 0.492(2) 1 d G U P D 2
C56_12 C 0.49992(10) 0.18927(14) 0.15838(10) 0.047(2) Uani 0.492(2) 1 d G U P D 2
C57_12 C 0.47131(11) 0.19130(14) 0.11618(10) 0.043(2) Uani 0.492(2) 1 d G U P D 2
C58_12 C 0.48596(11) 0.13880(16) 0.07876(9) 0.042(2) Uani 0.492(2) 1 d G U P D 2
C59_12 C 0.43786(11) 0.11119(16) 0.05564(8) 0.043(2) Uani 0.492(2) 1 d G U P D 2
C60_12 C 0.43371(11) 0.03217(18) 0.03901(7) 0.040(2) Uani 0.492(2) 1 d G U P D 2
C61_12 C 0.38626(11) -0.01399(17) 0.04426(6) 0.033(2) Uani 0.492(2) 1 d G U P D 2
C62_12 C 0.40000(11) -0.09751(16) 0.05394(7) 0.036(2) Uani 0.492(2) 1 d G U P D 2
C63_12 C 0.45361(11) -0.20051(13) 0.11865(10) 0.037(2) Uani 0.492(2) 1 d G U P D 2
C64_12 C 0.48342(11) -0.20267(13) 0.16195(10) 0.035(2) Uani 0.492(2) 1 d G U P D 2
C65_12 C 0.52406(9) -0.10620(17) 0.23570(9) 0.040(2) Uani 0.492(2) 1 d G U P D 2
C66_12 C 0.52844(9) -0.02395(18) 0.25281(9) 0.0378(19) Uani 0.492(2) 1 d G U P D 2
C67_12 C 0.49970(10) 0.13974(16) 0.23398(9) 0.039(2) Uani 0.492(2) 1 d G U P D 2
C68_12 C 0.47294(10) 0.19276(13) 0.20131(10) 0.040(2) Uani 0.492(2) 1 d G U P D 2
C69_12 C 0.41479(11) 0.19660(12) 0.11578(9) 0.038(2) Uani 0.492(2) 1 d G U P D 2
C70_12 C 0.39368(11) 0.14709(14) 0.07851(8) 0.038(2) Uani 0.492(2) 1 d G U P D 2
C1_13 C 0.2961(4) -0.0103(8) 0.2630(4) 0.0374(5) Uiso 0.125(2) 1 d . U P E 3
C2_13 C 0.2724(3) -0.0588(8) 0.2255(4) 0.0374(5) Uiso 0.125(2) 1 d . U P E 3
C3_13 C 0.2962(4) -0.1394(7) 0.2271(4) 0.0374(5) Uiso 0.125(2) 1 d . U P E 3
C4_13 C 0.3348(4) -0.1408(7) 0.2657(4) 0.0374(5) Uiso 0.125(2) 1 d . U P E 3
C5_13 C 0.3347(4) -0.0611(7) 0.2877(3) 0.0374(5) Uiso 0.125(2) 1 d . U P E 3
C7_13 C 0.3074(4) 0.0719(7) 0.2561(4) 0.0374(5) Uiso 0.125(2) 1 d . U P E 3
C6_13 C 0.2951(4) 0.1096(7) 0.2115(4) 0.0374(5) Uiso 0.125(2) 1 d . U P E 3
C8_13 C 0.2722(3) 0.0629(7) 0.1758(4) 0.0374(5) Uiso 0.125(2) 1 d . U P E 3
C9_13 C 0.2603(3) -0.0223(8) 0.1827(4) 0.0374(5) Uiso 0.125(2) 1 d . U P E 3
C10_13 C 0.2719(3) -0.0640(7) 0.1404(4) 0.0374(5) Uiso 0.125(2) 1 d . U P E 3
C11_13 C 0.2944(4) -0.1412(7) 0.1418(4) 0.0374(5) Uiso 0.125(2) 1 d . U P E 3
C12_13 C 0.3072(4) -0.1800(6) 0.1860(4) 0.0374(5) Uiso 0.125(2) 1 d . U P E 3
C13_13 C 0.3562(5) -0.2224(5) 0.1819(4) 0.0374(5) Uiso 0.125(2) 1 d . U P E 3
C14_13 C 0.3930(5) -0.2237(5) 0.2189(4) 0.0374(5) Uiso 0.125(2) 1 d . U P E 3
C15_13 C 0.3820(5) -0.1823(6) 0.2615(4) 0.0374(5) Uiso 0.125(2) 1 d . U P E 3
C16_13 C 0.4309(5) -0.1464(7) 0.2790(3) 0.0374(5) Uiso 0.125(2) 1 d . U P E 3
C17_13 C 0.4306(5) -0.0705(7) 0.3002(3) 0.0374(5) Uiso 0.125(2) 1 d . U P E 3
C18_13 C 0.3816(5) -0.0270(7) 0.3046(3) 0.0374(5) Uiso 0.125(2) 1 d . U P E 3
C19_13 C 0.3928(5) 0.0586(7) 0.2974(3) 0.0374(5) Uiso 0.125(2) 1 d . U P E 3
C20_13 C 0.3562(4) 0.1069(7) 0.2734(3) 0.0374(5) Uiso 0.125(2) 1 d . U P E 3
C21_13 C 0.3739(4) 0.1666(6) 0.2403(4) 0.0374(5) Uiso 0.125(2) 1 d . U P E 3
C22_13 C 0.3357(4) 0.1682(6) 0.2020(4) 0.0374(5) Uiso 0.125(2) 1 d . U P E 3
C23_13 C 0.2896(3) 0.0737(7) 0.1293(4) 0.0374(5) Uiso 0.125(2) 1 d . U P E 3
C24_13 C 0.2895(3) -0.0042(7) 0.1074(4) 0.0374(5) Uiso 0.125(2) 1 d . U P E 3
C25_13 C 0.3355(4) -0.1617(6) 0.1106(4) 0.0374(5) Uiso 0.125(2) 1 d . U P E 3
C26_13 C 0.3733(5) -0.2113(5) 0.1353(4) 0.0374(5) Uiso 0.125(2) 1 d . U P E 3
C27_13 C 0.4480(5) -0.2142(5) 0.2106(4) 0.0374(5) Uiso 0.125(2) 1 d . U P E 3
C28_13 C 0.4717(4) -0.1666(6) 0.2478(4) 0.0374(5) Uiso 0.125(2) 1 d . U P E 3
C29_13 C 0.4715(4) -0.0123(7) 0.2908(3) 0.0374(5) Uiso 0.125(2) 1 d . U P E 3
C30_13 C 0.4480(4) 0.0675(7) 0.2888(3) 0.0374(5) Uiso 0.125(2) 1 d . U P E 3
C31_13 C 0.4667(4) 0.1290(6) 0.2588(3) 0.0374(5) Uiso 0.125(2) 1 d . U P E 3
C32_13 C 0.4278(5) 0.1800(5) 0.2338(4) 0.0374(5) Uiso 0.125(2) 1 d . U P E 3
C33_13 C 0.3510(4) 0.1835(5) 0.1565(4) 0.0374(5) Uiso 0.125(2) 1 d . U P E 3
C34_13 C 0.3271(4) 0.1345(6) 0.1187(4) 0.0374(5) Uiso 0.125(2) 1 d . U P E 3
C35_13 C 0.3269(4) -0.0246(7) 0.0742(3) 0.0374(5) Uiso 0.125(2) 1 d . U P E 3
C36_13 C 0.3509(4) -0.1062(7) 0.0757(3) 0.0374(5) Uiso 0.125(2) 1 d . U P E 3
C37_13 C 0.4274(5) -0.2079(5) 0.1258(4) 0.0374(5) Uiso 0.125(2) 1 d . U P E 3
C38_13 C 0.4664(4) -0.2084(5) 0.1648(4) 0.0374(5) Uiso 0.125(2) 1 d . U P E 3
C39_13 C 0.5140(4) -0.1123(7) 0.2401(4) 0.0374(5) Uiso 0.125(2) 1 d . U P E 3
C40_13 C 0.5140(4) -0.0321(7) 0.2627(3) 0.0374(5) Uiso 0.125(2) 1 d . U P E 3
C41_13 C 0.5163(4) 0.1406(7) 0.0974(4) 0.0374(5) Uiso 0.125(2) 1 d . U P E 3
C42_13 C 0.4931(4) 0.0925(7) 0.0599(3) 0.0374(5) Uiso 0.125(2) 1 d . U P E 3
C43_13 C 0.5167(4) 0.0118(7) 0.0617(3) 0.0374(5) Uiso 0.125(2) 1 d . U P E 3
C44_13 C 0.5549(4) 0.0103(8) 0.1002(4) 0.0374(5) Uiso 0.125(2) 1 d . U P E 3
C45_13 C 0.5552(4) 0.0898(7) 0.1224(4) 0.0374(5) Uiso 0.125(2) 1 d . U P E 3
C46_13 C 0.4858(5) 0.1942(6) 0.1214(4) 0.0374(5) Uiso 0.125(2) 1 d . U P E 3
C47_13 C 0.4303(5) 0.2025(5) 0.1097(4) 0.0374(5) Uiso 0.125(2) 1 d . U P E 3
C48_13 C 0.4077(5) 0.1565(6) 0.0737(3) 0.0374(5) Uiso 0.125(2) 1 d . U P E 3
C49_13 C 0.4396(5) 0.1009(7) 0.0483(3) 0.0374(5) Uiso 0.125(2) 1 d . U P E 3
C50_13 C 0.4077(5) 0.0288(7) 0.0384(3) 0.0374(5) Uiso 0.125(2) 1 d . U P E 3
C51_13 C 0.4306(5) -0.0482(7) 0.0400(3) 0.0374(5) Uiso 0.125(2) 1 d . U P E 3
C52_13 C 0.4859(4) -0.0572(7) 0.0517(3) 0.0374(5) Uiso 0.125(2) 1 d . U P E 3
C53_13 C 0.4916(4) -0.1295(7) 0.0800(4) 0.0374(5) Uiso 0.125(2) 1 d . U P E 3
C54_13 C 0.5283(4) -0.1309(7) 0.1170(4) 0.0374(5) Uiso 0.125(2) 1 d . U P E 3
C55_13 C 0.5609(3) -0.0600(7) 0.1271(4) 0.0374(5) Uiso 0.125(2) 1 d . U P E 3
C56_13 C 0.5664(3) -0.0537(7) 0.1771(4) 0.0374(5) Uiso 0.125(2) 1 d . U P E 3
C57_13 C 0.5665(3) 0.0228(7) 0.1983(4) 0.0374(5) Uiso 0.125(2) 1 d . U P E 3
C58_13 C 0.5607(3) 0.0957(7) 0.1704(4) 0.0374(5) Uiso 0.125(2) 1 d . U P E 3
C59_13 C 0.5286(4) 0.1515(6) 0.1953(4) 0.0374(5) Uiso 0.125(2) 1 d . U P E 3
C60_13 C 0.4918(4) 0.2000(5) 0.1717(4) 0.0374(5) Uiso 0.125(2) 1 d . U P E 3
C61_13 C 0.4407(5) 0.2126(5) 0.1898(4) 0.0374(5) Uiso 0.125(2) 1 d . U P E 3
C62_13 C 0.4023(5) 0.2141(5) 0.1520(4) 0.0374(5) Uiso 0.125(2) 1 d . U P E 3
C63_13 C 0.3565(4) 0.1197(7) 0.0790(3) 0.0374(5) Uiso 0.125(2) 1 d . U P E 3
C64_13 C 0.3566(4) 0.0412(7) 0.0570(3) 0.0374(5) Uiso 0.125(2) 1 d . U P E 3
C65_13 C 0.4022(5) -0.1153(7) 0.0603(3) 0.0374(5) Uiso 0.125(2) 1 d . U P E 3
C66_13 C 0.4405(5) -0.1655(6) 0.0847(3) 0.0374(5) Uiso 0.125(2) 1 d . U P E 3
C67_13 C 0.5148(4) -0.1684(6) 0.1602(4) 0.0374(5) Uiso 0.125(2) 1 d . U P E 3
C68_13 C 0.5386(4) -0.1211(7) 0.1972(4) 0.0374(5) Uiso 0.125(2) 1 d . U P E 3
C69_13 C 0.5387(3) 0.0340(7) 0.2401(4) 0.0374(5) Uiso 0.125(2) 1 d . U P E 3
C70_13 C 0.5149(4) 0.1134(7) 0.2386(4) 0.0374(5) Uiso 0.125(2) 1 d . U P E 3

loop_
_atom_site_aniso_label
_atom_site_aniso_U_11
_atom_site_aniso_U_22
_atom_site_aniso_U_33
_atom_site_aniso_U_23
_atom_site_aniso_U_13
_atom_site_aniso_U_12
Te1 0.01241(15) 0.01846(17) 0.01491(17) 0.00020(13) -0.00152(12) -0.00137(13)
Te2 0.01490(17) 0.01183(15) 0.01419(16) -0.00081(13) -0.00332(13) -0.00035(12)
Te3 0.01475(17) 0.01281(15) 0.01091(16) 0.00166(12) -0.00217(12) -0.00110(12)
Te4 0.01462(16) 0.02254(18) 0.01069(16) 0.00209(13) -0.00054(12) -0.00090(14)
Te5 0.01398(17) 0.01244(15) 0.01153(16) 0.00010(12) -0.00139(12) 0.00110(12)
Te6 0.01466(16) 0.01234(15) 0.01006(16) 0.00102(12) -0.00161(12) 0.00069(13)
Te7 0.01178(15) 0.01412(16) 0.01238(16) 0.00068(12) -0.00103(12) 0.00032(13)
Te8 0.01519(17) 0.01252(15) 0.01160(16) -0.00128(13) -0.00093(13) -0.00154(12)
Co1 0.0141(4) 0.0189(4) 0.0150(4) 0.0019(3) -0.0008(3) -0.0007(3)
P1 0.0153(8) 0.0204(13) 0.0074(15) -0.0030(10) 0.0005(11) -0.0052(9)
C11 0.014(6) 0.018(7) 0.017(6) 0.002(5) -0.006(5) 0.001(5)
C12 0.029(8) 0.021(6) 0.021(7) -0.004(6) 0.003(6) -0.007(6)
C13 0.011(6) 0.032(7) 0.023(7) 0.007(6) -0.002(5) -0.006(5)
C14 0.012(7) 0.040(9) 0.033(12) -0.001(10) 0.005(7) -0.012(6)
C15 0.017(7) 0.021(7) 0.024(7) 0.000(5) 0.002(5) 0.001(5)
C16 0.030(7) 0.019(7) 0.009(7) 0.001(6) -0.003(5) -0.002(6)
P1B 0.0153(8) 0.0204(13) 0.0074(15) -0.0030(10) 0.0005(11) -0.0052(9)
Co2 0.0139(3) 0.0132(3) 0.0130(3) -0.0003(3) -0.0027(3) 0.0011(3)
P2 0.0168(7) 0.0279(7) 0.0174(7) -0.0006(6) -0.0057(5) 0.0013(6)
C21 0.031(3) 0.015(3) 0.030(3) -0.001(2) -0.007(3) 0.007(2)
C22 0.040(4) 0.025(3) 0.027(3) 0.002(3) -0.010(3) 0.000(3)
C23 0.038(4) 0.024(3) 0.023(3) -0.005(2) -0.011(3) -0.001(3)
C24 0.041(4) 0.018(3) 0.030(3) 0.003(2) -0.008(3) 0.004(3)
C25 0.026(3) 0.033(3) 0.032(3) -0.004(3) -0.005(3) 0.009(3)
C26 0.020(3) 0.060(4) 0.028(3) 0.006(3) -0.006(2) -0.005(3)
Co3 0.0141(4) 0.0132(3) 0.0114(3) 0.0015(3) -0.0021(3) 0.0001(3)
P3 0.0151(7) 0.0161(6) 0.0179(7) -0.0001(5) -0.0009(5) 0.0027(5)
C31 0.024(3) 0.019(3) 0.016(3) 0.003(2) -0.002(2) 0.002(2)
C32 0.030(3) 0.023(3) 0.019(3) 0.001(2) -0.001(2) 0.006(2)
C33 0.018(3) 0.030(3) 0.028(3) -0.004(3) 0.005(2) 0.001(2)
C34 0.014(3) 0.031(3) 0.048(4) -0.013(3) -0.001(3) 0.000(2)
C35 0.019(3) 0.023(3) 0.014(3) 0.004(2) -0.001(2) 0.006(2)
C36 0.030(3) 0.022(3) 0.021(3) 0.004(2) 0.000(2) 0.002(2)
Co4 0.0150(3) 0.0141(3) 0.0120(3) 0.0001(3) -0.0011(3) 0.0001(3)
P4 0.0196(7) 0.0169(6) 0.0137(7) -0.0010(5) -0.0037(5) 0.0002(5)
C41 0.025(3) 0.029(3) 0.019(3) -0.002(2) -0.005(2) 0.004(2)
C42 0.019(3) 0.048(4) 0.020(3) -0.003(3) -0.006(2) -0.002(3)
C43 0.028(3) 0.015(3) 0.019(3) -0.001(2) -0.009(2) -0.001(2)
C44 0.035(3) 0.022(3) 0.023(3) -0.005(2) -0.006(3) 0.001(2)
C45 0.028(3) 0.019(3) 0.015(3) 0.003(2) -0.005(2) 0.001(2)
C46 0.034(3) 0.025(3) 0.020(3) 0.003(2) -0.007(2) 0.004(2)
Co5 0.0148(4) 0.0183(3) 0.0121(3) 0.0001(3) -0.0011(3) -0.0020(3)
P5 0.0173(7) 0.0221(7) 0.0149(7) -0.0038(6) 0.0009(5) -0.0005(5)
C51 0.023(3) 0.030(3) 0.015(3) -0.004(2) 0.002(2) 0.000(2)
C52 0.033(4) 0.038(3) 0.019(3) -0.003(3) 0.005(3) -0.003(3)
C53 0.033(3) 0.021(3) 0.017(3) 0.000(2) 0.000(2) 0.000(2)
C54 0.035(3) 0.021(3) 0.026(3) 0.001(2) 0.003(3) -0.005(2)
C55 0.021(3) 0.027(3) 0.034(3) -0.001(3) 0.002(2) -0.005(2)
C56 0.015(3) 0.040(4) 0.041(4) -0.009(3) -0.003(3) 0.000(3)
Co6 0.0128(3) 0.0133(3) 0.0123(3) 0.0008(3) -0.0012(3) -0.0005(3)
P6 0.0166(7) 0.0216(7) 0.0286(8) 0.0103(6) 0.0004(6) -0.0033(6)
C61 0.049(4) 0.024(3) 0.015(3) -0.002(2) 0.009(3) -0.003(3)
C62 0.041(4) 0.029(3) 0.032(3) -0.011(3) 0.008(3) -0.005(3)
C63 0.031(3) 0.029(3) 0.036(4) 0.003(3) -0.002(3) -0.005(3)
C64 0.024(3) 0.022(3) 0.043(4) 0.010(3) 0.006(3) -0.002(2)
C65 0.030(3) 0.030(3) 0.018(3) -0.002(2) -0.001(2) -0.007(3)
C66 0.041(4) 0.027(3) 0.036(4) -0.002(3) 0.002(3) -0.003(3)
C1_1 0.022(3) 0.027(3) 0.015(3) 0.003(2) 0.004(2) 0.002(2)
C2_1 0.018(3) 0.029(3) 0.019(3) 0.003(2) 0.006(2) 0.001(3)
C3_1 0.020(3) 0.024(3) 0.023(3) -0.001(2) 0.008(2) 0.010(2)
C4_1 0.028(3) 0.022(3) 0.018(3) -0.004(2) 0.007(2) 0.006(2)
C5_1 0.028(3) 0.021(3) 0.012(3) -0.008(2) 0.005(2) 0.003(2)
C6_1 0.026(3) 0.024(3) 0.018(3) 0.002(3) 0.004(3) -0.002(2)
C7_1 0.026(3) 0.022(3) 0.020(3) 0.004(3) 0.008(3) -0.008(3)
C8_1 0.023(3) 0.023(3) 0.029(3) 0.005(3) 0.007(2) -0.006(2)
C9_1 0.019(3) 0.031(3) 0.025(3) 0.002(3) 0.009(2) -0.006(3)
C10_1 0.014(3) 0.034(3) 0.027(3) 0.003(3) 0.001(3) -0.007(3)
C11_1 0.015(3) 0.037(3) 0.033(3) 0.008(3) 0.000(3) 0.006(3)
C12_1 0.017(3) 0.034(3) 0.028(3) 0.001(3) 0.004(3) 0.010(3)
C13_1 0.026(3) 0.025(3) 0.028(3) 0.002(3) 0.007(3) 0.014(2)
C14_1 0.036(3) 0.018(4) 0.028(3) 0.003(3) 0.001(3) 0.012(3)
C15_1 0.027(3) 0.015(3) 0.021(3) -0.006(2) 0.009(2) 0.004(2)
C16_1 0.027(3) 0.016(3) 0.028(3) -0.008(2) 0.002(3) -0.003(2)
C17_1 0.026(3) 0.020(3) 0.025(3) -0.009(2) -0.006(2) -0.005(2)
C18_1 0.025(3) 0.028(3) 0.012(3) -0.010(3) 0.000(3) -0.003(3)
C19_1 0.022(3) 0.029(3) 0.009(3) -0.001(2) -0.003(2) -0.005(2)
C20_1 0.025(3) 0.024(3) 0.011(3) 0.005(3) 0.001(2) 0.000(2)
C21_1 0.029(3) 0.016(3) 0.019(3) 0.011(2) 0.004(3) 0.001(2)
C22_1 0.039(3) 0.010(3) 0.028(3) 0.003(2) 0.005(3) -0.001(3)
C23_1 0.034(3) 0.013(3) 0.031(3) 0.001(3) 0.005(3) -0.011(3)
C24_1 0.027(3) 0.023(3) 0.031(3) -0.002(3) 0.005(3) -0.013(2)
C25_1 0.019(4) 0.034(4) 0.033(3) -0.007(3) -0.007(3) -0.009(3)
C26_1 0.022(4) 0.041(4) 0.027(3) -0.010(3) -0.015(3) -0.008(3)
C27_1 0.021(3) 0.040(3) 0.026(3) -0.005(3) -0.013(3) 0.001(3)
C28_1 0.021(3) 0.036(3) 0.027(3) 0.003(3) -0.009(3) 0.004(3)
C29_1 0.018(3) 0.029(3) 0.024(3) 0.008(3) -0.002(2) 0.011(3)
C30_1 0.022(3) 0.031(3) 0.020(3) 0.010(3) -0.002(2) 0.013(3)
C31_1 0.032(3) 0.016(3) 0.028(3) 0.011(3) -0.002(3) 0.006(3)
C32_1 0.037(3) 0.015(3) 0.031(3) 0.004(3) 0.005(3) 0.005(3)
C33_1 0.034(3) 0.007(3) 0.027(3) -0.002(3) 0.002(3) -0.006(2)
C34_1 0.030(3) 0.013(3) 0.030(3) -0.003(3) 0.003(3) -0.013(2)
C35_1 0.027(4) 0.027(3) 0.025(3) -0.007(3) -0.005(3) -0.010(3)
C36_1 0.015(3) 0.026(3) 0.020(3) -0.008(2) -0.010(2) -0.008(2)
C37_1 0.016(3) 0.031(3) 0.016(3) -0.003(2) -0.009(2) 0.000(2)
C38_1 0.018(3) 0.032(3) 0.015(3) 0.001(3) -0.008(2) 0.004(3)
C39_1 0.019(3) 0.023(3) 0.016(3) 0.010(2) 0.000(2) 0.007(3)
C40_1 0.026(3) 0.024(3) 0.010(3) 0.009(2) 0.004(2) 0.008(2)
C41_1 0.035(3) 0.010(3) 0.027(3) 0.005(3) 0.000(3) 0.009(3)
C42_1 0.036(3) 0.017(3) 0.029(3) -0.009(3) 0.001(3) -0.013(3)
C43_1 0.029(3) 0.030(4) 0.027(3) -0.006(3) -0.009(3) -0.012(3)
C44_1 0.024(4) 0.044(4) 0.022(3) -0.002(3) -0.015(3) 0.003(3)
C45_1 0.029(3) 0.036(3) 0.014(3) 0.011(3) -0.008(3) 0.013(3)
C46_1 0.035(3) 0.018(3) 0.027(3) 0.009(3) 0.000(3) -0.005(3)
C47_1 0.030(3) 0.023(3) 0.028(3) 0.007(3) 0.003(3) -0.009(3)
C48_1 0.014(3) 0.036(3) 0.030(3) 0.000(3) -0.005(3) -0.007(3)
C49_1 0.011(3) 0.034(3) 0.027(3) 0.003(2) -0.001(2) 0.002(2)
C50_1 0.027(3) 0.026(3) 0.024(3) 0.005(2) 0.004(2) 0.015(3)
C51_1 0.034(3) 0.020(4) 0.028(3) -0.001(3) 0.009(3) 0.013(3)
C52_1 0.043(3) 0.013(3) 0.029(3) -0.008(3) 0.008(3) 0.006(3)
C53_1 0.043(3) 0.017(4) 0.024(3) -0.012(3) 0.004(3) -0.003(3)
C54_1 0.045(4) 0.025(3) 0.015(3) -0.012(3) 0.003(3) -0.005(3)
C55_1 0.042(4) 0.032(3) 0.021(4) -0.011(3) -0.007(3) -0.008(3)
C56_1 0.036(3) 0.038(3) 0.014(3) -0.003(3) -0.013(3) -0.003(3)
C57_1 0.037(3) 0.037(3) 0.012(3) 0.000(3) -0.004(3) 0.003(3)
C58_1 0.037(3) 0.032(3) 0.011(3) 0.010(3) 0.001(3) 0.008(3)
C59_1 0.033(3) 0.030(3) 0.020(3) 0.015(3) 0.007(3) 0.005(3)
C60_1 0.030(4) 0.032(3) 0.018(3) 0.005(3) 0.010(3) -0.004(3)
C61_1 0.022(3) 0.029(3) 0.020(3) 0.004(2) 0.008(2) -0.016(2)
C62_1 0.017(4) 0.038(3) 0.031(3) 0.002(3) 0.008(3) -0.005(3)
C63_1 0.013(3) 0.038(3) 0.030(3) 0.001(3) 0.007(3) 0.001(3)
C64_1 0.015(3) 0.041(3) 0.028(3) 0.002(3) 0.006(3) 0.013(3)
C65_1 0.022(3) 0.030(3) 0.023(3) 0.003(3) 0.003(2) 0.016(2)
C66_1 0.034(4) 0.031(3) 0.019(3) -0.010(3) 0.010(3) 0.011(3)
C67_1 0.040(3) 0.031(4) 0.012(3) -0.010(3) 0.008(3) 0.007(3)
C68_1 0.038(3) 0.033(3) 0.009(3) -0.007(3) 0.006(3) 0.000(3)
C69_1 0.029(3) 0.035(3) 0.012(3) -0.003(3) 0.013(2) 0.001(3)
C70_1 0.024(3) 0.033(3) 0.023(3) -0.001(3) 0.017(2) 0.007(3)
C1_11 0.043(5) 0.040(5) 0.047(4) 0.005(4) 0.009(4) -0.010(4)
C2_11 0.034(5) 0.043(5) 0.041(5) 0.006(4) 0.005(4) -0.011(4)
C3_11 0.037(5) 0.048(4) 0.036(5) 0.000(4) 0.012(4) -0.013(4)
C4_11 0.041(4) 0.050(4) 0.033(5) 0.009(4) 0.009(4) -0.002(4)
C5_11 0.045(6) 0.035(7) 0.044(7) 0.014(5) 0.008(5) -0.007(5)
C6_11 0.049(5) 0.044(6) 0.051(4) 0.001(4) 0.008(4) -0.014(5)
C7_11 0.038(6) 0.044(6) 0.052(5) -0.012(5) -0.004(4) -0.015(5)
C8_11 0.032(5) 0.052(4) 0.042(5) -0.005(4) 0.000(4) -0.015(4)
C9_11 0.019(5) 0.056(5) 0.039(4) 0.003(4) 0.003(4) -0.013(4)
C10_11 0.022(5) 0.055(5) 0.045(4) 0.002(4) 0.008(4) -0.001(4)
C11_11 0.017(5) 0.055(5) 0.044(5) -0.005(4) 0.018(4) 0.006(4)
C12_11 0.040(4) 0.047(4) 0.036(4) -0.002(4) 0.018(4) 0.000(4)
C13_11 0.044(4) 0.038(4) 0.031(4) -0.008(4) 0.009(4) 0.003(4)
C14_11 0.047(4) 0.043(4) 0.023(4) 0.000(4) 0.001(4) 0.003(4)
C15_11 0.047(4) 0.041(4) 0.028(4) 0.005(4) 0.004(4) -0.002(3)
C16_11 0.040(5) 0.037(4) 0.025(5) 0.009(4) -0.012(4) 0.000(4)
C17_11 0.035(5) 0.027(4) 0.032(4) 0.017(4) -0.010(4) 0.007(4)
C18_11 0.045(4) 0.025(5) 0.030(5) 0.013(5) 0.000(4) -0.006(4)
C19_11 0.045(5) 0.030(6) 0.039(5) 0.003(4) 0.006(4) 0.004(4)
C20_11 0.050(5) 0.028(6) 0.036(5) -0.003(5) 0.001(4) -0.005(5)
C21_11 0.041(4) 0.019(4) 0.034(4) -0.008(4) -0.002(4) -0.004(4)
C22_11 0.038(5) 0.033(5) 0.042(5) -0.009(4) -0.008(4) -0.007(4)
C23_11 0.030(5) 0.057(4) 0.041(4) -0.005(4) -0.007(4) -0.007(4)
C24_11 0.022(5) 0.051(4) 0.045(5) 0.003(4) 0.000(4) 0.003(4)
C25_11 0.030(4) 0.040(4) 0.037(4) -0.009(4) 0.010(4) 0.010(4)
C26_11 0.040(4) 0.034(4) 0.037(4) -0.008(4) 0.005(4) 0.008(4)
C27_11 0.047(5) 0.038(5) 0.020(6) -0.006(5) -0.013(5) -0.004(4)
C28_11 0.035(4) 0.035(4) 0.021(4) 0.003(4) -0.019(4) -0.003(4)
C29_11 0.030(5) 0.035(5) 0.041(5) 0.009(4) -0.007(4) 0.012(4)
C30_11 0.029(4) 0.021(4) 0.039(4) 0.004(4) 0.000(4) 0.017(4)
C31_11 0.036(5) 0.017(5) 0.038(5) -0.006(4) 0.010(4) 0.016(4)
C32_11 0.047(4) 0.024(5) 0.034(4) -0.010(4) 0.006(4) 0.002(4)
C33_11 0.038(5) 0.038(5) 0.033(5) -0.010(4) -0.017(4) -0.003(4)
C34_11 0.027(4) 0.041(4) 0.031(4) 0.000(4) -0.012(4) 0.001(4)
C35_11 0.019(5) 0.043(5) 0.038(4) 0.004(4) -0.007(4) 0.015(4)
C36_11 0.026(5) 0.029(5) 0.045(4) -0.002(4) 0.003(4) 0.016(4)
C37_11 0.044(5) 0.023(5) 0.025(5) -0.014(4) 0.000(4) 0.002(4)
C38_11 0.041(4) 0.026(5) 0.024(5) -0.011(4) -0.013(4) -0.006(4)
C39_11 0.027(5) 0.043(4) 0.024(5) -0.001(4) -0.020(4) -0.001(4)
C40_11 0.020(5) 0.037(4) 0.040(4) 0.005(4) -0.007(4) 0.015(4)
C41_11 0.044(5) 0.048(4) 0.024(5) 0.006(4) 0.014(4) -0.008(4)
C42_11 0.055(4) 0.041(5) 0.026(5) 0.008(4) 0.004(4) -0.006(4)
C43_11 0.049(5) 0.037(5) 0.036(5) 0.005(4) 0.009(4) -0.011(4)
C44_11 0.047(5) 0.032(5) 0.042(4) 0.011(4) 0.010(4) -0.012(4)
C45_11 0.043(5) 0.049(5) 0.035(6) 0.002(4) 0.013(4) -0.014(4)
C46_11 0.046(4) 0.050(4) 0.022(5) 0.001(4) 0.008(4) 0.000(4)
C47_11 0.044(4) 0.041(4) 0.015(5) -0.002(4) -0.005(4) -0.003(4)
C48_11 0.047(4) 0.043(4) 0.025(5) 0.010(4) -0.009(4) 0.003(4)
C49_11 0.053(4) 0.036(5) 0.034(5) 0.017(4) 0.002(4) 0.003(4)
C50_11 0.044(5) 0.034(5) 0.039(5) 0.012(4) -0.005(4) 0.003(4)
C51_11 0.046(5) 0.018(5) 0.041(4) 0.012(4) 0.000(4) -0.002(4)
C52_11 0.050(5) 0.026(5) 0.037(4) -0.003(4) 0.003(4) -0.012(4)
C53_11 0.049(4) 0.031(5) 0.037(4) -0.006(4) -0.001(4) -0.005(4)
C54_11 0.043(5) 0.029(5) 0.038(6) -0.013(4) -0.004(5) -0.014(4)
C55_11 0.036(5) 0.031(5) 0.043(4) 0.001(4) 0.006(4) -0.013(4)
C56_11 0.027(5) 0.042(4) 0.039(5) 0.001(4) -0.003(4) -0.012(4)
C57_11 0.036(6) 0.047(4) 0.051(5) 0.002(4) 0.003(5) -0.003(5)
C58_11 0.031(5) 0.046(4) 0.043(5) -0.002(4) 0.013(4) -0.002(4)
C59_11 0.032(5) 0.047(4) 0.039(4) -0.002(4) 0.011(4) 0.004(4)
C60_11 0.039(4) 0.040(4) 0.024(4) -0.010(4) 0.016(4) 0.005(4)
C61_11 0.043(5) 0.034(5) 0.021(5) -0.014(4) 0.004(5) -0.002(4)
C62_11 0.047(5) 0.033(5) 0.017(6) -0.017(4) -0.008(4) 0.001(4)
C63_11 0.035(5) 0.043(4) 0.031(5) 0.002(4) -0.017(4) 0.002(4)
C64_11 0.030(5) 0.034(4) 0.035(4) 0.011(4) -0.011(4) 0.009(4)
C65_11 0.035(4) 0.019(5) 0.039(4) 0.005(4) -0.002(4) 0.010(4)
C66_11 0.043(4) 0.017(5) 0.036(4) -0.007(4) -0.005(3) 0.005(4)
C67_11 0.037(5) 0.031(5) 0.039(5) -0.011(4) -0.010(4) -0.011(4)
C68_11 0.031(6) 0.045(5) 0.038(5) -0.001(4) -0.010(5) -0.007(4)
C69_11 0.026(5) 0.039(5) 0.047(4) 0.000(4) 0.004(4) 0.011(4)
C70_11 0.032(5) 0.035(5) 0.043(5) -0.001(4) 0.013(4) 0.015(4)
C1_12 0.038(5) 0.049(4) 0.040(4) 0.006(4) 0.008(4) -0.005(4)
C2_12 0.045(5) 0.042(5) 0.040(5) 0.000(4) 0.012(4) -0.013(4)
C3_12 0.037(4) 0.043(4) 0.032(4) -0.002(4) 0.012(4) -0.012(4)
C4_12 0.034(4) 0.043(4) 0.036(4) -0.005(4) 0.012(4) -0.001(3)
C5_12 0.022(6) 0.059(5) 0.038(5) -0.004(4) 0.006(4) 0.008(5)
C7_12 0.032(5) 0.042(4) 0.039(4) -0.001(4) 0.001(4) -0.015(4)
C6_12 0.042(5) 0.035(5) 0.040(5) -0.001(4) -0.007(4) -0.015(4)
C8_12 0.042(4) 0.032(4) 0.036(4) -0.002(4) 0.000(4) -0.014(4)
C9_12 0.046(4) 0.028(4) 0.034(4) 0.008(4) 0.007(4) -0.014(4)
C10_12 0.052(4) 0.030(4) 0.033(4) 0.006(3) 0.005(3) -0.011(4)
C11_12 0.051(4) 0.036(4) 0.024(4) 0.012(3) 0.000(4) -0.010(3)
C12_12 0.044(4) 0.050(4) 0.027(4) 0.004(4) 0.008(3) -0.006(3)
C13_12 0.044(4) 0.047(4) 0.015(4) 0.001(4) 0.001(4) 0.001(3)
C14_12 0.043(4) 0.041(4) 0.021(4) -0.012(3) 0.002(4) 0.003(4)
C15_12 0.036(4) 0.039(4) 0.027(4) -0.015(3) 0.009(3) 0.003(3)
C16_12 0.045(5) 0.029(5) 0.040(5) -0.014(4) 0.004(4) 0.009(4)
C17_12 0.039(4) 0.035(4) 0.045(4) -0.006(4) 0.002(3) 0.013(4)
C18_12 0.027(4) 0.040(4) 0.042(4) -0.011(3) 0.006(4) 0.012(4)
C19_12 0.027(5) 0.038(4) 0.036(4) -0.002(4) 0.000(4) 0.011(4)
C20_12 0.025(5) 0.039(4) 0.028(5) -0.002(4) -0.005(4) -0.002(4)
C21_12 0.026(4) 0.029(4) 0.023(4) -0.002(3) -0.009(3) -0.001(3)
C22_12 0.034(4) 0.020(4) 0.030(4) -0.007(4) -0.012(4) -0.009(3)
C23_12 0.050(4) 0.014(4) 0.034(4) -0.004(3) -0.001(3) -0.008(4)
C24_12 0.054(4) 0.010(4) 0.036(4) 0.009(4) 0.001(3) 0.000(4)
C25_12 0.050(4) 0.031(4) 0.025(4) 0.020(3) -0.005(4) 0.003(3)
C26_12 0.044(4) 0.038(4) 0.021(4) 0.008(3) -0.007(3) 0.000(3)
C27_12 0.042(5) 0.034(5) 0.029(5) -0.020(4) -0.008(4) -0.005(4)
C28_12 0.049(4) 0.022(4) 0.035(4) -0.015(3) -0.002(3) 0.000(4)
C29_12 0.037(4) 0.023(4) 0.044(4) 0.004(4) -0.004(4) 0.012(4)
C30_12 0.026(4) 0.025(4) 0.040(4) 0.007(3) -0.008(3) 0.013(3)
C31_12 0.037(4) 0.024(4) 0.026(4) 0.012(4) -0.010(4) 0.012(3)
C32_12 0.036(4) 0.034(4) 0.018(4) 0.006(3) -0.011(3) 0.001(3)
C33_12 0.045(4) 0.023(4) 0.029(4) -0.011(4) -0.012(4) -0.001(4)
C34_12 0.042(4) 0.017(4) 0.036(4) -0.006(3) -0.005(3) -0.003(4)
C35_12 0.047(4) 0.014(4) 0.040(4) 0.013(4) -0.003(4) 0.010(4)
C36_12 0.042(4) 0.031(4) 0.035(4) 0.019(4) -0.011(3) 0.012(3)
C37_12 0.033(5) 0.042(4) 0.018(5) 0.003(4) -0.011(4) 0.000(4)
C38_12 0.038(4) 0.034(4) 0.028(5) -0.011(4) -0.014(4) -0.005(4)
C39_12 0.045(4) 0.016(4) 0.044(4) -0.010(4) -0.004(4) -0.005(4)
C40_12 0.042(4) 0.023(4) 0.042(4) 0.002(4) 0.000(3) 0.005(4)
C41_12 0.037(4) 0.054(5) 0.037(5) 0.001(4) 0.019(4) -0.001(4)
C42_12 0.031(4) 0.059(4) 0.049(4) -0.001(4) 0.014(4) 0.006(4)
C43_12 0.024(5) 0.072(5) 0.054(5) 0.001(4) 0.007(4) -0.005(5)
C44_12 0.030(5) 0.065(5) 0.051(5) 0.003(4) 0.007(4) -0.018(4)
C45_12 0.040(5) 0.053(5) 0.039(5) 0.001(4) 0.015(4) -0.018(4)
C46_12 0.046(4) 0.051(4) 0.035(5) -0.005(4) 0.015(4) 0.001(4)
C47_12 0.046(4) 0.044(5) 0.027(5) -0.014(4) 0.009(4) 0.002(4)
C48_12 0.045(4) 0.038(4) 0.041(4) -0.014(4) 0.010(3) 0.014(4)
C49_12 0.033(5) 0.049(4) 0.045(4) -0.007(4) 0.013(4) 0.016(4)
C50_12 0.029(5) 0.043(5) 0.049(4) -0.004(4) 0.003(4) 0.016(4)
C51_12 0.021(5) 0.050(4) 0.047(4) 0.000(4) -0.009(4) 0.015(4)
C52_12 0.031(5) 0.057(4) 0.050(4) -0.001(4) -0.003(4) 0.005(4)
C53_12 0.033(4) 0.060(4) 0.042(4) -0.007(4) -0.009(4) -0.006(4)
C54_12 0.034(5) 0.056(4) 0.043(5) -0.007(4) -0.011(4) -0.020(4)
C55_12 0.035(5) 0.051(5) 0.052(4) -0.001(4) -0.001(4) -0.025(4)
C56_12 0.051(4) 0.039(4) 0.052(4) 0.000(4) 0.005(3) -0.022(4)
C57_12 0.046(4) 0.033(4) 0.050(4) 0.013(4) 0.010(4) -0.012(4)
C58_12 0.049(5) 0.037(5) 0.042(5) 0.012(4) 0.008(4) -0.017(4)
C59_12 0.050(4) 0.047(4) 0.032(4) 0.012(4) 0.009(4) -0.003(4)
C60_12 0.050(4) 0.050(4) 0.021(4) 0.007(4) 0.003(4) -0.005(3)
C61_12 0.043(4) 0.040(4) 0.017(4) -0.003(4) -0.002(4) -0.002(3)
C62_12 0.045(4) 0.039(5) 0.023(5) -0.012(4) -0.003(4) 0.005(4)
C63_12 0.044(4) 0.022(4) 0.043(4) -0.010(4) -0.002(4) 0.009(4)
C64_12 0.035(4) 0.025(4) 0.045(3) 0.000(4) -0.004(3) 0.012(3)
C65_12 0.033(5) 0.043(4) 0.044(5) 0.005(4) -0.010(4) 0.013(4)
C66_12 0.029(4) 0.048(4) 0.035(4) -0.004(3) -0.016(3) 0.003(3)
C67_12 0.041(5) 0.032(5) 0.043(4) -0.009(4) -0.016(4) -0.018(4)
C68_12 0.044(4) 0.030(5) 0.046(4) -0.004(4) -0.007(4) -0.015(4)
C69_12 0.051(4) 0.022(4) 0.041(5) 0.013(4) 0.002(4) -0.004(4)
C70_12 0.044(4) 0.034(4) 0.036(4) 0.016(4) 0.003(4) 0.004(4)

loop_
_atom_type_symbol
_atom_type_description
_atom_type_scat_dispersion_real
_atom_type_scat_dispersion_imag
_atom_type_scat_source
C C 0.0033 0.0016 'International Tables Vol C Tables 4.2.6.8 and 6.1.1.4'
H H 0.0000 0.0000 'International Tables Vol C Tables 4.2.6.8 and 6.1.1.4'
Co Co 0.3494 0.9721 'International Tables Vol C Tables 4.2.6.8 and 6.1.1.4'
P P 0.1023 0.0942 'International Tables Vol C Tables 4.2.6.8 and 6.1.1.4'
Te Te -0.5308 1.6751 'International Tables Vol C Tables 4.2.6.8 and 6.1.1.4'

loop_
_exptl_crystal_face_index_h
_exptl_crystal_face_index_k
_exptl_crystal_face_index_l
_exptl_crystal_face_perp_dist
_exptl_oxdiff_crystal_face_indexfrac_h
_exptl_oxdiff_crystal_face_indexfrac_k
_exptl_oxdiff_crystal_face_indexfrac_l
_exptl_oxdiff_crystal_face_x
_exptl_oxdiff_crystal_face_y
_exptl_oxdiff_crystal_face_z
-20 -8 31 0.0282 -20.3777 -8.3180 31.0459 0.6281 -0.2219 0.7458
-35 -2 -4 0.0190 -35.3091 -2.0095 -3.9777 0.9237 0.3829 -0.0094
2 20 19 0.0289 1.5875 20.2914 19.0148 0.1670 -0.9001 -0.4023
0 -13 34 0.0300 0.1756 -12.5068 34.1257 0.0594 -0.3194 0.9457
-1 -23 -8 0.0445 -1.4331 -22.5486 -7.9817 -0.1391 0.7495 0.6472
-1 0 -41 0.0243 -1.0207 0.0050 -40.5614 -0.1436 0.7733 -0.6175
-30 11 14 0.0212 -29.6851 10.7582 13.9081 0.9289 -0.3287 -0.1703
28 0 -27 0.0102 28.0651 -0.3329 -26.6182 -0.8722 0.3085 -0.3795
0 -18 25 0.0304 -0.0951 -18.1775 24.9777 -0.0081 0.0033 1.0000

loop_
_geom_angle_atom_site_label_1
_geom_angle_atom_site_label_2
_geom_angle_atom_site_label_3
_geom_angle
_geom_angle_site_symmetry_3
Co2 Te1 Co1 78.78(2) .
Co2 Te1 Co5 79.60(2) .
Co5 Te1 Co1 79.41(2) .
Co2 Te2 Co1 78.72(2) .
Co3 Te2 Co1 75.99(2) .
Co3 Te2 Co2 76.06(2) .
Co1 Te3 Co4 72.32(2) .
Co3 Te3 Co1 76.88(2) .
Co3 Te3 Co4 79.22(2) .
Co4 Te4 Co1 72.71(2) .
Co4 Te4 Co5 76.58(2) .
Co5 Te4 Co1 80.47(2) .
Co5 Te5 Co2 79.87(2) .
Co5 Te5 Co6 75.78(2) .
Co6 Te5 Co2 75.24(2) .
Co2 Te6 Co6 75.45(2) .
Co3 Te6 Co2 76.50(2) .
Co3 Te6 Co6 80.17(2) .
Co3 Te7 Co4 78.79(2) .
Co3 Te7 Co6 79.93(2) .
Co6 Te7 Co4 78.89(2) .
Co5 Te8 Co4 75.59(2) .
Co5 Te8 Co6 75.68(2) .
Co6 Te8 Co4 78.83(2) .
Te1 Co1 Te2 85.18(2) .
Te1 Co1 Co4 109.46(3) .
Te2 Co1 Co4 114.61(3) .
Te3 Co1 Te1 157.22(3) .
Te3 Co1 Te2 88.50(2) .
Te3 Co1 Te4 94.57(2) .
Te3 Co1 Co4 54.076(19) .
Te4 Co1 Te1 84.13(2) .
Te4 Co1 Te2 159.30(3) .
Te4 Co1 Co4 53.436(19) .
P1 Co1 Te1 105.31(13) .
P1 Co1 Te2 92.60(12) .
P1 Co1 Te3 96.81(13) .
P1 Co1 Te4 107.31(13) .
P1 Co1 Co4 136.96(12) .
P1B Co1 Te1 104.09(7) .
P1B Co1 Te2 108.60(8) .
P1B Co1 Te3 98.66(7) .
P1B Co1 Te4 91.20(8) .
P1B Co1 Co4 126.45(8) .
C11 P1 Co1 116.9(4) .
C13 P1 Co1 116.1(5) .
C13 P1 C11 102.3(6) .
C15 P1 Co1 115.5(5) .
C15 P1 C11 102.9(6) .
C15 P1 C13 100.7(6) .
P1 C11 H11A 107.6 .
P1 C11 H11B 107.6 .
H11A C11 H11B 107.1 .
C12 C11 P1 118.7(10) .
C12 C11 H11A 107.6 .
C12 C11 H11B 107.6 .
C11 C12 H12A 109.5 .
C11 C12 H12B 109.5 .
C11 C12 H12C 109.5 .
H12A C12 H12B 109.5 .
H12A C12 H12C 109.5 .
H12B C12 H12C 109.5 .
P1 C13 H13A 108.5 .
P1 C13 H13B 108.5 .
H13A C13 H13B 107.5 .
C14 C13 P1 115.2(12) .
C14 C13 H13A 108.5 .
C14 C13 H13B 108.5 .
C13 C14 H14A 109.5 .
C13 C14 H14B 109.5 .
C13 C14 H14C 109.5 .
H14A C14 H14B 109.5 .
H14A C14 H14C 109.5 .
H14B C14 H14C 109.5 .
P1 C15 H15A 108.5 .
P1 C15 H15B 108.5 .
H15A C15 H15B 107.5 .
C16 C15 P1 115.0(9) .
C16 C15 H15A 108.5 .
C16 C15 H15B 108.5 .
C15 C16 H16A 109.5 .
C15 C16 H16B 109.5 .
C15 C16 H16C 109.5 .
H16A C16 H16B 109.5 .
H16A C16 H16C 109.5 .
H16B C16 H16C 109.5 .
C11B P1B Co1 116.1(3) .
C13B P1B Co1 116.7(3) .
C13B P1B C11B 101.2(4) .
C15B P1B Co1 115.6(3) .
C15B P1B C11B 102.5(4) .
C15B P1B C13B 102.5(4) .
P1B C11B H11C 108.6 .
P1B C11B H11D 108.6 .
H11C C11B H11D 107.6 .
C12B C11B P1B 114.4(6) .
C12B C11B H11C 108.6 .
C12B C11B H11D 108.6 .
C11B C12B H12D 109.5 .
C11B C12B H12E 109.5 .
C11B C12B H12F 109.5 .
H12D C12B H12E 109.5 .
H12D C12B H12F 109.5 .
H12E C12B H12F 109.5 .
P1B C13B H13C 108.7 .
P1B C13B H13D 108.7 .
H13C C13B H13D 107.6 .
C14B C13B P1B 114.3(7) .
C14B C13B H13C 108.7 .
C14B C13B H13D 108.7 .
C13B C14B H14D 109.5 .
C13B C14B H14E 109.5 .
C13B C14B H14F 109.5 .
H14D C14B H14E 109.5 .
H14D C14B H14F 109.5 .
H14E C14B H14F 109.5 .
P1B C15B H15C 107.5 .
P1B C15B H15D 107.5 .
H15C C15B H15D 107.0 .
C16B C15B P1B 119.1(7) .
C16B C15B H15C 107.5 .
C16B C15B H15D 107.5 .
C15B C16B H16D 109.5 .
C15B C16B H16E 109.5 .
C15B C16B H16F 109.5 .
H16D C16B H16E 109.5 .
H16D C16B H16F 109.5 .
H16E C16B H16F 109.5 .
Te1 Co2 Te2 85.91(2) .
Te1 Co2 Te5 84.97(2) .
Te2 Co2 Te5 159.39(3) .
Te6 Co2 Te1 156.21(3) .
Te6 Co2 Te2 90.41(2) .
Te6 Co2 Te5 90.52(2) .
P2 Co2 Te1 105.37(5) .
P2 Co2 Te2 104.71(5) .
P2 Co2 Te5 95.52(5) .
P2 Co2 Te6 98.30(4) .
C21 P2 Co2 113.97(18) .
C23 P2 Co2 118.86(19) .
C23 P2 C21 101.6(3) .
C23 P2 C25 101.8(3) .
C25 P2 Co2 115.9(2) .
C25 P2 C21 102.4(3) .
P2 C21 H21A 107.7 .
P2 C21 H21B 107.7 .
H21A C21 H21B 107.1 .
C22 C21 P2 118.5(4) .
C22 C21 H21A 107.7 .
C22 C21 H21B 107.7 .
C21 C22 H22A 109.5 .
C21 C22 H22B 109.5 .
C21 C22 H22C 109.5 .
H22A C22 H22B 109.5 .
H22A C22 H22C 109.5 .
H22B C22 H22C 109.5 .
P2 C23 H23A 108.8 .
P2 C23 H23B 108.8 .
H23A C23 H23B 107.7 .
C24 C23 P2 113.7(4) .
C24 C23 H23A 108.8 .
C24 C23 H23B 108.8 .
C23 C24 H24A 109.5 .
C23 C24 H24B 109.5 .
C23 C24 H24C 109.5 .
H24A C24 H24B 109.5 .
H24A C24 H24C 109.5 .
H24B C24 H24C 109.5 .
P2 C25 H25A 108.6 .
P2 C25 H25B 108.6 .
H25A C25 H25B 107.5 .
C26 C25 P2 114.8(4) .
C26 C25 H25A 108.6 .
C26 C25 H25B 108.6 .
C25 C26 H26A 109.5 .
C25 C26 H26B 109.5 .
C25 C26 H26C 109.5 .
H26A C26 H26B 109.5 .
H26A C26 H26C 109.5 .
H26B C26 H26C 109.5 .
Te3 Co3 Te2 89.04(2) .
Te3 Co3 Te6 158.69(3) .
Te3 Co3 Te7 85.74(2) .
Te6 Co3 Te2 90.56(2) .
Te6 Co3 Te7 85.41(2) .
Te7 Co3 Te2 154.23(3) .
P3 Co3 Te2 101.71(4) .
P3 Co3 Te3 104.45(4) .
P3 Co3 Te6 96.49(4) .
P3 Co3 Te7 104.03(4) .
C31 P3 Co3 113.44(17) .
C33 P3 Co3 116.42(19) .
C33 P3 C31 102.8(2) .
C35 P3 Co3 118.00(17) .
C35 P3 C31 102.5(2) .
C35 P3 C33 101.6(2) .
P3 C31 H31A 107.9 .
P3 C31 H31B 107.9 .
H31A C31 H31B 107.2 .
C32 C31 P3 117.6(4) .
C32 C31 H31A 107.9 .
C32 C31 H31B 107.9 .
C31 C32 H32A 109.5 .
C31 C32 H32B 109.5 .
C31 C32 H32C 109.5 .
H32A C32 H32B 109.5 .
H32A C32 H32C 109.5 .
H32B C32 H32C 109.5 .
P3 C33 H33A 108.6 .
P3 C33 H33B 108.6 .
H33A C33 H33B 107.6 .
C34 C33 P3 114.6(4) .
C34 C33 H33A 108.6 .
C34 C33 H33B 108.6 .
C33 C34 H34A 109.5 .
C33 C34 H34B 109.5 .
C33 C34 H34C 109.5 .
H34A C34 H34B 109.5 .
H34A C34 H34C 109.5 .
H34B C34 H34C 109.5 .
P3 C35 H35A 108.7 .
P3 C35 H35B 108.7 .
H35A C35 H35B 107.6 .
C36 C35 P3 114.3(4) .
C36 C35 H35A 108.7 .
C36 C35 H35B 108.7 .
C35 C36 H36A 109.5 .
C35 C36 H36B 109.5 .
C35 C36 H36C 109.5 .
H36A C36 H36B 109.5 .
H36A C36 H36C 109.5 .
H36B C36 H36C 109.5 .
Te3 Co4 Te7 85.03(2) .
Te3 Co4 Te8 160.17(3) .
Te3 Co4 Co1 53.607(19) .
Te4 Co4 Te3 94.53(2) .
Te4 Co4 Te7 157.53(3) .
Te4 Co4 Te8 89.07(2) .
Te4 Co4 Co1 53.85(2) .
Te7 Co4 Te8 84.27(2) .
Te7 Co4 Co1 110.44(3) .
Te8 Co4 Co1 115.57(3) .
P4 Co4 Te3 94.69(4) .
P4 Co4 Te4 97.10(4) .
P4 Co4 Te7 105.34(4) .
P4 Co4 Te8 104.23(4) .
P4 Co4 Co1 128.01(5) .
C41 P4 Co4 115.89(18) .
C41 P4 C45 103.2(2) .
C43 P4 Co4 117.59(17) .
C43 P4 C41 101.9(2) .
C43 P4 C45 102.3(2) .
C45 P4 Co4 113.87(17) .
P4 C41 H41A 108.5 .
P4 C41 H41B 108.5 .
H41A C41 H41B 107.5 .
C42 C41 P4 115.0(4) .
C42 C41 H41A 108.5 .
C42 C41 H41B 108.5 .
C41 C42 H42A 109.5 .
C41 C42 H42B 109.5 .
C41 C42 H42C 109.5 .
H42A C42 H42B 109.5 .
H42A C42 H42C 109.5 .
H42B C42 H42C 109.5 .
P4 C43 H43A 108.7 .
P4 C43 H43B 108.7 .
H43A C43 H43B 107.6 .
C44 C43 P4 114.4(4) .
C44 C43 H43A 108.7 .
C44 C43 H43B 108.7 .
C43 C44 H44A 109.5 .
C43 C44 H44B 109.5 .
C43 C44 H44C 109.5 .
H44A C44 H44B 109.5 .
H44A C44 H44C 109.5 .
H44B C44 H44C 109.5 .
P4 C45 H45A 107.8 .
P4 C45 H45B 107.8 .
H45A C45 H45B 107.2 .
C46 C45 P4 117.9(4) .
C46 C45 H45A 107.8 .
C46 C45 H45B 107.8 .
C45 C46 H46A 109.5 .
C45 C46 H46B 109.5 .
C45 C46 H46C 109.5 .
H46A C46 H46B 109.5 .
H46A C46 H46C 109.5 .
H46B C46 H46C 109.5 .
Te4 Co5 Te1 84.49(2) .
Te4 Co5 Te5 158.43(3) .
Te4 Co5 Te8 89.72(2) .
Te5 Co5 Te1 85.32(2) .
Te5 Co5 Te8 91.30(2) .
Te8 Co5 Te1 154.38(3) .
P5 Co5 Te1 105.34(4) .
P5 Co5 Te4 96.80(4) .
P5 Co5 Te5 104.22(4) .
P5 Co5 Te8 100.11(4) .
C51 P5 Co5 113.87(18) .
C51 P5 C55 102.8(3) .
C53 P5 Co5 117.79(18) .
C53 P5 C51 102.6(2) .
C53 P5 C55 101.7(3) .
C55 P5 Co5 116.02(19) .
P5 C51 H51A 107.7 .
P5 C51 H51B 107.7 .
H51A C51 H51B 107.1 .
C52 C51 P5 118.3(4) .
C52 C51 H51A 107.7 .
C52 C51 H51B 107.7 .
C51 C52 H52A 109.5 .
C51 C52 H52B 109.5 .
C51 C52 H52C 109.5 .
H52A C52 H52B 109.5 .
H52A C52 H52C 109.5 .
H52B C52 H52C 109.5 .
P5 C53 H53A 108.6 .
P5 C53 H53B 108.6 .
H53A C53 H53B 107.6 .
C54 C53 P5 114.6(4) .
C54 C53 H53A 108.6 .
C54 C53 H53B 108.6 .
C53 C54 H54A 109.5 .
C53 C54 H54B 109.5 .
C53 C54 H54C 109.5 .
H54A C54 H54B 109.5 .
H54A C54 H54C 109.5 .
H54B C54 H54C 109.5 .
P5 C55 H55A 108.7 .
P5 C55 H55B 108.7 .
H55A C55 H55B 107.6 .
C56 C55 P5 114.4(4) .
C56 C55 H55A 108.7 .
C56 C55 H55B 108.7 .
C55 C56 H56A 109.5 .
C55 C56 H56B 109.5 .
C55 C56 H56C 109.5 .
H56A C56 H56B 109.5 .
H56A C56 H56C 109.5 .
H56B C56 H56C 109.5 .
Te5 Co6 Te6 90.70(2) .
Te5 Co6 Te7 156.43(3) .
Te5 Co6 Te8 91.05(2) .
Te6 Co6 Te7 85.00(2) .
Te8 Co6 Te6 159.01(3) .
Te8 Co6 Te7 85.07(2) .
P6 Co6 Te5 98.52(4) .
P6 Co6 Te6 103.31(5) .
P6 Co6 Te7 105.03(5) .
P6 Co6 Te8 97.10(5) .
C61 P6 Co6 118.9(2) .
C61 P6 C63 102.6(3) .
C61 P6 C65 102.2(3) .
C63 P6 Co6 115.5(2) .
C63 P6 C65 101.5(3) .
C65 P6 Co6 113.91(18) .
P6 C61 H61A 108.9 .
P6 C61 H61B 108.9 .
H61A C61 H61B 107.7 .
C62 C61 P6 113.3(4) .
C62 C61 H61A 108.9 .
C62 C61 H61B 108.9 .
C61 C62 H62A 109.5 .
C61 C62 H62B 109.5 .
C61 C62 H62C 109.5 .
H62A C62 H62B 109.5 .
H62A C62 H62C 109.5 .
H62B C62 H62C 109.5 .
P6 C63 H63A 108.7 .
P6 C63 H63B 108.7 .
H63A C63 H63B 107.6 .
C64 C63 P6 114.4(4) .
C64 C63 H63A 108.7 .
C64 C63 H63B 108.7 .
C63 C64 H64A 109.5 .
C63 C64 H64B 109.5 .
C63 C64 H64C 109.5 .
H64A C64 H64B 109.5 .
H64A C64 H64C 109.5 .
H64B C64 H64C 109.5 .
P6 C65 H65A 108.1 .
P6 C65 H65B 108.1 .
H65A C65 H65B 107.3 .
C66 C65 P6 116.6(4) .
C66 C65 H65A 108.1 .
C66 C65 H65B 108.1 .
C65 C66 H66A 109.5 .
C65 C66 H66B 109.5 .
C65 C66 H66C 109.5 .
H66A C66 H66B 109.5 .
H66A C66 H66C 109.5 .
H66B C66 H66C 109.5 .
C2_1 C1_1 C1_1 112.1(8) 3_666
C5_1 C1_1 C1_1 112.5(8) 3_666
C5_1 C1_1 C2_1 99.7(6) .
C6_1 C1_1 C1_1 113.8(8) 3_666
C6_1 C1_1 C2_1 108.8(6) .
C6_1 C1_1 C5_1 109.0(6) .
C3_1 C2_1 C1_1 111.0(6) .
C9_1 C2_1 C1_1 123.8(7) .
C9_1 C2_1 C3_1 118.3(6) .
C2_1 C3_1 C4_1 108.1(6) .
C12_1 C3_1 C2_1 123.4(7) .
C12_1 C3_1 C4_1 117.8(7) .
C5_1 C4_1 C3_1 108.3(6) .
C15_1 C4_1 C3_1 120.6(6) .
C15_1 C4_1 C5_1 120.7(7) .
C4_1 C5_1 C1_1 110.2(6) .
C18_1 C5_1 C1_1 123.7(6) .
C18_1 C5_1 C4_1 117.7(6) .
C7_1 C6_1 C1_1 122.1(7) .
C20_1 C6_1 C1_1 122.8(7) .
C20_1 C6_1 C7_1 107.1(6) .
C6_1 C7_1 C21_1 109.3(7) .
C8_1 C7_1 C6_1 123.3(7) .
C8_1 C7_1 C21_1 118.0(7) .
C7_1 C8_1 C9_1 117.8(6) .
C7_1 C8_1 C24_1 120.6(7) .
C24_1 C8_1 C9_1 107.7(6) .
C2_1 C9_1 C8_1 120.9(7) .
C2_1 C9_1 C10_1 120.6(7) .
C10_1 C9_1 C8_1 107.1(6) .
C9_1 C10_1 C25_1 108.2(7) .
C11_1 C10_1 C9_1 120.8(7) .
C11_1 C10_1 C25_1 119.5(7) .
C10_1 C11_1 C12_1 118.8(7) .
C10_1 C11_1 C28_1 119.9(7) .
C28_1 C11_1 C12_1 108.6(7) .
C3_1 C12_1 C11_1 117.9(7) .
C3_1 C12_1 C13_1 121.6(7) .
C13_1 C12_1 C11_1 106.9(6) .
C14_1 C13_1 C12_1 120.0(7) .
C14_1 C13_1 C29_1 120.9(7) .
C29_1 C13_1 C12_1 107.7(7) .
C13_1 C14_1 C15_1 121.0(8) .
C13_1 C14_1 C32_1 120.1(8) .
C15_1 C14_1 C32_1 108.4(7) .
C4_1 C15_1 C14_1 118.9(7) .
C4_1 C15_1 C16_1 120.8(6) .
C16_1 C15_1 C14_1 106.5(7) .
C15_1 C16_1 C33_1 109.6(6) .
C17_1 C16_1 C15_1 118.5(6) .
C17_1 C16_1 C33_1 119.3(7) .
C16_1 C17_1 C18_1 120.9(7) .
C16_1 C17_1 C36_1 119.9(7) .
C36_1 C17_1 C18_1 109.4(6) .
C5_1 C18_1 C17_1 121.3(7) .
C5_1 C18_1 C19_1 120.6(7) .
C17_1 C18_1 C19_1 107.4(6) .
C20_1 C19_1 C18_1 118.7(6) .
C20_1 C19_1 C37_1 119.7(6) .
C37_1 C19_1 C18_1 107.8(6) .
C6_1 C20_1 C19_1 122.2(7) .
C6_1 C20_1 C40_1 111.3(7) .
C19_1 C20_1 C40_1 117.0(6) .
C22_1 C21_1 C7_1 123.6(7) .
C22_1 C21_1 C40_1 119.9(6) .
C40_1 C21_1 C7_1 106.8(6) .
C21_1 C22_1 C23_1 117.6(7) .
C21_1 C22_1 C41_1 117.3(7) .
C41_1 C22_1 C23_1 118.2(7) .
C24_1 C23_1 C22_1 117.8(7) .
C42_1 C23_1 C22_1 118.1(7) .
C42_1 C23_1 C24_1 116.3(7) .
C8_1 C24_1 C23_1 121.8(7) .
C8_1 C24_1 C25_1 108.8(7) .
C23_1 C24_1 C25_1 120.5(7) .
C24_1 C25_1 C10_1 108.1(7) .
C26_1 C25_1 C10_1 121.6(8) .
C26_1 C25_1 C24_1 121.5(8) .
C25_1 C26_1 C27_1 118.6(7) .
C25_1 C26_1 C43_1 117.2(7) .
C43_1 C26_1 C27_1 117.3(7) .
C28_1 C27_1 C26_1 117.8(7) .
C44_1 C27_1 C26_1 117.5(8) .
C44_1 C27_1 C28_1 118.6(7) .
C27_1 C28_1 C11_1 122.2(8) .
C27_1 C28_1 C29_1 120.4(7) .
C29_1 C28_1 C11_1 108.5(7) .
C28_1 C29_1 C13_1 108.2(7) .
C30_1 C29_1 C13_1 119.9(7) .
C30_1 C29_1 C28_1 122.2(7) .
C29_1 C30_1 C31_1 118.8(6) .
C29_1 C30_1 C45_1 116.7(7) .
C45_1 C30_1 C31_1 117.8(7) .
C32_1 C31_1 C30_1 119.1(7) .
C32_1 C31_1 C46_1 115.6(7) .
C46_1 C31_1 C30_1 118.2(7) .
C31_1 C32_1 C14_1 120.9(7) .
C31_1 C32_1 C33_1 121.9(7) .
C33_1 C32_1 C14_1 107.6(7) .
C32_1 C33_1 C16_1 107.9(6) .
C34_1 C33_1 C16_1 122.1(7) .
C34_1 C33_1 C32_1 121.4(7) .
C33_1 C34_1 C35_1 117.5(7) .
C33_1 C34_1 C47_1 116.8(7) .
C47_1 C34_1 C35_1 119.0(7) .
C36_1 C35_1 C34_1 119.0(7) .
C36_1 C35_1 C48_1 116.0(7) .
C48_1 C35_1 C34_1 118.3(7) .
C17_1 C36_1 C37_1 106.9(6) .
C35_1 C36_1 C17_1 121.7(7) .
C35_1 C36_1 C37_1 122.3(7) .
C19_1 C37_1 C36_1 108.4(6) .
C38_1 C37_1 C19_1 122.9(6) .
C38_1 C37_1 C36_1 119.8(7) .
C37_1 C38_1 C39_1 117.0(7) .
C49_1 C38_1 C37_1 116.7(7) .
C49_1 C38_1 C39_1 119.6(7) .
C40_1 C39_1 C38_1 117.7(7) .
C40_1 C39_1 C50_1 119.6(7) .
C50_1 C39_1 C38_1 116.8(7) .
C20_1 C40_1 C21_1 105.3(6) .
C39_1 C40_1 C20_1 125.4(7) .
C39_1 C40_1 C21_1 120.7(7) .
C22_1 C41_1 C50_1 121.5(7) .
C22_1 C41_1 C52_1 121.9(7) .
C50_1 C41_1 C52_1 107.8(7) .
C23_1 C42_1 C43_1 121.7(7) .
C23_1 C42_1 C53_1 121.3(7) .
C43_1 C42_1 C53_1 107.9(7) .
C26_1 C43_1 C42_1 120.9(7) .
C26_1 C43_1 C55_1 122.7(8) .
C42_1 C43_1 C55_1 107.9(7) .
C27_1 C44_1 C45_1 119.7(8) .
C27_1 C44_1 C56_1 124.5(8) .
C56_1 C44_1 C45_1 106.5(7) .
C30_1 C45_1 C44_1 120.0(8) .
C30_1 C45_1 C58_1 123.5(8) .
C58_1 C45_1 C44_1 107.0(7) .
C47_1 C46_1 C31_1 121.5(7) .
C47_1 C46_1 C59_1 107.8(7) .
C59_1 C46_1 C31_1 121.1(7) .
C34_1 C47_1 C61_1 120.2(7) .
C46_1 C47_1 C34_1 120.5(7) .
C46_1 C47_1 C61_1 109.7(7) .
C35_1 C48_1 C49_1 120.3(7) .
C35_1 C48_1 C62_1 120.8(7) .
C62_1 C48_1 C49_1 108.9(7) .
C38_1 C49_1 C48_1 122.3(7) .
C38_1 C49_1 C64_1 120.9(7) .
C48_1 C49_1 C64_1 106.9(7) .
C39_1 C50_1 C41_1 118.8(7) .
C39_1 C50_1 C65_1 123.3(7) .
C41_1 C50_1 C65_1 108.3(6) .
C65_1 C51_1 C52_1 107.8(7) .
C66_1 C51_1 C52_1 119.7(8) .
C66_1 C51_1 C65_1 121.0(8) .
C51_1 C52_1 C41_1 107.6(7) .
C53_1 C52_1 C41_1 119.4(7) .
C53_1 C52_1 C51_1 120.5(7) .
C42_1 C53_1 C54_1 108.1(7) .
C52_1 C53_1 C42_1 120.7(7) .
C52_1 C53_1 C54_1 120.2(7) .
C55_1 C54_1 C53_1 106.9(7) .
C67_1 C54_1 C53_1 119.6(7) .
C67_1 C54_1 C55_1 120.9(7) .
C54_1 C55_1 C43_1 109.2(7) .
C56_1 C55_1 C43_1 119.6(8) .
C56_1 C55_1 C54_1 119.4(8) .
C55_1 C56_1 C44_1 118.2(8) .
C55_1 C56_1 C57_1 120.1(7) .
C57_1 C56_1 C44_1 110.5(7) .
C56_1 C57_1 C58_1 106.9(7) .
C68_1 C57_1 C56_1 121.1(7) .
C68_1 C57_1 C58_1 119.5(7) .
C45_1 C58_1 C57_1 109.2(7) .
C59_1 C58_1 C45_1 118.8(7) .
C59_1 C58_1 C57_1 120.0(7) .
C58_1 C59_1 C46_1 120.4(7) .
C58_1 C59_1 C60_1 119.8(7) .
C60_1 C59_1 C46_1 108.8(7) .
C59_1 C60_1 C61_1 107.2(7) .
C69_1 C60_1 C59_1 120.7(7) .
C69_1 C60_1 C61_1 119.5(7) .
C47_1 C61_1 C60_1 106.4(7) .
C62_1 C61_1 C47_1 120.7(7) .
C62_1 C61_1 C60_1 121.4(7) .
C48_1 C62_1 C63_1 108.0(7) .
C61_1 C62_1 C48_1 120.8(8) .
C61_1 C62_1 C63_1 119.2(8) .
C64_1 C63_1 C62_1 107.8(7) .
C70_1 C63_1 C62_1 120.9(7) .
C70_1 C63_1 C64_1 119.1(7) .
C63_1 C64_1 C49_1 108.5(8) .
C65_1 C64_1 C49_1 119.1(8) .
C65_1 C64_1 C63_1 121.4(8) .
C51_1 C65_1 C50_1 108.4(7) .
C64_1 C65_1 C50_1 120.1(7) .
C64_1 C65_1 C51_1 119.1(7) .
C51_1 C66_1 C67_1 119.8(7) .
C51_1 C66_1 C70_1 118.3(7) .
C70_1 C66_1 C67_1 109.5(7) .
C54_1 C67_1 C66_1 120.2(8) .
C54_1 C67_1 C68_1 119.4(7) .
C66_1 C67_1 C68_1 107.5(7) .
C57_1 C68_1 C67_1 119.1(7) .
C57_1 C68_1 C69_1 120.0(7) .
C67_1 C68_1 C69_1 109.2(7) .
C60_1 C69_1 C68_1 119.9(7) .
C60_1 C69_1 C70_1 120.5(7) .
C68_1 C69_1 C70_1 105.9(7) .
C63_1 C70_1 C66_1 121.2(8) .
C63_1 C70_1 C69_1 118.4(8) .
C66_1 C70_1 C69_1 107.9(7) .
C2_2 C1_2 C5_2 99.3(14) .
C6_2 C1_2 C2_2 109.2(16) .
C6_2 C1_2 C5_2 109.3(16) .
C3_2 C2_2 C1_2 111.6(14) .
C9_2 C2_2 C1_2 124.9(15) .
C9_2 C2_2 C3_2 114.5(16) .
C2_2 C3_2 C4_2 108.2(14) .
C12_2 C3_2 C2_2 123.1(17) .
C12_2 C3_2 C4_2 118.6(15) .
C5_2 C4_2 C3_2 107.8(14) .
C15_2 C4_2 C3_2 120.1(15) .
C15_2 C4_2 C5_2 120.0(15) .
C4_2 C5_2 C1_2 110.7(13) .
C18_2 C5_2 C1_2 123.2(16) .
C18_2 C5_2 C4_2 118.1(16) .
C7_2 C6_2 C1_2 121.2(15) .
C20_2 C6_2 C1_2 123.2(15) .
C20_2 C6_2 C7_2 107.5(14) .
C6_2 C7_2 C21_2 109.6(15) .
C8_2 C7_2 C6_2 123.8(17) .
C8_2 C7_2 C21_2 117.2(16) .
C7_2 C8_2 C9_2 118.6(17) .
C7_2 C8_2 C24_2 120.7(17) .
C24_2 C8_2 C9_2 108.2(15) .
C2_2 C9_2 C8_2 119.6(16) .
C2_2 C9_2 C10_2 125.2(16) .
C10_2 C9_2 C8_2 107.2(14) .
C9_2 C10_2 C25_2 108.2(15) .
C11_2 C10_2 C9_2 118.4(16) .
C11_2 C10_2 C25_2 120.0(16) .
C10_2 C11_2 C12_2 117.7(15) .
C10_2 C11_2 C28_2 119.9(16) .
C28_2 C11_2 C12_2 109.7(14) .
C3_2 C12_2 C11_2 120.9(17) .
C3_2 C12_2 C13_2 120.5(17) .
C11_2 C12_2 C13_2 105.5(15) .
C12_2 C13_2 C29_2 109.4(16) .
C14_2 C13_2 C12_2 120.5(19) .
C14_2 C13_2 C29_2 121.3(19) .
C13_2 C14_2 C15_2 120.9(18) .
C13_2 C14_2 C32_2 119.1(18) .
C15_2 C14_2 C32_2 107.7(14) .
C4_2 C15_2 C14_2 119.2(16) .
C4_2 C15_2 C16_2 121.9(16) .
C16_2 C15_2 C14_2 107.4(14) .
C17_2 C16_2 C15_2 116.8(16) .
C17_2 C16_2 C33_2 120.8(16) .
C33_2 C16_2 C15_2 109.4(15) .
C16_2 C17_2 C18_2 121.5(16) .
C16_2 C17_2 C36_2 120.7(17) .
C36_2 C17_2 C18_2 108.1(15) .
C5_2 C18_2 C17_2 121.5(17) .
C5_2 C18_2 C19_2 120.2(16) .
C17_2 C18_2 C19_2 109.5(14) .
C20_2 C19_2 C18_2 120.5(16) .
C20_2 C19_2 C37_2 118.7(16) .
C37_2 C19_2 C18_2 106.3(13) .
C6_2 C20_2 C19_2 120.3(16) .
C6_2 C20_2 C40_2 111.1(14) .
C19_2 C20_2 C40_2 119.0(16) .
C7_2 C21_2 C40_2 106.4(14) .
C22_2 C21_2 C7_2 125.7(16) .
C22_2 C21_2 C40_2 120.5(17) .
C21_2 C22_2 C23_2 116.5(16) .
C21_2 C22_2 C41_2 118.6(17) .
C41_2 C22_2 C23_2 116.4(16) .
C24_2 C23_2 C22_2 117.7(16) .
C42_2 C23_2 C22_2 118.2(16) .
C42_2 C23_2 C24_2 116.1(16) .
C8_2 C24_2 C23_2 121.9(16) .
C8_2 C24_2 C25_2 108.3(15) .
C23_2 C24_2 C25_2 120.0(17) .
C24_2 C25_2 C10_2 108.0(14) .
C26_2 C25_2 C10_2 120.9(16) .
C26_2 C25_2 C24_2 123.8(17) .
C25_2 C26_2 C27_2 119.4(17) .
C25_2 C26_2 C43_2 114.6(17) .
C43_2 C26_2 C27_2 119.0(17) .
C28_2 C27_2 C26_2 117.0(15) .
C44_2 C27_2 C26_2 118.3(16) .
C44_2 C27_2 C28_2 117.8(15) .
C27_2 C28_2 C11_2 122.1(16) .
C27_2 C28_2 C29_2 121.8(17) .
C29_2 C28_2 C11_2 108.5(14) .
C28_2 C29_2 C13_2 106.8(15) .
C30_2 C29_2 C13_2 120.8(16) .
C30_2 C29_2 C28_2 121.3(16) .
C29_2 C30_2 C31_2 117.6(16) .
C29_2 C30_2 C45_2 116.4(15) .
C45_2 C30_2 C31_2 118.5(16) .
C32_2 C31_2 C30_2 119.5(16) .
C32_2 C31_2 C46_2 115.4(16) .
C46_2 C31_2 C30_2 118.2(17) .
C31_2 C32_2 C14_2 121.5(17) .
C31_2 C32_2 C33_2 121.0(17) .
C33_2 C32_2 C14_2 108.3(15) .
C16_2 C33_2 C32_2 107.3(15) .
C34_2 C33_2 C16_2 120.9(17) .
C34_2 C33_2 C32_2 122.3(17) .
C33_2 C34_2 C35_2 117.7(16) .
C33_2 C34_2 C47_2 116.1(16) .
C47_2 C34_2 C35_2 119.5(17) .
C36_2 C35_2 C34_2 120.7(16) .
C36_2 C35_2 C48_2 117.0(16) .
C48_2 C35_2 C34_2 115.9(15) .
C17_2 C36_2 C37_2 107.0(16) .
C35_2 C36_2 C17_2 119.0(19) .
C35_2 C36_2 C37_2 121(2) .
C19_2 C37_2 C36_2 108.9(14) .
C38_2 C37_2 C19_2 122.9(16) .
C38_2 C37_2 C36_2 119.4(17) .
C37_2 C38_2 C39_2 117.5(16) .
C49_2 C38_2 C37_2 118.0(15) .
C49_2 C38_2 C39_2 115.8(16) .
C40_2 C39_2 C38_2 117.2(15) .
C40_2 C39_2 C50_2 118.8(16) .
C50_2 C39_2 C38_2 119.3(16) .
C20_2 C40_2 C21_2 105.2(14) .
C39_2 C40_2 C20_2 124.5(16) .
C39_2 C40_2 C21_2 119.4(16) .
C22_2 C41_2 C50_2 119.8(17) .
C22_2 C41_2 C52_2 124.1(16) .
C50_2 C41_2 C52_2 108.1(14) .
C23_2 C42_2 C43_2 121.1(16) .
C23_2 C42_2 C53_2 122.5(17) .
C43_2 C42_2 C53_2 106.4(15) .
C26_2 C43_2 C42_2 122.5(17) .
C26_2 C43_2 C55_2 120.3(16) .
C42_2 C43_2 C55_2 109.5(15) .
C27_2 C44_2 C45_2 119.1(17) .
C27_2 C44_2 C56_2 121.7(17) .
C56_2 C44_2 C45_2 107.9(15) .
C30_2 C45_2 C44_2 121.2(18) .
C30_2 C45_2 C58_2 122.9(17) .
C58_2 C45_2 C44_2 106.6(15) .
C31_2 C46_2 C59_2 120.6(18) .
C47_2 C46_2 C31_2 122.0(19) .
C47_2 C46_2 C59_2 109.2(16) .
C46_2 C47_2 C34_2 120.9(19) .
C46_2 C47_2 C61_2 108.2(16) .
C61_2 C47_2 C34_2 121.3(18) .
C35_2 C48_2 C49_2 120.3(15) .
C35_2 C48_2 C62_2 122.3(16) .
C62_2 C48_2 C49_2 109.2(14) .
C38_2 C49_2 C48_2 121.9(16) .
C38_2 C49_2 C64_2 122.2(16) .
C48_2 C49_2 C64_2 107.1(14) .
C39_2 C50_2 C41_2 121.0(19) .
C39_2 C50_2 C65_2 123.2(18) .
C41_2 C50_2 C65_2 108.0(15) .
C65_2 C51_2 C52_2 107.6(16) .
C66_2 C51_2 C52_2 119.3(19) .
C66_2 C51_2 C65_2 122(2) .
C51_2 C52_2 C41_2 107.6(15) .
C53_2 C52_2 C41_2 118.8(18) .
C53_2 C52_2 C51_2 120.1(18) .
C42_2 C53_2 C54_2 108.5(16) .
C52_2 C53_2 C42_2 120(2) .
C52_2 C53_2 C54_2 121(2) .
C55_2 C54_2 C53_2 108.0(16) .
C67_2 C54_2 C53_2 118.5(18) .
C67_2 C54_2 C55_2 120.0(18) .
C54_2 C55_2 C43_2 107.6(16) .
C56_2 C55_2 C43_2 119(2) .
C56_2 C55_2 C54_2 119.6(19) .
C44_2 C56_2 C57_2 108.7(15) .
C55_2 C56_2 C44_2 121.0(17) .
C55_2 C56_2 C57_2 119.9(17) .
C56_2 C57_2 C58_2 108.0(15) .
C68_2 C57_2 C56_2 121.8(18) .
C68_2 C57_2 C58_2 119.4(17) .
C45_2 C58_2 C57_2 108.7(15) .
C59_2 C58_2 C45_2 118.0(16) .
C59_2 C58_2 C57_2 120.6(16) .
C58_2 C59_2 C46_2 121.4(18) .
C58_2 C59_2 C60_2 118.8(17) .
C60_2 C59_2 C46_2 107.9(15) .
C59_2 C60_2 C61_2 106.7(14) .
C69_2 C60_2 C59_2 121.0(17) .
C69_2 C60_2 C61_2 121.3(17) .
C47_2 C61_2 C60_2 108.0(15) .
C62_2 C61_2 C47_2 119.1(17) .
C62_2 C61_2 C60_2 119.6(17) .
C48_2 C62_2 C63_2 108.7(14) .
C61_2 C62_2 C48_2 121.4(18) .
C61_2 C62_2 C63_2 119.1(17) .
C64_2 C63_2 C62_2 106.2(14) .
C70_2 C63_2 C62_2 122.3(16) .
C70_2 C63_2 C64_2 118.4(17) .
C63_2 C64_2 C49_2 108.8(14) .
C65_2 C64_2 C49_2 120.8(17) .
C65_2 C64_2 C63_2 120.9(17) .
C51_2 C65_2 C50_2 108.7(16) .
C64_2 C65_2 C50_2 118.1(18) .
C64_2 C65_2 C51_2 119.0(18) .
C51_2 C66_2 C67_2 120.3(18) .
C70_2 C66_2 C51_2 116.2(17) .
C70_2 C66_2 C67_2 109.6(15) .
C54_2 C67_2 C66_2 120.3(19) .
C54_2 C67_2 C68_2 120.4(18) .
C66_2 C67_2 C68_2 108.2(16) .
C57_2 C68_2 C67_2 118.3(18) .
C57_2 C68_2 C69_2 120.3(17) .
C67_2 C68_2 C69_2 107.8(16) .
C60_2 C69_2 C68_2 119.7(16) .
C60_2 C69_2 C70_2 120.6(17) .
C68_2 C69_2 C70_2 106.5(15) .
C63_2 C70_2 C66_2 123.3(19) .
C63_2 C70_2 C69_2 117.0(17) .
C66_2 C70_2 C69_2 107.9(15) .
C5_11 C1_11 C2_11 107.7 .
C6_11 C1_11 C2_11 120.2 .
C6_11 C1_11 C5_11 119.0 .
C3_11 C2_11 C1_11 108.3 .
C9_11 C2_11 C1_11 119.7 .
C9_11 C2_11 C3_11 119.6 .
C2_11 C3_11 C4_11 107.9 .
C12_11 C3_11 C2_11 120.1 .
C12_11 C3_11 C4_11 119.3 .
C3_11 C4_11 C5_11 107.9 .
C15_11 C4_11 C3_11 119.9 .
C15_11 C4_11 C5_11 119.8 .
C1_11 C5_11 C4_11 108.2 .
C18_11 C5_11 C1_11 119.8 .
C18_11 C5_11 C4_11 119.7 .
C1_11 C6_11 C7_11 120.0 .
C1_11 C6_11 C20_11 121.1 .
C20_11 C6_11 C7_11 106.8 .
C8_11 C7_11 C6_11 119.5 .
C8_11 C7_11 C22_11 120.3 .
C22_11 C7_11 C6_11 108.8 .
C7_11 C8_11 C9_11 120.8 .
C7_11 C8_11 C23_11 119.2 .
C9_11 C8_11 C23_11 108.8 .
C2_11 C9_11 C8_11 119.8 .
C2_11 C9_11 C10_11 120.2 .
C8_11 C9_11 C10_11 106.6 .
C9_11 C10_11 C24_11 108.6 .
C11_11 C10_11 C9_11 120.3 .
C11_11 C10_11 C24_11 119.7 .
C10_11 C11_11 C12_11 120.1 .
C10_11 C11_11 C25_11 120.0 .
C12_11 C11_11 C25_11 108.0 .
C3_11 C12_11 C11_11 119.7 .
C3_11 C12_11 C13_11 120.5 .
C13_11 C12_11 C11_11 107.3 .
C12_11 C13_11 C26_11 108.5 .
C14_11 C13_11 C12_11 120.0 .
C14_11 C13_11 C26_11 119.9 .
C13_11 C14_11 C15_11 120.0 .
C13_11 C14_11 C27_11 119.7 .
C27_11 C14_11 C15_11 108.6 .
C4_11 C15_11 C14_11 120.4 .
C4_11 C15_11 C16_11 120.2 .
C14_11 C15_11 C16_11 107.0 .
C17_11 C16_11 C15_11 119.8 .
C17_11 C16_11 C28_11 120.0 .
C28_11 C16_11 C15_11 108.7 .
C16_11 C17_11 C18_11 120.1 .
C16_11 C17_11 C29_11 119.3 .
C18_11 C17_11 C29_11 108.9 .
C5_11 C18_11 C17_11 120.3 .
C5_11 C18_11 C19_11 120.7 .
C17_11 C18_11 C19_11 106.8 .
C18_11 C19_11 C30_11 108.7 .
C20_11 C19_11 C18_11 119.6 .
C20_11 C19_11 C30_11 119.5 .
C6_11 C20_11 C21_11 109.2 .
C19_11 C20_11 C6_11 119.9 .
C19_11 C20_11 C21_11 119.5 .
C22_11 C21_11 C20_11 107.4 .
C32_11 C21_11 C20_11 121.7 .
C32_11 C21_11 C22_11 121.5 .
C21_11 C22_11 C7_11 107.9 .
C33_11 C22_11 C7_11 121.5 .
C33_11 C22_11 C21_11 121.0 .
C24_11 C23_11 C8_11 108.0 .
C34_11 C23_11 C8_11 121.4 .
C34_11 C23_11 C24_11 121.3 .
C23_11 C24_11 C10_11 107.9 .
C35_11 C24_11 C10_11 121.4 .
C35_11 C24_11 C23_11 121.5 .
C26_11 C25_11 C11_11 108.0 .
C36_11 C25_11 C11_11 121.5 .
C36_11 C25_11 C26_11 121.0 .
C25_11 C26_11 C13_11 108.2 .
C37_11 C26_11 C13_11 121.4 .
C37_11 C26_11 C25_11 121.5 .
C28_11 C27_11 C14_11 108.2 .
C38_11 C27_11 C14_11 121.7 .
C38_11 C27_11 C28_11 120.9 .
C27_11 C28_11 C16_11 107.6 .
C39_11 C28_11 C16_11 121.7 .
C39_11 C28_11 C27_11 121.2 .
C30_11 C29_11 C17_11 107.7 .
C40_11 C29_11 C17_11 122.0 .
C40_11 C29_11 C30_11 120.9 .
C29_11 C30_11 C19_11 107.9 .
C31_11 C30_11 C19_11 122.1 .
C31_11 C30_11 C29_11 121.0 .
C30_11 C31_11 C32_11 117.8 .
C70_11 C31_11 C30_11 116.5 .
C70_11 C31_11 C32_11 118.9 .
C21_11 C32_11 C31_11 119.2 .
C21_11 C32_11 C61_11 116.1 .
C61_11 C32_11 C31_11 118.3 .
C22_11 C33_11 C34_11 118.4 .
C22_11 C33_11 C62_11 116.5 .
C62_11 C33_11 C34_11 118.7 .
C23_11 C34_11 C33_11 118.9 .
C63_11 C34_11 C23_11 116.0 .
C63_11 C34_11 C33_11 118.6 .
C24_11 C35_11 C36_11 118.9 .
C64_11 C35_11 C24_11 116.3 .
C64_11 C35_11 C36_11 118.2 .
C25_11 C36_11 C35_11 118.2 .
C65_11 C36_11 C25_11 116.5 .
C65_11 C36_11 C35_11 118.6 .
C26_11 C37_11 C38_11 118.8 .
C26_11 C37_11 C66_11 116.4 .
C66_11 C37_11 C38_11 117.8 .
C27_11 C38_11 C37_11 118.2 .
C67_11 C38_11 C27_11 116.4 .
C67_11 C38_11 C37_11 119.4 .
C28_11 C39_11 C40_11 118.4 .
C28_11 C39_11 C68_11 116.1 .
C68_11 C39_11 C40_11 119.1 .
C29_11 C40_11 C39_11 118.4 .
C29_11 C40_11 C69_11 116.8 .
C69_11 C40_11 C39_11 117.9 .
C42_11 C41_11 C45_11 107.9 .
C46_11 C41_11 C42_11 120.2 .
C46_11 C41_11 C45_11 119.9 .
C41_11 C42_11 C43_11 108.3 .
C49_11 C42_11 C41_11 119.3 .
C49_11 C42_11 C43_11 119.8 .
C44_11 C43_11 C42_11 107.8 .
C52_11 C43_11 C42_11 120.0 .
C52_11 C43_11 C44_11 119.9 .
C43_11 C44_11 C45_11 108.4 .
C55_11 C44_11 C43_11 119.7 .
C55_11 C44_11 C45_11 119.7 .
C44_11 C45_11 C41_11 107.6 .
C58_11 C45_11 C41_11 119.4 .
C58_11 C45_11 C44_11 120.1 .
C41_11 C46_11 C47_11 120.6 .
C41_11 C46_11 C60_11 120.4 .
C47_11 C46_11 C60_11 106.6 .
C46_11 C47_11 C62_11 109.0 .
C48_11 C47_11 C46_11 119.6 .
C48_11 C47_11 C62_11 119.9 .
C47_11 C48_11 C49_11 119.9 .
C47_11 C48_11 C63_11 119.4 .
C49_11 C48_11 C63_11 108.8 .
C42_11 C49_11 C48_11 120.4 .
C42_11 C49_11 C50_11 120.0 .
C48_11 C49_11 C50_11 106.7 .
C51_11 C50_11 C49_11 119.9 .
C51_11 C50_11 C64_11 120.0 .
C64_11 C50_11 C49_11 108.6 .
C50_11 C51_11 C52_11 120.3 .
C50_11 C51_11 C65_11 118.9 .
C52_11 C51_11 C65_11 109.1 .
C43_11 C52_11 C51_11 120.0 .
C43_11 C52_11 C53_11 120.3 .
C51_11 C52_11 C53_11 106.8 .
C54_11 C53_11 C52_11 119.8 .
C54_11 C53_11 C66_11 120.0 .
C66_11 C53_11 C52_11 108.7 .
C53_11 C54_11 C55_11 120.2 .
C53_11 C54_11 C67_11 119.6 .
C55_11 C54_11 C67_11 108.7 .
C44_11 C55_11 C54_11 120.1 .
C44_11 C55_11 C56_11 120.0 .
C54_11 C55_11 C56_11 106.8 .
C57_11 C56_11 C55_11 120.0 .
C57_11 C56_11 C68_11 120.0 .
C68_11 C56_11 C55_11 108.6 .
C56_11 C57_11 C58_11 120.0 .
C56_11 C57_11 C69_11 119.4 .
C69_11 C57_11 C58_11 108.8 .
C45_11 C58_11 C57_11 120.2 .
C45_11 C58_11 C59_11 120.5 .
C59_11 C58_11 C57_11 106.9 .
C58_11 C59_11 C70_11 108.7 .
C60_11 C59_11 C58_11 120.3 .
C60_11 C59_11 C70_11 119.2 .
C59_11 C60_11 C46_11 119.5 .
C59_11 C60_11 C61_11 120.4 .
C61_11 C60_11 C46_11 108.4 .
C32_11 C61_11 C60_11 121.2 .
C32_11 C61_11 C62_11 120.6 .
C62_11 C61_11 C60_11 108.8 .
C33_11 C62_11 C47_11 121.5 .
C33_11 C62_11 C61_11 121.6 .
C61_11 C62_11 C47_11 107.2 .
C34_11 C63_11 C48_11 121.6 .
C34_11 C63_11 C64_11 121.6 .
C64_11 C63_11 C48_11 107.8 .
C35_11 C64_11 C50_11 121.8 .
C35_11 C64_11 C63_11 120.8 .
C63_11 C64_11 C50_11 108.0 .
C36_11 C65_11 C51_11 122.2 .
C36_11 C65_11 C66_11 121.6 .
C66_11 C65_11 C51_11 106.9 .
C37_11 C66_11 C53_11 121.6 .
C37_11 C66_11 C65_11 120.6 .
C65_11 C66_11 C53_11 108.5 .
C38_11 C67_11 C54_11 121.4 .
C38_11 C67_11 C68_11 121.6 .
C68_11 C67_11 C54_11 107.8 .
C39_11 C68_11 C56_11 121.1 .
C39_11 C68_11 C67_11 121.1 .
C67_11 C68_11 C56_11 108.2 .
C40_11 C69_11 C57_11 122.1 .
C40_11 C69_11 C70_11 120.6 .
C70_11 C69_11 C57_11 108.2 .
C31_11 C70_11 C59_11 121.7 .
C31_11 C70_11 C69_11 121.8 .
C69_11 C70_11 C59_11 107.4 .
C5_12 C1_12 C2_12 107.7 .
C7_12 C1_12 C2_12 120.2 .
C7_12 C1_12 C5_12 119.0 .
C3_12 C2_12 C1_12 108.3 .
C9_12 C2_12 C1_12 119.7 .
C9_12 C2_12 C3_12 119.6 .
C2_12 C3_12 C4_12 107.9 .
C12_12 C3_12 C2_12 120.1 .
C12_12 C3_12 C4_12 119.3 .
C3_12 C4_12 C5_12 107.9 .
C15_12 C4_12 C3_12 119.9 .
C15_12 C4_12 C5_12 119.8 .
C1_12 C5_12 C4_12 108.2 .
C18_12 C5_12 C1_12 119.8 .
C18_12 C5_12 C4_12 119.7 .
C1_12 C7_12 C6_12 120.0 .
C1_12 C7_12 C20_12 121.1 .
C20_12 C7_12 C6_12 106.8 .
C8_12 C6_12 C7_12 119.5 .
C8_12 C6_12 C22_12 120.3 .
C22_12 C6_12 C7_12 108.8 .
C6_12 C8_12 C9_12 120.8 .
C6_12 C8_12 C23_12 119.2 .
C9_12 C8_12 C23_12 108.8 .
C2_12 C9_12 C8_12 119.8 .
C2_12 C9_12 C10_12 120.2 .
C8_12 C9_12 C10_12 106.6 .
C9_12 C10_12 C24_12 108.6 .
C11_12 C10_12 C9_12 120.3 .
C11_12 C10_12 C24_12 119.7 .
C10_12 C11_12 C12_12 120.1 .
C10_12 C11_12 C25_12 120.0 .
C12_12 C11_12 C25_12 108.0 .
C3_12 C12_12 C11_12 119.7 .
C3_12 C12_12 C13_12 120.5 .
C13_12 C12_12 C11_12 107.3 .
C12_12 C13_12 C26_12 108.5 .
C14_12 C13_12 C12_12 120.0 .
C14_12 C13_12 C26_12 119.9 .
C13_12 C14_12 C15_12 120.0 .
C13_12 C14_12 C27_12 119.7 .
C27_12 C14_12 C15_12 108.6 .
C4_12 C15_12 C14_12 120.4 .
C4_12 C15_12 C16_12 120.2 .
C14_12 C15_12 C16_12 107.0 .
C17_12 C16_12 C15_12 119.8 .
C17_12 C16_12 C28_12 120.0 .
C28_12 C16_12 C15_12 108.7 .
C16_12 C17_12 C18_12 120.1 .
C16_12 C17_12 C29_12 119.3 .
C18_12 C17_12 C29_12 108.8 .
C5_12 C18_12 C17_12 120.3 .
C5_12 C18_12 C19_12 120.7 .
C17_12 C18_12 C19_12 106.8 .
C18_12 C19_12 C30_12 108.7 .
C20_12 C19_12 C18_12 119.6 .
C20_12 C19_12 C30_12 119.5 .
C7_12 C20_12 C21_12 109.2 .
C19_12 C20_12 C7_12 119.9 .
C19_12 C20_12 C21_12 119.5 .
C22_12 C21_12 C20_12 107.4 .
C32_12 C21_12 C20_12 121.7 .
C32_12 C21_12 C22_12 121.5 .
C21_12 C22_12 C6_12 107.9 .
C33_12 C22_12 C6_12 121.5 .
C33_12 C22_12 C21_12 121.0 .
C24_12 C23_12 C8_12 108.0 .
C34_12 C23_12 C8_12 121.4 .
C34_12 C23_12 C24_12 121.3 .
C23_12 C24_12 C10_12 107.9 .
C35_12 C24_12 C10_12 121.4 .
C35_12 C24_12 C23_12 121.5 .
C26_12 C25_12 C11_12 108.0 .
C36_12 C25_12 C11_12 121.5 .
C36_12 C25_12 C26_12 121.0 .
C25_12 C26_12 C13_12 108.2 .
C37_12 C26_12 C13_12 121.4 .
C37_12 C26_12 C25_12 121.5 .
C28_12 C27_12 C14_12 108.2 .
C38_12 C27_12 C14_12 121.7 .
C38_12 C27_12 C28_12 120.9 .
C27_12 C28_12 C16_12 107.6 .
C39_12 C28_12 C16_12 121.7 .
C39_12 C28_12 C27_12 121.2 .
C30_12 C29_12 C17_12 107.7 .
C40_12 C29_12 C17_12 122.0 .
C40_12 C29_12 C30_12 120.9 .
C29_12 C30_12 C19_12 107.9 .
C31_12 C30_12 C19_12 122.1 .
C31_12 C30_12 C29_12 121.0 .
C30_12 C31_12 C32_12 117.8 .
C70_12 C31_12 C30_12 116.5 .
C70_12 C31_12 C32_12 118.9 .
C21_12 C32_12 C31_12 119.2 .
C21_12 C32_12 C61_12 116.1 .
C61_12 C32_12 C31_12 118.3 .
C22_12 C33_12 C34_12 118.4 .
C22_12 C33_12 C62_12 116.5 .
C62_12 C33_12 C34_12 118.7 .
C23_12 C34_12 C33_12 118.9 .
C63_12 C34_12 C23_12 116.0 .
C63_12 C34_12 C33_12 118.6 .
C24_12 C35_12 C36_12 118.9 .
C64_12 C35_12 C24_12 116.3 .
C64_12 C35_12 C36_12 118.2 .
C25_12 C36_12 C35_12 118.2 .
C65_12 C36_12 C25_12 116.5 .
C65_12 C36_12 C35_12 118.6 .
C26_12 C37_12 C38_12 118.8 .
C26_12 C37_12 C66_12 116.4 .
C66_12 C37_12 C38_12 117.8 .
C27_12 C38_12 C37_12 118.2 .
C67_12 C38_12 C27_12 116.4 .
C67_12 C38_12 C37_12 119.4 .
C28_12 C39_12 C40_12 118.4 .
C28_12 C39_12 C68_12 116.1 .
C68_12 C39_12 C40_12 119.1 .
C29_12 C40_12 C39_12 118.4 .
C29_12 C40_12 C69_12 116.8 .
C69_12 C40_12 C39_12 117.9 .
C42_12 C41_12 C45_12 107.9 .
C46_12 C41_12 C42_12 120.2 .
C46_12 C41_12 C45_12 119.9 .
C41_12 C42_12 C43_12 108.3 .
C49_12 C42_12 C41_12 119.3 .
C49_12 C42_12 C43_12 119.8 .
C44_12 C43_12 C42_12 107.8 .
C52_12 C43_12 C42_12 120.0 .
C52_12 C43_12 C44_12 119.9 .
C43_12 C44_12 C45_12 108.4 .
C55_12 C44_12 C43_12 119.7 .
C55_12 C44_12 C45_12 119.7 .
C44_12 C45_12 C41_12 107.6 .
C58_12 C45_12 C41_12 119.4 .
C58_12 C45_12 C44_12 120.1 .
C41_12 C46_12 C47_12 120.6 .
C41_12 C46_12 C60_12 120.4 .
C47_12 C46_12 C60_12 106.6 .
C46_12 C47_12 C62_12 109.0 .
C48_12 C47_12 C46_12 119.6 .
C48_12 C47_12 C62_12 119.9 .
C47_12 C48_12 C49_12 119.9 .
C47_12 C48_12 C63_12 119.4 .
C49_12 C48_12 C63_12 108.8 .
C42_12 C49_12 C48_12 120.4 .
C42_12 C49_12 C50_12 120.0 .
C48_12 C49_12 C50_12 106.7 .
C51_12 C50_12 C49_12 119.9 .
C51_12 C50_12 C64_12 120.0 .
C64_12 C50_12 C49_12 108.6 .
C50_12 C51_12 C52_12 120.3 .
C50_12 C51_12 C65_12 118.9 .
C52_12 C51_12 C65_12 109.1 .
C43_12 C52_12 C51_12 120.0 .
C43_12 C52_12 C53_12 120.3 .
C51_12 C52_12 C53_12 106.8 .
C54_12 C53_12 C52_12 119.8 .
C54_12 C53_12 C66_12 120.0 .
C66_12 C53_12 C52_12 108.7 .
C53_12 C54_12 C55_12 120.2 .
C53_12 C54_12 C67_12 119.6 .
C55_12 C54_12 C67_12 108.7 .
C44_12 C55_12 C54_12 120.1 .
C44_12 C55_12 C56_12 120.0 .
C54_12 C55_12 C56_12 106.8 .
C57_12 C56_12 C55_12 120.0 .
C57_12 C56_12 C68_12 120.0 .
C68_12 C56_12 C55_12 108.6 .
C56_12 C57_12 C58_12 120.0 .
C56_12 C57_12 C69_12 119.4 .
C69_12 C57_12 C58_12 108.8 .
C45_12 C58_12 C57_12 120.2 .
C45_12 C58_12 C59_12 120.5 .
C59_12 C58_12 C57_12 106.9 .
C58_12 C59_12 C70_12 108.7 .
C60_12 C59_12 C58_12 120.3 .
C60_12 C59_12 C70_12 119.2 .
C59_12 C60_12 C46_12 119.5 .
C59_12 C60_12 C61_12 120.4 .
C61_12 C60_12 C46_12 108.4 .
C32_12 C61_12 C60_12 121.2 .
C32_12 C61_12 C62_12 120.6 .
C62_12 C61_12 C60_12 108.8 .
C33_12 C62_12 C47_12 121.5 .
C33_12 C62_12 C61_12 121.6 .
C61_12 C62_12 C47_12 107.2 .
C34_12 C63_12 C48_12 121.6 .
C34_12 C63_12 C64_12 121.6 .
C64_12 C63_12 C48_12 107.8 .
C35_12 C64_12 C50_12 121.8 .
C35_12 C64_12 C63_12 120.8 .
C63_12 C64_12 C50_12 108.0 .
C36_12 C65_12 C51_12 122.2 .
C36_12 C65_12 C66_12 121.6 .
C66_12 C65_12 C51_12 106.9 .
C37_12 C66_12 C53_12 121.6 .
C37_12 C66_12 C65_12 120.6 .
C65_12 C66_12 C53_12 108.5 .
C38_12 C67_12 C54_12 121.4 .
C38_12 C67_12 C68_12 121.6 .
C68_12 C67_12 C54_12 107.8 .
C39_12 C68_12 C56_12 121.1 .
C39_12 C68_12 C67_12 121.1 .
C67_12 C68_12 C56_12 108.2 .
C40_12 C69_12 C57_12 122.1 .
C40_12 C69_12 C70_12 120.6 .
C70_12 C69_12 C57_12 108.2 .
C31_12 C70_12 C59_12 121.7 .
C31_12 C70_12 C69_12 121.8 .
C69_12 C70_12 C59_12 107.4 .
C5_13 C1_13 C2_13 107.7 .
C7_13 C1_13 C2_13 120.2 .
C7_13 C1_13 C5_13 119.0 .
C3_13 C2_13 C1_13 108.3 .
C9_13 C2_13 C1_13 119.7 .
C9_13 C2_13 C3_13 119.6 .
C2_13 C3_13 C4_13 107.9 .
C12_13 C3_13 C2_13 120.1 .
C12_13 C3_13 C4_13 119.3 .
C3_13 C4_13 C5_13 107.9 .
C15_13 C4_13 C3_13 119.9 .
C15_13 C4_13 C5_13 119.8 .
C1_13 C5_13 C4_13 108.2 .
C18_13 C5_13 C1_13 119.8 .
C18_13 C5_13 C4_13 119.7 .
C1_13 C7_13 C6_13 120.0 .
C1_13 C7_13 C20_13 121.1 .
C20_13 C7_13 C6_13 106.8 .
C8_13 C6_13 C7_13 119.5 .
C8_13 C6_13 C22_13 120.3 .
C22_13 C6_13 C7_13 108.8 .
C6_13 C8_13 C9_13 120.8 .
C6_13 C8_13 C23_13 119.2 .
C9_13 C8_13 C23_13 108.8 .
C2_13 C9_13 C8_13 119.8 .
C2_13 C9_13 C10_13 120.2 .
C8_13 C9_13 C10_13 106.6 .
C9_13 C10_13 C24_13 108.6 .
C11_13 C10_13 C9_13 120.3 .
C11_13 C10_13 C24_13 119.7 .
C10_13 C11_13 C12_13 120.1 .
C10_13 C11_13 C25_13 120.0 .
C12_13 C11_13 C25_13 108.0 .
C3_13 C12_13 C11_13 119.7 .
C3_13 C12_13 C13_13 120.5 .
C13_13 C12_13 C11_13 107.3 .
C12_13 C13_13 C26_13 108.5 .
C14_13 C13_13 C12_13 120.0 .
C14_13 C13_13 C26_13 119.9 .
C13_13 C14_13 C15_13 120.0 .
C13_13 C14_13 C27_13 119.7 .
C27_13 C14_13 C15_13 108.6 .
C4_13 C15_13 C14_13 120.4 .
C4_13 C15_13 C16_13 120.2 .
C14_13 C15_13 C16_13 107.0 .
C17_13 C16_13 C15_13 119.8 .
C17_13 C16_13 C28_13 120.0 .
C28_13 C16_13 C15_13 108.7 .
C16_13 C17_13 C18_13 120.1 .
C16_13 C17_13 C29_13 119.3 .
C18_13 C17_13 C29_13 108.8 .
C5_13 C18_13 C17_13 120.3 .
C5_13 C18_13 C19_13 120.7 .
C17_13 C18_13 C19_13 106.8 .
C18_13 C19_13 C30_13 108.7 .
C20_13 C19_13 C18_13 119.6 .
C20_13 C19_13 C30_13 119.5 .
C7_13 C20_13 C21_13 109.2 .
C19_13 C20_13 C7_13 119.9 .
C19_13 C20_13 C21_13 119.5 .
C22_13 C21_13 C20_13 107.4 .
C32_13 C21_13 C20_13 121.7 .
C32_13 C21_13 C22_13 121.5 .
C21_13 C22_13 C6_13 107.9 .
C33_13 C22_13 C6_13 121.5 .
C33_13 C22_13 C21_13 121.0 .
C24_13 C23_13 C8_13 108.0 .
C34_13 C23_13 C8_13 121.4 .
C34_13 C23_13 C24_13 121.3 .
C23_13 C24_13 C10_13 107.9 .
C35_13 C24_13 C10_13 121.4 .
C35_13 C24_13 C23_13 121.5 .
C26_13 C25_13 C11_13 108.0 .
C36_13 C25_13 C11_13 121.5 .
C36_13 C25_13 C26_13 121.0 .
C25_13 C26_13 C13_13 108.2 .
C37_13 C26_13 C13_13 121.4 .
C37_13 C26_13 C25_13 121.5 .
C28_13 C27_13 C14_13 108.2 .
C38_13 C27_13 C14_13 121.7 .
C38_13 C27_13 C28_13 120.9 .
C27_13 C28_13 C16_13 107.6 .
C39_13 C28_13 C16_13 121.7 .
C39_13 C28_13 C27_13 121.2 .
C30_13 C29_13 C17_13 107.7 .
C40_13 C29_13 C17_13 122.0 .
C40_13 C29_13 C30_13 120.9 .
C29_13 C30_13 C19_13 107.9 .
C31_13 C30_13 C19_13 122.1 .
C31_13 C30_13 C29_13 121.0 .
C30_13 C31_13 C32_13 117.8 .
C70_13 C31_13 C30_13 116.5 .
C70_13 C31_13 C32_13 118.9 .
C21_13 C32_13 C31_13 119.2 .
C21_13 C32_13 C61_13 116.1 .
C61_13 C32_13 C31_13 118.3 .
C22_13 C33_13 C34_13 118.4 .
C22_13 C33_13 C62_13 116.5 .
C62_13 C33_13 C34_13 118.7 .
C23_13 C34_13 C33_13 118.9 .
C63_13 C34_13 C23_13 116.0 .
C63_13 C34_13 C33_13 118.6 .
C24_13 C35_13 C36_13 118.9 .
C64_13 C35_13 C24_13 116.3 .
C64_13 C35_13 C36_13 118.2 .
C25_13 C36_13 C35_13 118.2 .
C65_13 C36_13 C25_13 116.5 .
C65_13 C36_13 C35_13 118.6 .
C26_13 C37_13 C38_13 118.8 .
C26_13 C37_13 C66_13 116.4 .
C66_13 C37_13 C38_13 117.8 .
C27_13 C38_13 C37_13 118.2 .
C67_13 C38_13 C27_13 116.4 .
C67_13 C38_13 C37_13 119.4 .
C28_13 C39_13 C40_13 118.4 .
C28_13 C39_13 C68_13 116.1 .
C68_13 C39_13 C40_13 119.1 .
C29_13 C40_13 C39_13 118.4 .
C29_13 C40_13 C69_13 116.8 .
C69_13 C40_13 C39_13 117.9 .
C42_13 C41_13 C45_13 107.9 .
C46_13 C41_13 C42_13 120.2 .
C46_13 C41_13 C45_13 119.9 .
C41_13 C42_13 C43_13 108.3 .
C49_13 C42_13 C41_13 119.3 .
C49_13 C42_13 C43_13 119.8 .
C44_13 C43_13 C42_13 107.8 .
C52_13 C43_13 C42_13 120.0 .
C52_13 C43_13 C44_13 119.9 .
C43_13 C44_13 C45_13 108.4 .
C55_13 C44_13 C43_13 119.7 .
C55_13 C44_13 C45_13 119.7 .
C44_13 C45_13 C41_13 107.6 .
C58_13 C45_13 C41_13 119.4 .
C58_13 C45_13 C44_13 120.1 .
C41_13 C46_13 C47_13 120.6 .
C41_13 C46_13 C60_13 120.4 .
C47_13 C46_13 C60_13 106.6 .
C46_13 C47_13 C62_13 109.0 .
C48_13 C47_13 C46_13 119.6 .
C48_13 C47_13 C62_13 119.9 .
C47_13 C48_13 C49_13 119.9 .
C47_13 C48_13 C63_13 119.4 .
C49_13 C48_13 C63_13 108.8 .
C42_13 C49_13 C48_13 120.4 .
C42_13 C49_13 C50_13 120.0 .
C48_13 C49_13 C50_13 106.7 .
C51_13 C50_13 C49_13 119.9 .
C51_13 C50_13 C64_13 120.0 .
C64_13 C50_13 C49_13 108.6 .
C50_13 C51_13 C52_13 120.3 .
C50_13 C51_13 C65_13 118.9 .
C52_13 C51_13 C65_13 109.1 .
C43_13 C52_13 C51_13 120.0 .
C43_13 C52_13 C53_13 120.3 .
C51_13 C52_13 C53_13 106.8 .
C54_13 C53_13 C52_13 119.8 .
C54_13 C53_13 C66_13 120.0 .
C66_13 C53_13 C52_13 108.7 .
C53_13 C54_13 C55_13 120.2 .
C53_13 C54_13 C67_13 119.6 .
C55_13 C54_13 C67_13 108.7 .
C44_13 C55_13 C54_13 120.1 .
C44_13 C55_13 C56_13 120.0 .
C54_13 C55_13 C56_13 106.8 .
C57_13 C56_13 C55_13 120.0 .
C57_13 C56_13 C68_13 120.0 .
C68_13 C56_13 C55_13 108.6 .
C56_13 C57_13 C58_13 120.0 .
C56_13 C57_13 C69_13 119.4 .
C69_13 C57_13 C58_13 108.8 .
C45_13 C58_13 C57_13 120.2 .
C45_13 C58_13 C59_13 120.5 .
C59_13 C58_13 C57_13 106.9 .
C58_13 C59_13 C70_13 108.7 .
C60_13 C59_13 C58_13 120.3 .
C60_13 C59_13 C70_13 119.2 .
C59_13 C60_13 C46_13 119.5 .
C59_13 C60_13 C61_13 120.4 .
C61_13 C60_13 C46_13 108.4 .
C32_13 C61_13 C60_13 121.2 .
C32_13 C61_13 C62_13 120.6 .
C62_13 C61_13 C60_13 108.8 .
C33_13 C62_13 C47_13 121.5 .
C33_13 C62_13 C61_13 121.6 .
C61_13 C62_13 C47_13 107.2 .
C34_13 C63_13 C48_13 121.6 .
C34_13 C63_13 C64_13 121.6 .
C64_13 C63_13 C48_13 107.8 .
C35_13 C64_13 C50_13 121.8 .
C35_13 C64_13 C63_13 120.8 .
C63_13 C64_13 C50_13 108.0 .
C36_13 C65_13 C51_13 122.2 .
C36_13 C65_13 C66_13 121.6 .
C66_13 C65_13 C51_13 106.9 .
C37_13 C66_13 C53_13 121.6 .
C37_13 C66_13 C65_13 120.6 .
C65_13 C66_13 C53_13 108.5 .
C38_13 C67_13 C54_13 121.4 .
C38_13 C67_13 C68_13 121.6 .
C68_13 C67_13 C54_13 107.8 .
C39_13 C68_13 C56_13 121.1 .
C39_13 C68_13 C67_13 121.1 .
C67_13 C68_13 C56_13 108.2 .
C40_13 C69_13 C57_13 122.1 .
C40_13 C69_13 C70_13 120.6 .
C70_13 C69_13 C57_13 108.2 .
C31_13 C70_13 C59_13 121.7 .
C31_13 C70_13 C69_13 121.8 .
C69_13 C70_13 C59_13 107.4 .

loop_
_geom_bond_atom_site_label_1
_geom_bond_atom_site_label_2
_geom_bond_distance
_geom_bond_site_symmetry_2
Te1 Co1 2.5324(7) .
Te1 Co2 2.5138(7) .
Te1 Co5 2.5219(7) .
Te2 Co1 2.5329(7) .
Te2 Co2 2.5166(7) .
Te2 Co3 2.5128(7) .
Te3 Co1 2.5003(7) .
Te3 Co3 2.4962(7) .
Te3 Co4 2.5153(7) .
Te4 Co1 2.5028(8) .
Te4 Co4 2.4894(7) .
Te4 Co5 2.4959(7) .
Te5 Co2 2.5232(7) .
Te5 Co5 2.4984(7) .
Te5 Co6 2.5054(7) .
Te6 Co2 2.5037(7) .
Te6 Co3 2.5010(7) .
Te6 Co6 2.5134(7) .
Te7 Co3 2.5100(7) .
Te7 Co4 2.5245(7) .
Te7 Co6 2.5169(7) .
Te8 Co4 2.5377(7) .
Te8 Co5 2.5028(7) .
Te8 Co6 2.5068(7) .
Co1 P1 2.196(4) .
Co1 P1B 2.188(3) .
Co1 Co4 2.9593(9) .
P1 C11 1.843(13) .
P1 C13 1.830(11) .
P1 C15 1.817(12) .
C11 H11A 0.9900 .
C11 H11B 0.9900 .
C11 C12 1.515(14) .
C12 H12A 0.9800 .
C12 H12B 0.9800 .
C12 H12C 0.9800 .
C13 H13A 0.9900 .
C13 H13B 0.9900 .
C13 C14 1.56(2) .
C14 H14A 0.9800 .
C14 H14B 0.9800 .
C14 H14C 0.9800 .
C15 H15A 0.9900 .
C15 H15B 0.9900 .
C15 C16 1.513(14) .
C16 H16A 0.9800 .
C16 H16B 0.9800 .
C16 H16C 0.9800 .
P1B C11B 1.840(8) .
P1B C13B 1.836(8) .
P1B C15B 1.818(9) .
C11B H11C 0.9900 .
C11B H11D 0.9900 .
C11B C12B 1.519(10) .
C12B H12D 0.9800 .
C12B H12E 0.9800 .
C12B H12F 0.9800 .
C13B H13C 0.9900 .
C13B H13D 0.9900 .
C13B C14B 1.547(17) .
C14B H14D 0.9800 .
C14B H14E 0.9800 .
C14B H14F 0.9800 .
C15B H15C 0.9900 .
C15B H15D 0.9900 .
C15B C16B 1.518(10) .
C16B H16D 0.9800 .
C16B H16E 0.9800 .
C16B H16F 0.9800 .
Co2 P2 2.1631(15) .
P2 C21 1.871(6) .
P2 C23 1.822(5) .
P2 C25 1.856(6) .
C21 H21A 0.9900 .
C21 H21B 0.9900 .
C21 C22 1.504(7) .
C22 H22A 0.9800 .
C22 H22B 0.9800 .
C22 H22C 0.9800 .
C23 H23A 0.9900 .
C23 H23B 0.9900 .
C23 C24 1.497(8) .
C24 H24A 0.9800 .
C24 H24B 0.9800 .
C24 H24C 0.9800 .
C25 H25A 0.9900 .
C25 H25B 0.9900 .
C25 C26 1.498(8) .
C26 H26A 0.9800 .
C26 H26B 0.9800 .
C26 H26C 0.9800 .
Co3 P3 2.1681(15) .
P3 C31 1.852(5) .
P3 C33 1.842(5) .
P3 C35 1.822(5) .
C31 H31A 0.9900 .
C31 H31B 0.9900 .
C31 C32 1.518(7) .
C32 H32A 0.9800 .
C32 H32B 0.9800 .
C32 H32C 0.9800 .
C33 H33A 0.9900 .
C33 H33B 0.9900 .
C33 C34 1.524(7) .
C34 H34A 0.9800 .
C34 H34B 0.9800 .
C34 H34C 0.9800 .
C35 H35A 0.9900 .
C35 H35B 0.9900 .
C35 C36 1.510(7) .
C36 H36A 0.9800 .
C36 H36B 0.9800 .
C36 H36C 0.9800 .
Co4 P4 2.1832(14) .
P4 C41 1.838(6) .
P4 C43 1.833(5) .
P4 C45 1.843(5) .
C41 H41A 0.9900 .
C41 H41B 0.9900 .
C41 C42 1.522(8) .
C42 H42A 0.9800 .
C42 H42B 0.9800 .
C42 H42C 0.9800 .
C43 H43A 0.9900 .
C43 H43B 0.9900 .
C43 C44 1.521(7) .
C44 H44A 0.9800 .
C44 H44B 0.9800 .
C44 H44C 0.9800 .
C45 H45A 0.9900 .
C45 H45B 0.9900 .
C45 C46 1.522(7) .
C46 H46A 0.9800 .
C46 H46B 0.9800 .
C46 H46C 0.9800 .
Co5 P5 2.1661(15) .
P5 C51 1.840(5) .
P5 C53 1.832(5) .
P5 C55 1.844(5) .
C51 H51A 0.9900 .
C51 H51B 0.9900 .
C51 C52 1.522(7) .
C52 H52A 0.9800 .
C52 H52B 0.9800 .
C52 H52C 0.9800 .
C53 H53A 0.9900 .
C53 H53B 0.9900 .
C53 C54 1.517(7) .
C54 H54A 0.9800 .
C54 H54B 0.9800 .
C54 H54C 0.9800 .
C55 H55A 0.9900 .
C55 H55B 0.9900 .
C55 C56 1.514(8) .
C56 H56A 0.9800 .
C56 H56B 0.9800 .
C56 H56C 0.9800 .
Co6 P6 2.1704(15) .
P6 C61 1.814(5) .
P6 C63 1.847(6) .
P6 C65 1.900(6) .
C61 H61A 0.9900 .
C61 H61B 0.9900 .
C61 C62 1.466(8) .
C62 H62A 0.9800 .
C62 H62B 0.9800 .
C62 H62C 0.9800 .
C63 H63A 0.9900 .
C63 H63B 0.9900 .
C63 C64 1.502(8) .
C64 H64A 0.9800 .
C64 H64B 0.9800 .
C64 H64C 0.9800 .
C65 H65A 0.9900 .
C65 H65B 0.9900 .
C65 C66 1.498(8) .
C66 H66A 0.9800 .
C66 H66B 0.9800 .
C66 H66C 0.9800 .
C1_1 C1_1 1.588(16) 3_666
C1_1 C2_1 1.541(10) .
C1_1 C5_1 1.535(10) .
C1_1 C6_1 1.528(10) .
C2_1 C3_1 1.422(9) .
C2_1 C9_1 1.364(10) .
C3_1 C4_1 1.455(10) .
C3_1 C12_1 1.383(10) .
C4_1 C5_1 1.441(9) .
C4_1 C15_1 1.403(9) .
C5_1 C18_1 1.377(10) .
C6_1 C7_1 1.409(10) .
C6_1 C20_1 1.389(9) .
C7_1 C8_1 1.380(10) .
C7_1 C21_1 1.450(10) .
C8_1 C9_1 1.476(10) .
C8_1 C24_1 1.421(10) .
C9_1 C10_1 1.438(10) .
C10_1 C11_1 1.394(10) .
C10_1 C25_1 1.443(11) .
C11_1 C12_1 1.451(10) .
C11_1 C28_1 1.430(10) .
C12_1 C13_1 1.447(10) .
C13_1 C14_1 1.345(12) .
C13_1 C29_1 1.454(10) .
C14_1 C15_1 1.449(10) .
C14_1 C32_1 1.441(11) .
C15_1 C16_1 1.415(10) .
C16_1 C17_1 1.386(10) .
C16_1 C33_1 1.433(10) .
C17_1 C18_1 1.439(10) .
C17_1 C36_1 1.427(10) .
C18_1 C19_1 1.449(10) .
C19_1 C20_1 1.403(9) .
C19_1 C37_1 1.435(9) .
C20_1 C40_1 1.442(10) .
C21_1 C22_1 1.390(10) .
C21_1 C40_1 1.450(10) .
C22_1 C23_1 1.475(11) .
C22_1 C41_1 1.420(11) .
C23_1 C24_1 1.426(10) .
C23_1 C42_1 1.412(10) .
C24_1 C25_1 1.437(11) .
C25_1 C26_1 1.403(12) .
C26_1 C27_1 1.493(11) .
C26_1 C43_1 1.406(11) .
C27_1 C28_1 1.406(11) .
C27_1 C44_1 1.400(12) .
C28_1 C29_1 1.418(11) .
C29_1 C30_1 1.414(10) .
C30_1 C31_1 1.452(11) .
C30_1 C45_1 1.417(11) .
C31_1 C32_1 1.403(10) .
C31_1 C46_1 1.453(11) .
C32_1 C33_1 1.419(10) .
C33_1 C34_1 1.410(10) .
C34_1 C35_1 1.469(11) .
C34_1 C47_1 1.433(10) .
C35_1 C36_1 1.400(10) .
C35_1 C48_1 1.432(11) .
C36_1 C37_1 1.460(10) .
C37_1 C38_1 1.421(10) .
C38_1 C39_1 1.485(10) .
C38_1 C49_1 1.396(10) .
C39_1 C40_1 1.375(10) .
C39_1 C50_1 1.395(10) .
C41_1 C50_1 1.432(12) .
C41_1 C52_1 1.445(10) .
C42_1 C43_1 1.431(11) .
C42_1 C53_1 1.453(11) .
C43_1 C55_1 1.450(11) .
C44_1 C45_1 1.480(12) .
C44_1 C56_1 1.425(11) .
C45_1 C58_1 1.428(11) .
C46_1 C47_1 1.409(11) .
C46_1 C59_1 1.428(10) .
C47_1 C61_1 1.446(10) .
C48_1 C49_1 1.446(10) .
C48_1 C62_1 1.436(11) .
C49_1 C64_1 1.472(11) .
C50_1 C65_1 1.433(10) .
C51_1 C52_1 1.446(11) .
C51_1 C65_1 1.430(11) .
C51_1 C66_1 1.406(11) .
C52_1 C53_1 1.360(11) .
C53_1 C54_1 1.464(11) .
C54_1 C55_1 1.430(11) .
C54_1 C67_1 1.392(11) .
C55_1 C56_1 1.394(11) .
C56_1 C57_1 1.417(11) .
C57_1 C58_1 1.447(10) .
C57_1 C68_1 1.393(11) .
C58_1 C59_1 1.390(10) .
C59_1 C60_1 1.440(11) .
C60_1 C61_1 1.457(10) .
C60_1 C69_1 1.370(11) .
C61_1 C62_1 1.368(11) .
C62_1 C63_1 1.463(11) .
C63_1 C64_1 1.430(11) .
C63_1 C70_1 1.387(11) .
C64_1 C65_1 1.369(12) .
C66_1 C67_1 1.432(11) .
C66_1 C70_1 1.422(11) .
C67_1 C68_1 1.444(11) .
C68_1 C69_1 1.449(9) .
C69_1 C70_1 1.485(11) .
C1_2 C2_2 1.536(18) .
C1_2 C5_2 1.539(18) .
C1_2 C6_2 1.531(18) .
C2_2 C3_2 1.417(18) .
C2_2 C9_2 1.374(18) .
C3_2 C4_2 1.460(17) .
C3_2 C12_2 1.380(18) .
C4_2 C5_2 1.437(18) .
C4_2 C15_2 1.397(17) .
C5_2 C18_2 1.359(18) .
C6_2 C7_2 1.405(18) .
C6_2 C20_2 1.388(18) .
C7_2 C8_2 1.380(18) .
C7_2 C21_2 1.439(18) .
C8_2 C9_2 1.462(18) .
C8_2 C24_2 1.428(18) .
C9_2 C10_2 1.439(18) .
C10_2 C11_2 1.390(18) .
C10_2 C25_2 1.444(18) .
C11_2 C12_2 1.443(18) .
C11_2 C28_2 1.428(18) .
C12_2 C13_2 1.444(19) .
C13_2 C14_2 1.35(2) .
C13_2 C29_2 1.457(19) .
C14_2 C15_2 1.440(18) .
C14_2 C32_2 1.430(19) .
C15_2 C16_2 1.424(18) .
C16_2 C17_2 1.385(18) .
C16_2 C33_2 1.418(18) .
C17_2 C18_2 1.431(18) .
C17_2 C36_2 1.431(19) .
C18_2 C19_2 1.451(18) .
C19_2 C20_2 1.393(17) .
C19_2 C37_2 1.431(18) .
C20_2 C40_2 1.433(18) .
C21_2 C22_2 1.381(18) .
C21_2 C40_2 1.471(18) .
C22_2 C23_2 1.487(18) .
C22_2 C41_2 1.415(18) .
C23_2 C24_2 1.429(18) .
C23_2 C42_2 1.410(18) .
C24_2 C25_2 1.441(19) .
C25_2 C26_2 1.398(19) .
C26_2 C27_2 1.493(19) .
C26_2 C43_2 1.411(19) .
C27_2 C28_2 1.416(18) .
C27_2 C44_2 1.398(19) .
C28_2 C29_2 1.422(18) .
C29_2 C30_2 1.405(18) .
C30_2 C31_2 1.452(18) .
C30_2 C45_2 1.425(19) .
C31_2 C32_2 1.411(18) .
C31_2 C46_2 1.446(19) .
C32_2 C33_2 1.437(18) .
C33_2 C34_2 1.396(18) .
C34_2 C35_2 1.482(18) .
C34_2 C47_2 1.431(19) .
C35_2 C36_2 1.396(19) .
C35_2 C48_2 1.436(18) .
C36_2 C37_2 1.47(2) .
C37_2 C38_2 1.419(18) .
C38_2 C39_2 1.493(18) .
C38_2 C49_2 1.394(18) .
C39_2 C40_2 1.375(18) .
C39_2 C50_2 1.396(19) .
C41_2 C50_2 1.43(2) .
C41_2 C52_2 1.441(18) .
C42_2 C43_2 1.447(18) .
C42_2 C53_2 1.46(2) .
C43_2 C55_2 1.45(2) .
C44_2 C45_2 1.48(2) .
C44_2 C56_2 1.421(19) .
C45_2 C58_2 1.432(19) .
C46_2 C47_2 1.41(2) .
C46_2 C59_2 1.432(19) .
C47_2 C61_2 1.438(19) .
C48_2 C49_2 1.431(18) .
C48_2 C62_2 1.426(19) .
C49_2 C64_2 1.469(19) .
C50_2 C65_2 1.426(19) .
C51_2 C52_2 1.44(2) .
C51_2 C65_2 1.43(2) .
C51_2 C66_2 1.413(19) .
C52_2 C53_2 1.37(2) .
C53_2 C54_2 1.46(2) .
C54_2 C55_2 1.43(2) .
C54_2 C67_2 1.399(19) .
C55_2 C56_2 1.39(2) .
C56_2 C57_2 1.430(19) .
C57_2 C58_2 1.443(19) .
C57_2 C68_2 1.378(19) .
C58_2 C59_2 1.395(18) .
C59_2 C60_2 1.447(19) .
C60_2 C61_2 1.454(18) .
C60_2 C69_2 1.365(19) .
C61_2 C62_2 1.371(19) .
C62_2 C63_2 1.473(19) .
C63_2 C64_2 1.445(18) .
C63_2 C70_2 1.379(19) .
C64_2 C65_2 1.358(19) .
C66_2 C67_2 1.430(19) .
C66_2 C70_2 1.412(19) .
C67_2 C68_2 1.45(2) .
C68_2 C69_2 1.456(17) .
C69_2 C70_2 1.486(19) .
C1_11 C2_11 1.4486 .
C1_11 C5_11 1.4454 .
C1_11 C6_11 1.3879 .
C2_11 C3_11 1.4462 .
C2_11 C9_11 1.3898 .
C3_11 C4_11 1.4479 .
C3_11 C12_11 1.3963 .
C4_11 C5_11 1.4480 .
C4_11 C15_11 1.3860 .
C5_11 C18_11 1.3834 .
C6_11 C7_11 1.4474 .
C6_11 C20_11 1.4322 .
C7_11 C8_11 1.3854 .
C7_11 C22_11 1.4414 .
C8_11 C9_11 1.4399 .
C8_11 C23_11 1.4416 .
C9_11 C10_11 1.4405 .
C10_11 C11_11 1.3834 .
C10_11 C24_11 1.4473 .
C11_11 C12_11 1.4465 .
C11_11 C25_11 1.4472 .
C12_11 C13_11 1.4341 .
C13_11 C14_11 1.3860 .
C13_11 C26_11 1.4425 .
C14_11 C15_11 1.4385 .
C14_11 C27_11 1.4371 .
C15_11 C16_11 1.4435 .
C16_11 C17_11 1.3812 .
C16_11 C28_11 1.4405 .
C17_11 C18_11 1.4418 .
C17_11 C29_11 1.4432 .
C18_11 C19_11 1.4421 .
C19_11 C20_11 1.3809 .
C19_11 C30_11 1.4423 .
C20_11 C21_11 1.4489 .
C21_11 C22_11 1.4362 .
C21_11 C32_11 1.4054 .
C22_11 C33_11 1.4065 .
C23_11 C24_11 1.4187 .
C23_11 C34_11 1.4175 .
C24_11 C35_11 1.4176 .
C25_11 C26_11 1.4223 .
C25_11 C36_11 1.4214 .
C26_11 C37_11 1.4128 .
C27_11 C28_11 1.4330 .
C27_11 C38_11 1.4221 .
C28_11 C39_11 1.4179 .
C29_11 C30_11 1.4329 .
C29_11 C40_11 1.4142 .
C30_11 C31_11 1.4204 .
C31_11 C32_11 1.4563 .
C31_11 C70_11 1.4024 .
C32_11 C61_11 1.4269 .
C33_11 C34_11 1.4627 .
C33_11 C62_11 1.4067 .
C34_11 C63_11 1.4149 .
C35_11 C36_11 1.4654 .
C35_11 C64_11 1.4133 .
C36_11 C65_11 1.4027 .
C37_11 C38_11 1.4641 .
C37_11 C66_11 1.4242 .
C38_11 C67_11 1.4023 .
C39_11 C40_11 1.4608 .
C39_11 C68_11 1.4184 .
C40_11 C69_11 1.4201 .
C41_11 C42_11 1.4423 .
C41_11 C45_11 1.4543 .
C41_11 C46_11 1.3758 .
C42_11 C43_11 1.4470 .
C42_11 C49_11 1.3892 .
C43_11 C44_11 1.4418 .
C43_11 C52_11 1.3917 .
C44_11 C45_11 1.4464 .
C44_11 C55_11 1.3894 .
C45_11 C58_11 1.3862 .
C46_11 C47_11 1.4407 .
C46_11 C60_11 1.4549 .
C47_11 C48_11 1.3838 .
C47_11 C62_11 1.4503 .
C48_11 C49_11 1.4400 .
C48_11 C63_11 1.4448 .
C49_11 C50_11 1.4501 .
C50_11 C51_11 1.3846 .
C50_11 C64_11 1.4387 .
C51_11 C52_11 1.4370 .
C51_11 C65_11 1.4488 .
C52_11 C53_11 1.4387 .
C53_11 C54_11 1.3839 .
C53_11 C66_11 1.4356 .
C54_11 C55_11 1.4430 .
C54_11 C67_11 1.4448 .
C55_11 C56_11 1.4449 .
C56_11 C57_11 1.3887 .
C56_11 C68_11 1.4422 .
C57_11 C58_11 1.4392 .
C57_11 C69_11 1.4370 .
C58_11 C59_11 1.4370 .
C59_11 C60_11 1.3783 .
C59_11 C70_11 1.4499 .
C60_11 C61_11 1.4345 .
C61_11 C62_11 1.4313 .
C63_11 C64_11 1.4305 .
C65_11 C66_11 1.4326 .
C67_11 C68_11 1.4282 .
C69_11 C70_11 1.4290 .
C1_12 C2_12 1.4486 .
C1_12 C5_12 1.4454 .
C1_12 C7_12 1.3880 .
C2_12 C3_12 1.4462 .
C2_12 C9_12 1.3897 .
C3_12 C4_12 1.4479 .
C3_12 C12_12 1.3962 .
C4_12 C5_12 1.4479 .
C4_12 C15_12 1.3860 .
C5_12 C18_12 1.3834 .
C7_12 C6_12 1.4474 .
C7_12 C20_12 1.4322 .
C6_12 C8_12 1.3854 .
C6_12 C22_12 1.4414 .
C8_12 C9_12 1.4399 .
C8_12 C23_12 1.4416 .
C9_12 C10_12 1.4405 .
C10_12 C11_12 1.3834 .
C10_12 C24_12 1.4473 .
C11_12 C12_12 1.4464 .
C11_12 C25_12 1.4472 .
C12_12 C13_12 1.4341 .
C13_12 C14_12 1.3860 .
C13_12 C26_12 1.4425 .
C14_12 C15_12 1.4385 .
C14_12 C27_12 1.4371 .
C15_12 C16_12 1.4436 .
C16_12 C17_12 1.3812 .
C16_12 C28_12 1.4405 .
C17_12 C18_12 1.4418 .
C17_12 C29_12 1.4432 .
C18_12 C19_12 1.4421 .
C19_12 C20_12 1.3809 .
C19_12 C30_12 1.4423 .
C20_12 C21_12 1.4489 .
C21_12 C22_12 1.4362 .
C21_12 C32_12 1.4053 .
C22_12 C33_12 1.4064 .
C23_12 C24_12 1.4187 .
C23_12 C34_12 1.4176 .
C24_12 C35_12 1.4176 .
C25_12 C26_12 1.4224 .
C25_12 C36_12 1.4214 .
C26_12 C37_12 1.4128 .
C27_12 C28_12 1.4330 .
C27_12 C38_12 1.4221 .
C28_12 C39_12 1.4179 .
C29_12 C30_12 1.4329 .
C29_12 C40_12 1.4142 .
C30_12 C31_12 1.4204 .
C31_12 C32_12 1.4563 .
C31_12 C70_12 1.4024 .
C32_12 C61_12 1.4269 .
C33_12 C34_12 1.4627 .
C33_12 C62_12 1.4067 .
C34_12 C63_12 1.4149 .
C35_12 C36_12 1.4654 .
C35_12 C64_12 1.4133 .
C36_12 C65_12 1.4027 .
C37_12 C38_12 1.4641 .
C37_12 C66_12 1.4242 .
C38_12 C67_12 1.4023 .
C39_12 C40_12 1.4608 .
C39_12 C68_12 1.4184 .
C40_12 C69_12 1.4201 .
C41_12 C42_12 1.4423 .
C41_12 C45_12 1.4543 .
C41_12 C46_12 1.3758 .
C42_12 C43_12 1.4470 .
C42_12 C49_12 1.3892 .
C43_12 C44_12 1.4418 .
C43_12 C52_12 1.3917 .
C44_12 C45_12 1.4465 .
C44_12 C55_12 1.3894 .
C45_12 C58_12 1.3862 .
C46_12 C47_12 1.4408 .
C46_12 C60_12 1.4549 .
C47_12 C48_12 1.3838 .
C47_12 C62_12 1.4503 .
C48_12 C49_12 1.4400 .
C48_12 C63_12 1.4448 .
C49_12 C50_12 1.4501 .
C50_12 C51_12 1.3846 .
C50_12 C64_12 1.4387 .
C51_12 C52_12 1.4369 .
C51_12 C65_12 1.4488 .
C52_12 C53_12 1.4388 .
C53_12 C54_12 1.3839 .
C53_12 C66_12 1.4356 .
C54_12 C55_12 1.4430 .
C54_12 C67_12 1.4449 .
C55_12 C56_12 1.4449 .
C56_12 C57_12 1.3886 .
C56_12 C68_12 1.4422 .
C57_12 C58_12 1.4392 .
C57_12 C69_12 1.4370 .
C58_12 C59_12 1.4370 .
C59_12 C60_12 1.3783 .
C59_12 C70_12 1.4499 .
C60_12 C61_12 1.4345 .
C61_12 C62_12 1.4313 .
C63_12 C64_12 1.4305 .
C65_12 C66_12 1.4326 .
C67_12 C68_12 1.4282 .
C69_12 C70_12 1.4290 .
C1_13 C2_13 1.4487 .
C1_13 C5_13 1.4454 .
C1_13 C7_13 1.3879 .
C2_13 C3_13 1.4462 .
C2_13 C9_13 1.3897 .
C3_13 C4_13 1.4479 .
C3_13 C12_13 1.3962 .
C4_13 C5_13 1.4480 .
C4_13 C15_13 1.3860 .
C5_13 C18_13 1.3834 .
C7_13 C6_13 1.4474 .
C7_13 C20_13 1.4322 .
C6_13 C8_13 1.3854 .
C6_13 C22_13 1.4414 .
C8_13 C9_13 1.4399 .
C8_13 C23_13 1.4416 .
C9_13 C10_13 1.4405 .
C10_13 C11_13 1.3834 .
C10_13 C24_13 1.4473 .
C11_13 C12_13 1.4464 .
C11_13 C25_13 1.4472 .
C12_13 C13_13 1.4341 .
C13_13 C14_13 1.3860 .
C13_13 C26_13 1.4425 .
C14_13 C15_13 1.4385 .
C14_13 C27_13 1.4371 .
C15_13 C16_13 1.4435 .
C16_13 C17_13 1.3812 .
C16_13 C28_13 1.4405 .
C17_13 C18_13 1.4419 .
C17_13 C29_13 1.4432 .
C18_13 C19_13 1.4421 .
C19_13 C20_13 1.3809 .
C19_13 C30_13 1.4423 .
C20_13 C21_13 1.4489 .
C21_13 C22_13 1.4362 .
C21_13 C32_13 1.4053 .
C22_13 C33_13 1.4065 .
C23_13 C24_13 1.4187 .
C23_13 C34_13 1.4175 .
C24_13 C35_13 1.4176 .
C25_13 C26_13 1.4224 .
C25_13 C36_13 1.4214 .
C26_13 C37_13 1.4128 .
C27_13 C28_13 1.4330 .
C27_13 C38_13 1.4221 .
C28_13 C39_13 1.4179 .
C29_13 C30_13 1.4329 .
C29_13 C40_13 1.4142 .
C30_13 C31_13 1.4204 .
C31_13 C32_13 1.4563 .
C31_13 C70_13 1.4024 .
C32_13 C61_13 1.4269 .
C33_13 C34_13 1.4627 .
C33_13 C62_13 1.4067 .
C34_13 C63_13 1.4149 .
C35_13 C36_13 1.4654 .
C35_13 C64_13 1.4133 .
C36_13 C65_13 1.4027 .
C37_13 C38_13 1.4641 .
C37_13 C66_13 1.4243 .
C38_13 C67_13 1.4023 .
C39_13 C40_13 1.4608 .
C39_13 C68_13 1.4184 .
C40_13 C69_13 1.4201 .
C41_13 C42_13 1.4423 .
C41_13 C45_13 1.4543 .
C41_13 C46_13 1.3758 .
C42_13 C43_13 1.4470 .
C42_13 C49_13 1.3892 .
C43_13 C44_13 1.4418 .
C43_13 C52_13 1.3917 .
C44_13 C45_13 1.4465 .
C44_13 C55_13 1.3894 .
C45_13 C58_13 1.3862 .
C46_13 C47_13 1.4407 .
C46_13 C60_13 1.4549 .
C47_13 C48_13 1.3838 .
C47_13 C62_13 1.4503 .
C48_13 C49_13 1.4400 .
C48_13 C63_13 1.4449 .
C49_13 C50_13 1.4501 .
C50_13 C51_13 1.3846 .
C50_13 C64_13 1.4387 .
C51_13 C52_13 1.4369 .
C51_13 C65_13 1.4488 .
C52_13 C53_13 1.4387 .
C53_13 C54_13 1.3839 .
C53_13 C66_13 1.4356 .
C54_13 C55_13 1.4430 .
C54_13 C67_13 1.4449 .
C55_13 C56_13 1.4449 .
C56_13 C57_13 1.3887 .
C56_13 C68_13 1.4422 .
C57_13 C58_13 1.4392 .
C57_13 C69_13 1.4370 .
C58_13 C59_13 1.4370 .
C59_13 C60_13 1.3783 .
C59_13 C70_13 1.4499 .
C60_13 C61_13 1.4345 .
C61_13 C62_13 1.4313 .
C63_13 C64_13 1.4305 .
C65_13 C66_13 1.4325 .
C67_13 C68_13 1.4282 .
C69_13 C70_13 1.4290 .

loop_
_geom_torsion_atom_site_label_1
_geom_torsion_atom_site_label_2
_geom_torsion_atom_site_label_3
_geom_torsion_atom_site_label_4
_geom_torsion
_geom_torsion_site_symmetry_1
Co1 P1 C11 C12 -169.2(9) .
Co1 P1 C13 C14 79.3(16) .
Co1 P1 C15 C16 69.2(11) .
Co1 P1B C11B C12B -70.1(7) .
Co1 P1B C13B C14B -77.4(11) .
Co1 P1B C15B C16B 172.0(6) .
C11 P1 C13 C14 -152.2(15) .
C11 P1 C15 C16 -59.4(11) .
C13 P1 C11 C12 62.8(12) .
C13 P1 C15 C16 -164.8(10) .
C15 P1 C11 C12 -41.4(12) .
C15 P1 C13 C14 -46.3(16) .
C11B P1B C13B C14B 49.5(12) .
C11B P1B C15B C16B 44.7(8) .
C13B P1B C11B C12B 162.6(7) .
C13B P1B C15B C16B -60.0(8) .
C15B P1B C11B C12B 56.9(7) .
C15B P1B C13B C14B 155.2(11) .
Co2 P2 C21 C22 -175.3(4) .
Co2 P2 C23 C24 66.8(4) .
Co2 P2 C25 C26 79.4(4) .
C21 P2 C23 C24 -59.1(4) .
C21 P2 C25 C26 -155.9(4) .
C23 P2 C21 C22 -46.2(5) .
C23 P2 C25 C26 -51.1(5) .
C25 P2 C21 C22 58.8(5) .
C25 P2 C23 C24 -164.6(4) .
Co3 P3 C31 C32 173.9(3) .
Co3 P3 C33 C34 -81.3(4) .
Co3 P3 C35 C36 -68.4(4) .
C31 P3 C33 C34 154.1(4) .
C31 P3 C35 C36 57.0(4) .
C33 P3 C31 C32 -59.6(5) .
C33 P3 C35 C36 163.1(4) .
C35 P3 C31 C32 45.5(5) .
C35 P3 C33 C34 48.3(4) .
Co4 P4 C41 C42 -79.7(4) .
Co4 P4 C43 C44 -68.9(4) .
Co4 P4 C45 C46 174.4(3) .
C41 P4 C43 C44 163.2(4) .
C41 P4 C45 C46 -59.1(5) .
C43 P4 C41 C42 49.2(4) .
C43 P4 C45 C46 46.4(5) .
C45 P4 C41 C42 155.1(4) .
C45 P4 C43 C44 56.7(4) .
Co5 P5 C51 C52 -176.0(4) .
Co5 P5 C53 C54 68.9(4) .
Co5 P5 C55 C56 79.3(4) .
C51 P5 C53 C54 -57.0(4) .
C51 P5 C55 C56 -155.7(4) .
C53 P5 C51 C52 -47.6(5) .
C53 P5 C55 C56 -49.8(5) .
C55 P5 C51 C52 57.7(5) .
C55 P5 C53 C54 -163.1(4) .
Co6 P6 C61 C62 -65.4(5) .
Co6 P6 C63 C64 -81.8(4) .
Co6 P6 C65 C66 170.8(4) .
C61 P6 C63 C64 49.1(5) .
C61 P6 C65 C66 41.3(5) .
C63 P6 C61 C62 165.8(4) .
C63 P6 C65 C66 -64.5(5) .
C65 P6 C61 C62 60.9(5) .
C65 P6 C63 C64 154.6(4) .
C1_1 C1_1 C2_1 C3_1 103.7(9) 3_666
C1_1 C1_1 C2_1 C9_1 -106.1(10) 3_666
C1_1 C1_1 C5_1 C4_1 -103.9(9) 3_666
C1_1 C1_1 C5_1 C18_1 108.9(9) 3_666
C1_1 C1_1 C6_1 C7_1 106.6(9) 3_666
C1_1 C1_1 C6_1 C20_1 -108.4(9) 3_666
C1_1 C2_1 C3_1 C4_1 10.8(8) .
C1_1 C2_1 C3_1 C12_1 154.4(7) .
C1_1 C2_1 C9_1 C8_1 -10.9(11) .
C1_1 C2_1 C9_1 C10_1 -149.8(7) .
C1_1 C5_1 C18_1 C17_1 148.1(7) .
C1_1 C5_1 C18_1 C19_1 8.2(10) .
C1_1 C6_1 C7_1 C8_1 8.5(11) .
C1_1 C6_1 C7_1 C21_1 154.1(6) .
C1_1 C6_1 C20_1 C19_1 -7.9(10) .
C1_1 C6_1 C20_1 C40_1 -153.0(6) .
C2_1 C1_1 C5_1 C4_1 15.0(7) .
C2_1 C1_1 C5_1 C18_1 -132.2(7) .
C2_1 C1_1 C6_1 C7_1 -19.1(9) .
C2_1 C1_1 C6_1 C20_1 125.9(7) .
C2_1 C3_1 C4_1 C5_1 -0.6(7) .
C2_1 C3_1 C4_1 C15_1 144.6(6) .
C2_1 C3_1 C12_1 C11_1 -1.6(10) .
C2_1 C3_1 C12_1 C13_1 -136.9(7) .
C2_1 C9_1 C10_1 C11_1 0.2(11) .
C2_1 C9_1 C10_1 C25_1 143.4(8) .
C3_1 C2_1 C9_1 C8_1 137.3(7) .
C3_1 C2_1 C9_1 C10_1 -1.6(10) .
C3_1 C4_1 C5_1 C1_1 -9.9(7) .
C3_1 C4_1 C5_1 C18_1 139.6(6) .
C3_1 C4_1 C15_1 C14_1 -1.5(10) .
C3_1 C4_1 C15_1 C16_1 -136.4(7) .
C3_1 C12_1 C13_1 C14_1 -2.7(11) .
C3_1 C12_1 C13_1 C29_1 141.1(7) .
C4_1 C3_1 C12_1 C11_1 138.8(7) .
C4_1 C3_1 C12_1 C13_1 3.4(10) .
C4_1 C5_1 C18_1 C17_1 3.1(10) .
C4_1 C5_1 C18_1 C19_1 -136.8(7) .
C4_1 C15_1 C16_1 C17_1 -0.9(10) .
C4_1 C15_1 C16_1 C33_1 140.8(7) .
C5_1 C1_1 C2_1 C3_1 -15.6(7) .
C5_1 C1_1 C2_1 C9_1 134.6(7) .
C5_1 C1_1 C6_1 C7_1 -126.9(7) .
C5_1 C1_1 C6_1 C20_1 18.1(9) .
C5_1 C4_1 C15_1 C14_1 139.4(8) .
C5_1 C4_1 C15_1 C16_1 4.5(10) .
C5_1 C18_1 C19_1 C20_1 4.7(10) .
C5_1 C18_1 C19_1 C37_1 145.0(7) .
C6_1 C1_1 C2_1 C3_1 -129.6(6) .
C6_1 C1_1 C2_1 C9_1 20.6(10) .
C6_1 C1_1 C5_1 C4_1 128.9(6) .
C6_1 C1_1 C5_1 C18_1 -18.4(9) .
C6_1 C7_1 C8_1 C9_1 3.9(10) .
C6_1 C7_1 C8_1 C24_1 139.1(7) .
C6_1 C7_1 C21_1 C22_1 -149.4(7) .
C6_1 C7_1 C21_1 C40_1 -3.6(8) .
C6_1 C20_1 C40_1 C21_1 1.2(8) .
C6_1 C20_1 C40_1 C39_1 148.8(7) .
C7_1 C6_1 C20_1 C19_1 141.6(7) .
C7_1 C6_1 C20_1 C40_1 -3.5(8) .
C7_1 C8_1 C9_1 C2_1 -2.7(10) .
C7_1 C8_1 C9_1 C10_1 140.9(7) .
C7_1 C8_1 C24_1 C23_1 8.0(10) .
C7_1 C8_1 C24_1 C25_1 -139.5(8) .
C7_1 C21_1 C22_1 C23_1 3.1(10) .
C7_1 C21_1 C22_1 C41_1 153.6(7) .
C7_1 C21_1 C40_1 C20_1 1.5(7) .
C7_1 C21_1 C40_1 C39_1 -148.0(7) .
C8_1 C7_1 C21_1 C22_1 -1.8(10) .
C8_1 C7_1 C21_1 C40_1 144.0(6) .
C8_1 C9_1 C10_1 C11_1 -143.6(7) .
C8_1 C9_1 C10_1 C25_1 -0.4(9) .
C8_1 C24_1 C25_1 C10_1 0.1(10) .
C8_1 C24_1 C25_1 C26_1 148.0(9) .
C9_1 C2_1 C3_1 C4_1 -141.2(7) .
C9_1 C2_1 C3_1 C12_1 2.4(10) .
C9_1 C8_1 C24_1 C23_1 147.1(7) .
C9_1 C8_1 C24_1 C25_1 -0.4(9) .
C9_1 C10_1 C11_1 C12_1 0.6(10) .
C9_1 C10_1 C11_1 C28_1 138.1(7) .
C9_1 C10_1 C25_1 C24_1 0.2(10) .
C9_1 C10_1 C25_1 C26_1 -147.7(9) .
C10_1 C11_1 C12_1 C3_1 0.0(10) .
C10_1 C11_1 C12_1 C13_1 141.3(7) .
C10_1 C11_1 C28_1 C27_1 5.2(11) .
C10_1 C11_1 C28_1 C29_1 -142.1(7) .
C10_1 C25_1 C26_1 C27_1 4.9(13) .
C10_1 C25_1 C26_1 C43_1 155.0(8) .
C11_1 C10_1 C25_1 C24_1 144.0(7) .
C11_1 C10_1 C25_1 C26_1 -3.9(13) .
C11_1 C12_1 C13_1 C14_1 -142.3(8) .
C11_1 C12_1 C13_1 C29_1 1.5(8) .
C11_1 C28_1 C29_1 C13_1 1.8(8) .
C11_1 C28_1 C29_1 C30_1 147.6(7) .
C12_1 C3_1 C4_1 C5_1 -146.5(6) .
C12_1 C3_1 C4_1 C15_1 -1.3(9) .
C12_1 C11_1 C28_1 C27_1 146.5(7) .
C12_1 C11_1 C28_1 C29_1 -0.8(8) .
C12_1 C13_1 C14_1 C15_1 -0.3(13) .
C12_1 C13_1 C14_1 C32_1 140.5(8) .
C12_1 C13_1 C29_1 C28_1 -2.0(8) .
C12_1 C13_1 C29_1 C30_1 -148.8(6) .
C13_1 C14_1 C15_1 C4_1 2.3(13) .
C13_1 C14_1 C15_1 C16_1 142.9(9) .
C13_1 C14_1 C32_1 C31_1 3.6(13) .
C13_1 C14_1 C32_1 C33_1 -143.2(9) .
C13_1 C29_1 C30_1 C31_1 4.2(10) .
C13_1 C29_1 C30_1 C45_1 154.8(7) .
C14_1 C13_1 C29_1 C28_1 141.4(8) .
C14_1 C13_1 C29_1 C30_1 -5.3(11) .
C14_1 C15_1 C16_1 C17_1 -140.6(7) .
C14_1 C15_1 C16_1 C33_1 1.1(8) .
C14_1 C32_1 C33_1 C16_1 -1.3(8) .
C14_1 C32_1 C33_1 C34_1 147.1(8) .
C15_1 C4_1 C5_1 C1_1 -155.0(6) .
C15_1 C4_1 C5_1 C18_1 -5.5(9) .
C15_1 C14_1 C32_1 C31_1 148.7(7) .
C15_1 C14_1 C32_1 C33_1 2.0(10) .
C15_1 C16_1 C17_1 C18_1 -1.6(10) .
C15_1 C16_1 C17_1 C36_1 140.8(7) .
C15_1 C16_1 C33_1 C32_1 0.1(8) .
C15_1 C16_1 C33_1 C34_1 -148.0(7) .
C16_1 C17_1 C18_1 C5_1 0.4(10) .
C16_1 C17_1 C18_1 C19_1 144.9(6) .
C16_1 C17_1 C36_1 C35_1 2.7(10) .
C16_1 C17_1 C36_1 C37_1 -145.0(6) .
C16_1 C33_1 C34_1 C35_1 4.7(10) .
C16_1 C33_1 C34_1 C47_1 155.8(7) .
C17_1 C16_1 C33_1 C32_1 141.4(7) .
C17_1 C16_1 C33_1 C34_1 -6.6(10) .
C17_1 C18_1 C19_1 C20_1 -140.0(6) .
C17_1 C18_1 C19_1 C37_1 0.3(7) .
C17_1 C36_1 C37_1 C19_1 -1.1(7) .
C17_1 C36_1 C37_1 C38_1 147.1(6) .
C18_1 C17_1 C36_1 C35_1 149.0(7) .
C18_1 C17_1 C36_1 C37_1 1.3(7) .
C18_1 C19_1 C20_1 C6_1 -4.9(10) .
C18_1 C19_1 C20_1 C40_1 138.4(7) .
C18_1 C19_1 C37_1 C36_1 0.5(7) .
C18_1 C19_1 C37_1 C38_1 -146.4(7) .
C19_1 C20_1 C40_1 C21_1 -145.8(6) .
C19_1 C20_1 C40_1 C39_1 1.7(10) .
C19_1 C37_1 C38_1 C39_1 5.5(10) .
C19_1 C37_1 C38_1 C49_1 156.7(7) .
C20_1 C6_1 C7_1 C8_1 -141.3(7) .
C20_1 C6_1 C7_1 C21_1 4.4(8) .
C20_1 C19_1 C37_1 C36_1 140.4(6) .
C20_1 C19_1 C37_1 C38_1 -6.6(10) .
C21_1 C7_1 C8_1 C9_1 -139.0(7) .
C21_1 C7_1 C8_1 C24_1 -3.7(10) .
C21_1 C22_1 C23_1 C24_1 1.0(10) .
C21_1 C22_1 C23_1 C42_1 149.2(7) .
C21_1 C22_1 C41_1 C50_1 -11.3(11) .
C21_1 C22_1 C41_1 C52_1 -154.9(7) .
C22_1 C21_1 C40_1 C20_1 148.8(6) .
C22_1 C21_1 C40_1 C39_1 -0.7(10) .
C22_1 C23_1 C24_1 C8_1 -6.4(10) .
C22_1 C23_1 C24_1 C25_1 137.3(8) .
C22_1 C23_1 C42_1 C43_1 -137.1(7) .
C22_1 C23_1 C42_1 C53_1 5.8(10) .
C22_1 C41_1 C50_1 C39_1 -0.7(12) .
C22_1 C41_1 C50_1 C65_1 -148.1(7) .
C22_1 C41_1 C52_1 C51_1 147.8(8) .
C22_1 C41_1 C52_1 C53_1 5.5(12) .
C23_1 C22_1 C41_1 C50_1 139.0(8) .
C23_1 C22_1 C41_1 C52_1 -4.6(12) .
C23_1 C24_1 C25_1 C10_1 -147.8(7) .
C23_1 C24_1 C25_1 C26_1 0.1(14) .
C23_1 C42_1 C43_1 C26_1 -0.3(11) .
C23_1 C42_1 C43_1 C55_1 148.4(7) .
C23_1 C42_1 C53_1 C52_1 -5.0(11) .
C23_1 C42_1 C53_1 C54_1 -149.0(7) .
C24_1 C8_1 C9_1 C2_1 -143.2(7) .
C24_1 C8_1 C9_1 C10_1 0.5(8) .
C24_1 C23_1 C42_1 C43_1 11.6(10) .
C24_1 C23_1 C42_1 C53_1 154.4(7) .
C24_1 C25_1 C26_1 C27_1 -138.8(8) .
C24_1 C25_1 C26_1 C43_1 11.3(13) .
C25_1 C10_1 C11_1 C12_1 -138.5(8) .
C25_1 C10_1 C11_1 C28_1 -1.1(11) .
C25_1 C26_1 C27_1 C28_1 -0.9(11) .
C25_1 C26_1 C27_1 C44_1 151.2(9) .
C25_1 C26_1 C43_1 C42_1 -11.3(11) .
C25_1 C26_1 C43_1 C55_1 -155.3(8) .
C26_1 C27_1 C28_1 C11_1 -4.1(11) .
C26_1 C27_1 C28_1 C29_1 139.4(7) .
C26_1 C27_1 C44_1 C45_1 -139.6(8) .
C26_1 C27_1 C44_1 C56_1 2.4(12) .
C26_1 C43_1 C55_1 C54_1 147.7(7) .
C26_1 C43_1 C55_1 C56_1 5.0(12) .
C27_1 C26_1 C43_1 C42_1 139.3(7) .
C27_1 C26_1 C43_1 C55_1 -4.8(10) .
C27_1 C28_1 C29_1 C13_1 -146.2(7) .
C27_1 C28_1 C29_1 C30_1 -0.4(10) .
C27_1 C44_1 C45_1 C30_1 0.3(12) .
C27_1 C44_1 C45_1 C58_1 147.8(8) .
C27_1 C44_1 C56_1 C55_1 -2.2(12) .
C27_1 C44_1 C56_1 C57_1 -146.1(8) .
C28_1 C11_1 C12_1 C3_1 -141.8(7) .
C28_1 C11_1 C12_1 C13_1 -0.5(8) .
C28_1 C27_1 C44_1 C45_1 12.3(12) .
C28_1 C27_1 C44_1 C56_1 154.3(8) .
C28_1 C29_1 C30_1 C31_1 -137.8(7) .
C28_1 C29_1 C30_1 C45_1 12.8(10) .
C29_1 C13_1 C14_1 C15_1 -139.3(8) .
C29_1 C13_1 C14_1 C32_1 1.4(13) .
C29_1 C30_1 C31_1 C32_1 0.7(10) .
C29_1 C30_1 C31_1 C46_1 149.9(7) .
C29_1 C30_1 C45_1 C44_1 -12.6(11) .
C29_1 C30_1 C45_1 C58_1 -154.5(7) .
C30_1 C31_1 C32_1 C14_1 -4.6(11) .
C30_1 C31_1 C32_1 C33_1 137.4(7) .
C30_1 C31_1 C46_1 C47_1 -138.2(8) .
C30_1 C31_1 C46_1 C59_1 3.9(10) .
C30_1 C45_1 C58_1 C57_1 146.5(8) .
C30_1 C45_1 C58_1 C59_1 3.9(12) .
C31_1 C30_1 C45_1 C44_1 138.4(8) .
C31_1 C30_1 C45_1 C58_1 -3.5(11) .
C31_1 C32_1 C33_1 C16_1 -147.7(7) .
C31_1 C32_1 C33_1 C34_1 0.7(11) .
C31_1 C46_1 C47_1 C34_1 0.2(11) .
C31_1 C46_1 C47_1 C61_1 146.2(7) .
C31_1 C46_1 C59_1 C58_1 -3.6(11) .
C31_1 C46_1 C59_1 C60_1 -147.7(7) .
C32_1 C14_1 C15_1 C4_1 -142.5(7) .
C32_1 C14_1 C15_1 C16_1 -1.9(10) .
C32_1 C31_1 C46_1 C47_1 12.2(11) .
C32_1 C31_1 C46_1 C59_1 154.2(7) .
C32_1 C33_1 C34_1 C35_1 -139.2(8) .
C32_1 C33_1 C34_1 C47_1 11.9(10) .
C33_1 C16_1 C17_1 C18_1 -139.5(7) .
C33_1 C16_1 C17_1 C36_1 2.8(10) .
C33_1 C34_1 C35_1 C36_1 0.9(12) .
C33_1 C34_1 C35_1 C48_1 151.0(7) .
C33_1 C34_1 C47_1 C46_1 -12.2(10) .
C33_1 C34_1 C47_1 C61_1 -154.8(7) .
C34_1 C35_1 C36_1 C17_1 -4.6(12) .
C34_1 C35_1 C36_1 C37_1 138.2(8) .
C34_1 C35_1 C48_1 C49_1 -138.2(8) .
C34_1 C35_1 C48_1 C62_1 3.5(13) .
C34_1 C47_1 C61_1 C60_1 147.6(7) .
C34_1 C47_1 C61_1 C62_1 3.8(11) .
C35_1 C34_1 C47_1 C46_1 138.5(8) .
C35_1 C34_1 C47_1 C61_1 -4.1(11) .
C35_1 C36_1 C37_1 C19_1 -148.6(7) .
C35_1 C36_1 C37_1 C38_1 -0.4(11) .
C35_1 C48_1 C49_1 C38_1 0.1(11) .
C35_1 C48_1 C49_1 C64_1 145.8(8) .
C35_1 C48_1 C62_1 C61_1 -3.9(13) .
C35_1 C48_1 C62_1 C63_1 -146.2(8) .
C36_1 C17_1 C18_1 C5_1 -145.4(7) .
C36_1 C17_1 C18_1 C19_1 -1.0(8) .
C36_1 C35_1 C48_1 C49_1 12.8(12) .
C36_1 C35_1 C48_1 C62_1 154.5(8) .
C36_1 C37_1 C38_1 C39_1 -137.9(7) .
C36_1 C37_1 C38_1 C49_1 13.3(10) .
C37_1 C19_1 C20_1 C6_1 -140.4(7) .
C37_1 C19_1 C20_1 C40_1 2.8(9) .
C37_1 C38_1 C39_1 C40_1 -1.0(10) .
C37_1 C38_1 C39_1 C50_1 152.0(7) .
C37_1 C38_1 C49_1 C48_1 -13.2(10) .
C37_1 C38_1 C49_1 C64_1 -154.3(8) .
C38_1 C39_1 C40_1 C20_1 -2.6(11) .
C38_1 C39_1 C40_1 C21_1 140.4(7) .
C38_1 C39_1 C50_1 C41_1 -140.1(8) .
C38_1 C39_1 C50_1 C65_1 2.1(10) .
C38_1 C49_1 C64_1 C63_1 146.9(7) .
C38_1 C49_1 C64_1 C65_1 2.4(14) .
C39_1 C38_1 C49_1 C48_1 137.2(7) .
C39_1 C38_1 C49_1 C64_1 -3.9(12) .
C39_1 C50_1 C65_1 C51_1 -145.4(7) .
C39_1 C50_1 C65_1 C64_1 -3.6(12) .
C40_1 C21_1 C22_1 C23_1 -138.6(7) .
C40_1 C21_1 C22_1 C41_1 11.9(10) .
C40_1 C39_1 C50_1 C41_1 12.3(11) .
C40_1 C39_1 C50_1 C65_1 154.5(7) .
C41_1 C22_1 C23_1 C24_1 -149.2(7) .
C41_1 C22_1 C23_1 C42_1 -1.0(10) .
C41_1 C50_1 C65_1 C51_1 0.2(9) .
C41_1 C50_1 C65_1 C64_1 141.9(9) .
C41_1 C52_1 C53_1 C42_1 -0.7(11) .
C41_1 C52_1 C53_1 C54_1 139.0(8) .
C42_1 C23_1 C24_1 C8_1 -155.2(7) .
C42_1 C23_1 C24_1 C25_1 -11.4(11) .
C42_1 C43_1 C55_1 C54_1 -0.4(9) .
C42_1 C43_1 C55_1 C56_1 -143.0(7) .
C42_1 C53_1 C54_1 C55_1 1.5(8) .
C42_1 C53_1 C54_1 C67_1 143.6(7) .
C43_1 C26_1 C27_1 C28_1 -151.0(7) .
C43_1 C26_1 C27_1 C44_1 1.1(10) .
C43_1 C42_1 C53_1 C52_1 142.3(7) .
C43_1 C42_1 C53_1 C54_1 -1.7(8) .
C43_1 C55_1 C56_1 C44_1 -1.4(11) .
C43_1 C55_1 C56_1 C57_1 138.9(8) .
C44_1 C27_1 C28_1 C11_1 -155.9(8) .
C44_1 C27_1 C28_1 C29_1 -12.4(11) .
C44_1 C45_1 C58_1 C57_1 0.5(9) .
C44_1 C45_1 C58_1 C59_1 -142.1(7) .
C44_1 C56_1 C57_1 C58_1 0.3(8) .
C44_1 C56_1 C57_1 C68_1 142.0(7) .
C45_1 C30_1 C31_1 C32_1 -149.7(7) .
C45_1 C30_1 C31_1 C46_1 -0.4(10) .
C45_1 C44_1 C56_1 C55_1 143.9(8) .
C45_1 C44_1 C56_1 C57_1 0.0(9) .
C45_1 C58_1 C59_1 C46_1 -0.3(10) .
C45_1 C58_1 C59_1 C60_1 139.9(8) .
C46_1 C31_1 C32_1 C14_1 -154.6(8) .
C46_1 C31_1 C32_1 C33_1 -12.6(10) .
C46_1 C47_1 C61_1 C60_1 1.4(8) .
C46_1 C47_1 C61_1 C62_1 -142.4(8) .
C46_1 C59_1 C60_1 C61_1 2.0(8) .
C46_1 C59_1 C60_1 C69_1 143.6(8) .
C47_1 C34_1 C35_1 C36_1 -149.6(8) .
C47_1 C34_1 C35_1 C48_1 0.5(12) .
C47_1 C46_1 C59_1 C58_1 143.0(7) .
C47_1 C46_1 C59_1 C60_1 -1.1(9) .
C47_1 C61_1 C62_1 C48_1 0.3(13) .
C47_1 C61_1 C62_1 C63_1 138.4(8) .
C48_1 C35_1 C36_1 C17_1 -155.4(7) .
C48_1 C35_1 C36_1 C37_1 -12.6(12) .
C48_1 C49_1 C64_1 C63_1 0.6(10) .
C48_1 C49_1 C64_1 C65_1 -143.9(9) .
C48_1 C62_1 C63_1 C64_1 1.0(10) .
C48_1 C62_1 C63_1 C70_1 142.9(8) .
C49_1 C38_1 C39_1 C40_1 -151.3(7) .
C49_1 C38_1 C39_1 C50_1 1.7(11) .
C49_1 C48_1 C62_1 C61_1 141.6(8) .
C49_1 C48_1 C62_1 C63_1 -0.6(9) .
C49_1 C64_1 C65_1 C50_1 1.3(14) .
C49_1 C64_1 C65_1 C51_1 139.0(9) .
C50_1 C39_1 C40_1 C20_1 -154.8(7) .
C50_1 C39_1 C40_1 C21_1 -11.8(10) .
C50_1 C41_1 C52_1 C51_1 -0.1(9) .
C50_1 C41_1 C52_1 C53_1 -142.4(7) .
C51_1 C52_1 C53_1 C42_1 -138.1(8) .
C51_1 C52_1 C53_1 C54_1 1.7(11) .
C51_1 C66_1 C67_1 C54_1 0.0(11) .
C51_1 C66_1 C67_1 C68_1 141.2(8) .
C51_1 C66_1 C70_1 C63_1 -1.1(13) .
C51_1 C66_1 C70_1 C69_1 -142.4(8) .
C52_1 C41_1 C50_1 C39_1 147.3(7) .
C52_1 C41_1 C50_1 C65_1 0.0(9) .
C52_1 C51_1 C65_1 C50_1 -0.2(9) .
C52_1 C51_1 C65_1 C64_1 -142.4(9) .
C52_1 C51_1 C66_1 C67_1 1.0(12) .
C52_1 C51_1 C66_1 C70_1 139.1(8) .
C52_1 C53_1 C54_1 C55_1 -142.8(7) .
C52_1 C53_1 C54_1 C67_1 -0.7(11) .
C53_1 C42_1 C43_1 C26_1 -147.5(7) .
C53_1 C42_1 C43_1 C55_1 1.3(8) .
C53_1 C54_1 C55_1 C43_1 -0.7(8) .
C53_1 C54_1 C55_1 C56_1 142.1(7) .
C53_1 C54_1 C67_1 C66_1 -0.2(11) .
C53_1 C54_1 C67_1 C68_1 -136.9(8) .
C54_1 C55_1 C56_1 C44_1 -140.3(8) .
C54_1 C55_1 C56_1 C57_1 0.1(11) .
C54_1 C67_1 C68_1 C57_1 -0.9(11) .
C54_1 C67_1 C68_1 C69_1 142.2(7) .
C55_1 C54_1 C67_1 C66_1 136.6(8) .
C55_1 C54_1 C67_1 C68_1 -0.1(11) .
C55_1 C56_1 C57_1 C58_1 -142.8(7) .
C55_1 C56_1 C57_1 C68_1 -1.1(11) .
C56_1 C44_1 C45_1 C30_1 -147.7(8) .
C56_1 C44_1 C45_1 C58_1 -0.3(9) .
C56_1 C57_1 C58_1 C45_1 -0.5(8) .
C56_1 C57_1 C58_1 C59_1 141.5(7) .
C56_1 C57_1 C68_1 C67_1 1.5(10) .
C56_1 C57_1 C68_1 C69_1 -137.5(7) .
C57_1 C58_1 C59_1 C46_1 -138.8(7) .
C57_1 C58_1 C59_1 C60_1 1.5(10) .
C57_1 C68_1 C69_1 C60_1 1.2(10) .
C57_1 C68_1 C69_1 C70_1 141.9(7) .
C58_1 C57_1 C68_1 C67_1 138.5(8) .
C58_1 C57_1 C68_1 C69_1 -0.5(10) .
C58_1 C59_1 C60_1 C61_1 -142.4(7) .
C58_1 C59_1 C60_1 C69_1 -0.7(11) .
C59_1 C46_1 C47_1 C34_1 -146.2(7) .
C59_1 C46_1 C47_1 C61_1 -0.2(9) .
C59_1 C60_1 C61_1 C47_1 -2.0(8) .
C59_1 C60_1 C61_1 C62_1 141.5(8) .
C59_1 C60_1 C69_1 C68_1 -0.6(11) .
C59_1 C60_1 C69_1 C70_1 -135.6(8) .
C60_1 C61_1 C62_1 C48_1 -138.1(8) .
C60_1 C61_1 C62_1 C63_1 0.0(12) .
C60_1 C69_1 C70_1 C63_1 -1.6(12) .
C60_1 C69_1 C70_1 C66_1 141.0(8) .
C61_1 C60_1 C69_1 C68_1 136.5(7) .
C61_1 C60_1 C69_1 C70_1 1.5(11) .
C61_1 C62_1 C63_1 C64_1 -142.0(9) .
C61_1 C62_1 C63_1 C70_1 -0.1(13) .
C62_1 C48_1 C49_1 C38_1 -145.7(8) .
C62_1 C48_1 C49_1 C64_1 0.0(9) .
C62_1 C63_1 C64_1 C49_1 -1.0(11) .
C62_1 C63_1 C64_1 C65_1 142.5(10) .
C62_1 C63_1 C70_1 C66_1 -136.6(9) .
C62_1 C63_1 C70_1 C69_1 0.8(12) .
C63_1 C64_1 C65_1 C50_1 -138.5(9) .
C63_1 C64_1 C65_1 C51_1 -0.8(15) .
C64_1 C63_1 C70_1 C66_1 1.1(13) .
C64_1 C63_1 C70_1 C69_1 138.6(9) .
C65_1 C51_1 C52_1 C41_1 0.2(9) .
C65_1 C51_1 C52_1 C53_1 141.9(7) .
C65_1 C51_1 C66_1 C67_1 -138.0(8) .
C65_1 C51_1 C66_1 C70_1 0.1(13) .
C66_1 C51_1 C52_1 C41_1 -143.6(8) .
C66_1 C51_1 C52_1 C53_1 -1.8(12) .
C66_1 C51_1 C65_1 C50_1 143.0(8) .
C66_1 C51_1 C65_1 C64_1 0.8(13) .
C66_1 C67_1 C68_1 C57_1 -142.5(7) .
C66_1 C67_1 C68_1 C69_1 0.6(8) .
C67_1 C54_1 C55_1 C43_1 -142.2(7) .
C67_1 C54_1 C55_1 C56_1 0.6(11) .
C67_1 C66_1 C70_1 C63_1 141.0(8) .
C67_1 C66_1 C70_1 C69_1 -0.3(9) .
C67_1 C68_1 C69_1 C60_1 -141.4(7) .
C67_1 C68_1 C69_1 C70_1 -0.8(8) .
C68_1 C57_1 C58_1 C45_1 -142.9(7) .
C68_1 C57_1 C58_1 C59_1 -0.8(10) .
C68_1 C69_1 C70_1 C63_1 -141.9(8) .
C68_1 C69_1 C70_1 C66_1 0.6(9) .
C69_1 C60_1 C61_1 C47_1 -144.2(7) .
C69_1 C60_1 C61_1 C62_1 -0.8(12) .
C70_1 C63_1 C64_1 C49_1 -143.7(8) .
C70_1 C63_1 C64_1 C65_1 -0.2(15) .
C70_1 C66_1 C67_1 C54_1 -141.4(8) .
C70_1 C66_1 C67_1 C68_1 -0.2(9) .
C1_2 C2_2 C3_2 C4_2 9(3) .
C1_2 C2_2 C3_2 C12_2 154(2) .
C1_2 C2_2 C9_2 C8_2 -5(4) .
C1_2 C2_2 C9_2 C10_2 -150(2) .
C1_2 C5_2 C18_2 C17_2 150(2) .
C1_2 C5_2 C18_2 C19_2 6(3) .
C1_2 C6_2 C7_2 C8_2 9(3) .
C1_2 C6_2 C7_2 C21_2 154(2) .
C1_2 C6_2 C20_2 C19_2 -7(3) .
C1_2 C6_2 C20_2 C40_2 -153(2) .
C2_2 C1_2 C5_2 C4_2 15(2) .
C2_2 C1_2 C5_2 C18_2 -133(2) .
C2_2 C1_2 C6_2 C7_2 -18(3) .
C2_2 C1_2 C6_2 C20_2 127(2) .
C2_2 C3_2 C4_2 C5_2 2(2) .
C2_2 C3_2 C4_2 C15_2 144(2) .
C2_2 C3_2 C12_2 C11_2 -2(3) .
C2_2 C3_2 C12_2 C13_2 -138(3) .
C2_2 C9_2 C10_2 C11_2 4(4) .
C2_2 C9_2 C10_2 C25_2 145(2) .
C3_2 C2_2 C9_2 C8_2 139(2) .
C3_2 C2_2 C9_2 C10_2 -6(4) .
C3_2 C4_2 C5_2 C1_2 -11(2) .
C3_2 C4_2 C5_2 C18_2 139(2) .
C3_2 C4_2 C15_2 C14_2 2(3) .
C3_2 C4_2 C15_2 C16_2 -137(2) .
C3_2 C12_2 C13_2 C14_2 -4(5) .
C3_2 C12_2 C13_2 C29_2 144(2) .
C4_2 C3_2 C12_2 C11_2 139(2) .
C4_2 C3_2 C12_2 C13_2 4(4) .
C4_2 C5_2 C18_2 C17_2 5(3) .
C4_2 C5_2 C18_2 C19_2 -140(2) .
C4_2 C15_2 C16_2 C17_2 1(3) .
C4_2 C15_2 C16_2 C33_2 143(2) .
C5_2 C1_2 C2_2 C3_2 -14(2) .
C5_2 C1_2 C2_2 C9_2 131(2) .
C5_2 C1_2 C6_2 C7_2 -125(2) .
C5_2 C1_2 C6_2 C20_2 19(3) .
C5_2 C4_2 C15_2 C14_2 140(2) .
C5_2 C4_2 C15_2 C16_2 1(3) .
C5_2 C18_2 C19_2 C20_2 8(3) .
C5_2 C18_2 C19_2 C37_2 147(2) .
C6_2 C1_2 C2_2 C3_2 -128.8(19) .
C6_2 C1_2 C2_2 C9_2 16(3) .
C6_2 C1_2 C5_2 C4_2 129.6(19) .
C6_2 C1_2 C5_2 C18_2 -18(3) .
C6_2 C7_2 C8_2 C9_2 5(4) .
C6_2 C7_2 C8_2 C24_2 142(2) .
C6_2 C7_2 C21_2 C22_2 -153(3) .
C6_2 C7_2 C21_2 C40_2 -3(3) .
C6_2 C20_2 C40_2 C21_2 3(3) .
C6_2 C20_2 C40_2 C39_2 146(2) .
C7_2 C6_2 C20_2 C19_2 141(2) .
C7_2 C6_2 C20_2 C40_2 -5(3) .
C7_2 C8_2 C9_2 C2_2 -7(3) .
C7_2 C8_2 C9_2 C10_2 144(2) .
C7_2 C8_2 C24_2 C23_2 5(4) .
C7_2 C8_2 C24_2 C25_2 -140(2) .
C7_2 C21_2 C22_2 C23_2 5(4) .
C7_2 C21_2 C22_2 C41_2 152(2) .
C7_2 C21_2 C40_2 C20_2 0(3) .
C7_2 C21_2 C40_2 C39_2 -146(2) .
C8_2 C7_2 C21_2 C22_2 -5(4) .
C8_2 C7_2 C21_2 C40_2 145(2) .
C8_2 C9_2 C10_2 C11_2 -144(2) .
C8_2 C9_2 C10_2 C25_2 -3(3) .
C8_2 C24_2 C25_2 C10_2 -3(3) .
C8_2 C24_2 C25_2 C26_2 147(3) .
C9_2 C2_2 C3_2 C4_2 -140(2) .
C9_2 C2_2 C3_2 C12_2 5(3) .
C9_2 C8_2 C24_2 C23_2 147(2) .
C9_2 C8_2 C24_2 C25_2 1(3) .
C9_2 C10_2 C11_2 C12_2 -1(3) .
C9_2 C10_2 C11_2 C28_2 137(2) .
C9_2 C10_2 C25_2 C24_2 4(3) .
C9_2 C10_2 C25_2 C26_2 -147(3) .
C10_2 C11_2 C12_2 C3_2 1(3) .
C10_2 C11_2 C12_2 C13_2 142(2) .
C10_2 C11_2 C28_2 C27_2 7(4) .
C10_2 C11_2 C28_2 C29_2 -143(2) .
C10_2 C25_2 C26_2 C27_2 7(4) .
C10_2 C25_2 C26_2 C43_2 157(2) .
C11_2 C10_2 C25_2 C24_2 144(2) .
C11_2 C10_2 C25_2 C26_2 -7(4) .
C11_2 C12_2 C13_2 C14_2 -145(3) .
C11_2 C12_2 C13_2 C29_2 3(3) .
C11_2 C28_2 C29_2 C13_2 4(3) .
C11_2 C28_2 C29_2 C30_2 148(2) .
C12_2 C3_2 C4_2 C5_2 -145(2) .
C12_2 C3_2 C4_2 C15_2 -3(3) .
C12_2 C11_2 C28_2 C27_2 147(2) .
C12_2 C11_2 C28_2 C29_2 -3(3) .
C12_2 C13_2 C14_2 C15_2 3(5) .
C12_2 C13_2 C14_2 C32_2 141(3) .
C12_2 C13_2 C29_2 C28_2 -4(3) .
C12_2 C13_2 C29_2 C30_2 -148(2) .
C13_2 C14_2 C15_2 C4_2 -2(4) .
C13_2 C14_2 C15_2 C16_2 142(3) .
C13_2 C14_2 C32_2 C31_2 5(4) .
C13_2 C14_2 C32_2 C33_2 -142(3) .
C13_2 C29_2 C30_2 C31_2 3(4) .
C13_2 C29_2 C30_2 C45_2 152(3) .
C14_2 C13_2 C29_2 C28_2 143(3) .
C14_2 C13_2 C29_2 C30_2 -1(5) .
C14_2 C15_2 C16_2 C17_2 -142(2) .
C14_2 C15_2 C16_2 C33_2 0(3) .
C14_2 C32_2 C33_2 C16_2 -1(3) .
C14_2 C32_2 C33_2 C34_2 146(2) .
C15_2 C4_2 C5_2 C1_2 -153.8(19) .
C15_2 C4_2 C5_2 C18_2 -4(3) .
C15_2 C14_2 C32_2 C31_2 148(2) .
C15_2 C14_2 C32_2 C33_2 1(3) .
C15_2 C16_2 C17_2 C18_2 0(3) .
C15_2 C16_2 C17_2 C36_2 142(3) .
C15_2 C16_2 C33_2 C32_2 1(3) .
C15_2 C16_2 C33_2 C34_2 -146(2) .
C16_2 C17_2 C18_2 C5_2 -3(3) .
C16_2 C17_2 C18_2 C19_2 145(2) .
C16_2 C17_2 C36_2 C35_2 -2(4) .
C16_2 C17_2 C36_2 C37_2 -144(2) .
C16_2 C33_2 C34_2 C35_2 5(4) .
C16_2 C33_2 C34_2 C47_2 156(3) .
C17_2 C16_2 C33_2 C32_2 141(2) .
C17_2 C16_2 C33_2 C34_2 -6(4) .
C17_2 C18_2 C19_2 C20_2 -140(2) .
C17_2 C18_2 C19_2 C37_2 -1(2) .
C17_2 C36_2 C37_2 C19_2 -3(3) .
C17_2 C36_2 C37_2 C38_2 145(2) .
C18_2 C17_2 C36_2 C35_2 145(3) .
C18_2 C17_2 C36_2 C37_2 3(3) .
C18_2 C19_2 C20_2 C6_2 -8(3) .
C18_2 C19_2 C20_2 C40_2 136(2) .
C18_2 C19_2 C37_2 C36_2 3(3) .
C18_2 C19_2 C37_2 C38_2 -145(2) .
C19_2 C20_2 C40_2 C21_2 -144(2) .
C19_2 C20_2 C40_2 C39_2 0(4) .
C19_2 C37_2 C38_2 C39_2 6(3) .
C19_2 C37_2 C38_2 C49_2 153(2) .
C20_2 C6_2 C7_2 C8_2 -141(2) .
C20_2 C6_2 C7_2 C21_2 5(3) .
C20_2 C19_2 C37_2 C36_2 142(2) .
C20_2 C19_2 C37_2 C38_2 -5(3) .
C21_2 C7_2 C8_2 C9_2 -138(2) .
C21_2 C7_2 C8_2 C24_2 -1(3) .
C21_2 C22_2 C23_2 C24_2 0(4) .
C21_2 C22_2 C23_2 C42_2 148(2) .
C21_2 C22_2 C41_2 C50_2 -8(4) .
C21_2 C22_2 C41_2 C52_2 -153(2) .
C22_2 C21_2 C40_2 C20_2 152(2) .
C22_2 C21_2 C40_2 C39_2 6(4) .
C22_2 C23_2 C24_2 C8_2 -5(4) .
C22_2 C23_2 C24_2 C25_2 137(2) .
C22_2 C23_2 C42_2 C43_2 -136(2) .
C22_2 C23_2 C42_2 C53_2 4(4) .
C22_2 C41_2 C50_2 C39_2 -1(4) .
C22_2 C41_2 C50_2 C65_2 -151(2) .
C22_2 C41_2 C52_2 C51_2 148(3) .
C22_2 C41_2 C52_2 C53_2 7(4) .
C23_2 C22_2 C41_2 C50_2 139(3) .
C23_2 C22_2 C41_2 C52_2 -6(4) .
C23_2 C24_2 C25_2 C10_2 -150(2) .
C23_2 C24_2 C25_2 C26_2 0(4) .
C23_2 C42_2 C43_2 C26_2 0(4) .
C23_2 C42_2 C43_2 C55_2 149(2) .
C23_2 C42_2 C53_2 C52_2 -3(5) .
C23_2 C42_2 C53_2 C54_2 -148(2) .
C24_2 C8_2 C9_2 C2_2 -149(2) .
C24_2 C8_2 C9_2 C10_2 1(3) .
C24_2 C23_2 C42_2 C43_2 12(3) .
C24_2 C23_2 C42_2 C53_2 152(3) .
C24_2 C25_2 C26_2 C27_2 -140(3) .
C24_2 C25_2 C26_2 C43_2 11(4) .
C25_2 C10_2 C11_2 C12_2 -138(2) .
C25_2 C10_2 C11_2 C28_2 0(3) .
C25_2 C26_2 C27_2 C28_2 0(4) .
C25_2 C26_2 C27_2 C44_2 151(3) .
C25_2 C26_2 C43_2 C42_2 -11(4) .
C25_2 C26_2 C43_2 C55_2 -157(3) .
C26_2 C27_2 C28_2 C11_2 -7(4) .
C26_2 C27_2 C28_2 C29_2 139(3) .
C26_2 C27_2 C44_2 C45_2 -138(3) .
C26_2 C27_2 C44_2 C56_2 2(4) .
C26_2 C43_2 C55_2 C54_2 148(3) .
C26_2 C43_2 C55_2 C56_2 8(4) .
C27_2 C26_2 C43_2 C42_2 140(2) .
C27_2 C26_2 C43_2 C55_2 -6(4) .
C27_2 C28_2 C29_2 C13_2 -146(3) .
C27_2 C28_2 C29_2 C30_2 -2(4) .
C27_2 C44_2 C45_2 C30_2 -2(4) .
C27_2 C44_2 C45_2 C58_2 146(2) .
C27_2 C44_2 C56_2 C55_2 0(4) .
C27_2 C44_2 C56_2 C57_2 -145(2) .
C28_2 C11_2 C12_2 C3_2 -141(2) .
C28_2 C11_2 C12_2 C13_2 0(3) .
C28_2 C27_2 C44_2 C45_2 13(4) .
C28_2 C27_2 C44_2 C56_2 152(2) .
C28_2 C29_2 C30_2 C31_2 -136(2) .
C28_2 C29_2 C30_2 C45_2 13(4) .
C29_2 C13_2 C14_2 C15_2 -141(3) .
C29_2 C13_2 C14_2 C32_2 -3(5) .
C29_2 C30_2 C31_2 C32_2 -1(4) .
C29_2 C30_2 C31_2 C46_2 149(3) .
C29_2 C30_2 C45_2 C44_2 -11(4) .
C29_2 C30_2 C45_2 C58_2 -154(2) .
C30_2 C31_2 C32_2 C14_2 -3(4) .
C30_2 C31_2 C32_2 C33_2 140(2) .
C30_2 C31_2 C46_2 C47_2 -140(3) .
C30_2 C31_2 C46_2 C59_2 5(4) .
C30_2 C45_2 C58_2 C57_2 146(3) .
C30_2 C45_2 C58_2 C59_2 4(4) .
C31_2 C30_2 C45_2 C44_2 138(3) .
C31_2 C30_2 C45_2 C58_2 -4(4) .
C31_2 C32_2 C33_2 C16_2 -148(2) .
C31_2 C32_2 C33_2 C34_2 -2(4) .
C31_2 C46_2 C47_2 C34_2 1(5) .
C31_2 C46_2 C47_2 C61_2 148(3) .
C31_2 C46_2 C59_2 C58_2 -6(4) .
C31_2 C46_2 C59_2 C60_2 -148(3) .
C32_2 C14_2 C15_2 C4_2 -144(2) .
C32_2 C14_2 C15_2 C16_2 0(3) .
C32_2 C31_2 C46_2 C47_2 11(4) .
C32_2 C31_2 C46_2 C59_2 156(3) .
C32_2 C33_2 C34_2 C35_2 -137(2) .
C32_2 C33_2 C34_2 C47_2 14(4) .
C33_2 C16_2 C17_2 C18_2 -137(2) .
C33_2 C16_2 C17_2 C36_2 5(4) .
C33_2 C34_2 C35_2 C36_2 -1(4) .
C33_2 C34_2 C35_2 C48_2 150(2) .
C33_2 C34_2 C47_2 C46_2 -13(4) .
C33_2 C34_2 C47_2 C61_2 -156(3) .
C34_2 C35_2 C36_2 C17_2 0(4) .
C34_2 C35_2 C36_2 C37_2 137(3) .
C34_2 C35_2 C48_2 C49_2 -140(2) .
C34_2 C35_2 C48_2 C62_2 5(3) .
C34_2 C47_2 C61_2 C60_2 147(3) .
C34_2 C47_2 C61_2 C62_2 6(4) .
C35_2 C34_2 C47_2 C46_2 137(3) .
C35_2 C34_2 C47_2 C61_2 -5(4) .
C35_2 C36_2 C37_2 C19_2 -144(3) .
C35_2 C36_2 C37_2 C38_2 4(4) .
C35_2 C48_2 C49_2 C38_2 0(3) .
C35_2 C48_2 C49_2 C64_2 148(2) .
C35_2 C48_2 C62_2 C61_2 -5(4) .
C35_2 C48_2 C62_2 C63_2 -149(2) .
C36_2 C17_2 C18_2 C5_2 -149(3) .
C36_2 C17_2 C18_2 C19_2 -1(3) .
C36_2 C35_2 C48_2 C49_2 12(4) .
C36_2 C35_2 C48_2 C62_2 157(3) .
C36_2 C37_2 C38_2 C39_2 -138(3) .
C36_2 C37_2 C38_2 C49_2 9(4) .
C37_2 C19_2 C20_2 C6_2 -142(2) .
C37_2 C19_2 C20_2 C40_2 2(3) .
C37_2 C38_2 C39_2 C40_2 -4(3) .
C37_2 C38_2 C39_2 C50_2 151(3) .
C37_2 C38_2 C49_2 C48_2 -11(4) .
C37_2 C38_2 C49_2 C64_2 -154(2) .
C38_2 C39_2 C40_2 C20_2 2(4) .
C38_2 C39_2 C40_2 C21_2 140(2) .
C38_2 C39_2 C50_2 C41_2 -142(3) .
C38_2 C39_2 C50_2 C65_2 3(5) .
C38_2 C49_2 C64_2 C63_2 150(2) .
C38_2 C49_2 C64_2 C65_2 3(4) .
C39_2 C38_2 C49_2 C48_2 136(2) .
C39_2 C38_2 C49_2 C64_2 -7(3) .
C39_2 C50_2 C65_2 C51_2 -147(3) .
C39_2 C50_2 C65_2 C64_2 -7(4) .
C40_2 C21_2 C22_2 C23_2 -141(2) .
C40_2 C21_2 C22_2 C41_2 6(4) .
C40_2 C39_2 C50_2 C41_2 13(4) .
C40_2 C39_2 C50_2 C65_2 158(3) .
C41_2 C22_2 C23_2 C24_2 -147(2) .
C41_2 C22_2 C23_2 C42_2 0(4) .
C41_2 C50_2 C65_2 C51_2 2(4) .
C41_2 C50_2 C65_2 C64_2 142(3) .
C41_2 C52_2 C53_2 C42_2 -2(4) .
C41_2 C52_2 C53_2 C54_2 138(3) .
C42_2 C23_2 C24_2 C8_2 -153(2) .
C42_2 C23_2 C24_2 C25_2 -12(4) .
C42_2 C43_2 C55_2 C54_2 -2(3) .
C42_2 C43_2 C55_2 C56_2 -142(3) .
C42_2 C53_2 C54_2 C55_2 2(4) .
C42_2 C53_2 C54_2 C67_2 143(3) .
C43_2 C26_2 C27_2 C28_2 -149(3) .
C43_2 C26_2 C27_2 C44_2 1(4) .
C43_2 C42_2 C53_2 C52_2 142(3) .
C43_2 C42_2 C53_2 C54_2 -3(3) .
C43_2 C55_2 C56_2 C44_2 -5(4) .
C43_2 C55_2 C56_2 C57_2 136(3) .
C44_2 C27_2 C28_2 C11_2 -157(2) .
C44_2 C27_2 C28_2 C29_2 -11(4) .
C44_2 C45_2 C58_2 C57_2 -1(3) .
C44_2 C45_2 C58_2 C59_2 -143(2) .
C44_2 C56_2 C57_2 C58_2 1(3) .
C44_2 C56_2 C57_2 C68_2 145(3) .
C45_2 C30_2 C31_2 C32_2 -150(3) .
C45_2 C30_2 C31_2 C46_2 0(4) .
C45_2 C44_2 C56_2 C55_2 143(3) .
C45_2 C44_2 C56_2 C57_2 -2(3) .
C45_2 C58_2 C59_2 C46_2 1(4) .
C45_2 C58_2 C59_2 C60_2 140(2) .
C46_2 C31_2 C32_2 C14_2 -154(2) .
C46_2 C31_2 C32_2 C33_2 -11(4) .
C46_2 C47_2 C61_2 C60_2 0(3) .
C46_2 C47_2 C61_2 C62_2 -141(3) .
C46_2 C59_2 C60_2 C61_2 -1(3) .
C46_2 C59_2 C60_2 C69_2 144(2) .
C47_2 C34_2 C35_2 C36_2 -151(3) .
C47_2 C34_2 C35_2 C48_2 0(3) .
C47_2 C46_2 C59_2 C58_2 143(3) .
C47_2 C46_2 C59_2 C60_2 1(3) .
C47_2 C61_2 C62_2 C48_2 -1(4) .
C47_2 C61_2 C62_2 C63_2 140(2) .
C48_2 C35_2 C36_2 C17_2 -151(3) .
C48_2 C35_2 C36_2 C37_2 -14(4) .
C48_2 C49_2 C64_2 C63_2 2(3) .
C48_2 C49_2 C64_2 C65_2 -144(2) .
C48_2 C62_2 C63_2 C64_2 2(3) .
C48_2 C62_2 C63_2 C70_2 142(2) .
C49_2 C38_2 C39_2 C40_2 -151(2) .
C49_2 C38_2 C39_2 C50_2 4(4) .
C49_2 C48_2 C62_2 C61_2 144(2) .
C49_2 C48_2 C62_2 C63_2 0(3) .
C49_2 C64_2 C65_2 C50_2 4(4) .
C49_2 C64_2 C65_2 C51_2 139(3) .
C50_2 C39_2 C40_2 C20_2 -154(3) .
C50_2 C39_2 C40_2 C21_2 -15(4) .
C50_2 C41_2 C52_2 C51_2 0(3) .
C50_2 C41_2 C52_2 C53_2 -141(3) .
C51_2 C52_2 C53_2 C42_2 -138(3) .
C51_2 C52_2 C53_2 C54_2 2(5) .
C51_2 C66_2 C67_2 C54_2 -3(4) .
C51_2 C66_2 C67_2 C68_2 141(3) .
C51_2 C66_2 C70_2 C63_2 -1(4) .
C51_2 C66_2 C70_2 C69_2 -142(2) .
C52_2 C41_2 C50_2 C39_2 149(3) .
C52_2 C41_2 C50_2 C65_2 -1(3) .
C52_2 C51_2 C65_2 C50_2 -2(3) .
C52_2 C51_2 C65_2 C64_2 -142(2) .
C52_2 C51_2 C66_2 C67_2 4(4) .
C52_2 C51_2 C66_2 C70_2 140(3) .
C52_2 C53_2 C54_2 C55_2 -143(3) .
C52_2 C53_2 C54_2 C67_2 -2(5) .
C53_2 C42_2 C43_2 C26_2 -147(3) .
C53_2 C42_2 C43_2 C55_2 3(3) .
C53_2 C54_2 C55_2 C43_2 0(3) .
C53_2 C54_2 C55_2 C56_2 140(3) .
C53_2 C54_2 C67_2 C66_2 2(4) .
C53_2 C54_2 C67_2 C68_2 -137(3) .
C54_2 C55_2 C56_2 C44_2 -141(3) .
C54_2 C55_2 C56_2 C57_2 0(4) .
C54_2 C67_2 C68_2 C57_2 2(4) .
C54_2 C67_2 C68_2 C69_2 142(3) .
C55_2 C54_2 C67_2 C66_2 138(3) .
C55_2 C54_2 C67_2 C68_2 -1(4) .
C55_2 C56_2 C57_2 C58_2 -144(3) .
C55_2 C56_2 C57_2 C68_2 0(4) .
C56_2 C44_2 C45_2 C30_2 -146(3) .
C56_2 C44_2 C45_2 C58_2 2(3) .
C56_2 C57_2 C58_2 C45_2 0(3) .
C56_2 C57_2 C58_2 C59_2 141(2) .
C56_2 C57_2 C68_2 C67_2 -1(4) .
C56_2 C57_2 C68_2 C69_2 -137(2) .
C57_2 C58_2 C59_2 C46_2 -136(3) .
C57_2 C58_2 C59_2 C60_2 2(3) .
C57_2 C68_2 C69_2 C60_2 -1(3) .
C57_2 C68_2 C69_2 C70_2 140(3) .
C58_2 C57_2 C68_2 C67_2 139(3) .
C58_2 C57_2 C68_2 C69_2 3(4) .
C58_2 C59_2 C60_2 C61_2 -144(2) .
C58_2 C59_2 C60_2 C69_2 0(3) .
C59_2 C46_2 C47_2 C34_2 -147(3) .
C59_2 C46_2 C47_2 C61_2 -1(4) .
C59_2 C60_2 C61_2 C47_2 1(3) .
C59_2 C60_2 C61_2 C62_2 141(2) .
C59_2 C60_2 C69_2 C68_2 -1(3) .
C59_2 C60_2 C69_2 C70_2 -137(2) .
C60_2 C61_2 C62_2 C48_2 -137(2) .
C60_2 C61_2 C62_2 C63_2 3(4) .
C60_2 C69_2 C70_2 C63_2 -2(4) .
C60_2 C69_2 C70_2 C66_2 142(2) .
C61_2 C60_2 C69_2 C68_2 139(2) .
C61_2 C60_2 C69_2 C70_2 3(3) .
C61_2 C62_2 C63_2 C64_2 -143(2) .
C61_2 C62_2 C63_2 C70_2 -3(4) .
C62_2 C48_2 C49_2 C38_2 -149(2) .
C62_2 C48_2 C49_2 C64_2 -1(3) .
C62_2 C63_2 C64_2 C49_2 -2(3) .
C62_2 C63_2 C64_2 C65_2 144(2) .
C62_2 C63_2 C70_2 C66_2 -136(2) .
C62_2 C63_2 C70_2 C69_2 3(4) .
C63_2 C64_2 C65_2 C50_2 -139(3) .
C63_2 C64_2 C65_2 C51_2 -3(4) .
C64_2 C63_2 C70_2 C66_2 0(4) .
C64_2 C63_2 C70_2 C69_2 138(2) .
C65_2 C51_2 C52_2 C41_2 2(3) .
C65_2 C51_2 C52_2 C53_2 142(3) .
C65_2 C51_2 C66_2 C67_2 -136(3) .
C65_2 C51_2 C66_2 C70_2 0(4) .
C66_2 C51_2 C52_2 C41_2 -143(3) .
C66_2 C51_2 C52_2 C53_2 -3(4) .
C66_2 C51_2 C65_2 C50_2 141(3) .
C66_2 C51_2 C65_2 C64_2 2(4) .
C66_2 C67_2 C68_2 C57_2 -142(3) .
C66_2 C67_2 C68_2 C69_2 -1(3) .
C67_2 C54_2 C55_2 C43_2 -140(3) .
C67_2 C54_2 C55_2 C56_2 0(4) .
C67_2 C66_2 C70_2 C63_2 140(3) .
C67_2 C66_2 C70_2 C69_2 -2(3) .
C67_2 C68_2 C69_2 C60_2 -141(2) .
C67_2 C68_2 C69_2 C70_2 0(3) .
C68_2 C57_2 C58_2 C45_2 -145(3) .
C68_2 C57_2 C58_2 C59_2 -4(4) .
C68_2 C69_2 C70_2 C63_2 -143(2) .
C68_2 C69_2 C70_2 C66_2 1(3) .
C69_2 C60_2 C61_2 C47_2 -144(2) .
C69_2 C60_2 C61_2 C62_2 -3(4) .
C70_2 C63_2 C64_2 C49_2 -144(2) .
C70_2 C63_2 C64_2 C65_2 2(4) .
C70_2 C66_2 C67_2 C54_2 -142(3) .
C70_2 C66_2 C67_2 C68_2 2(3) .
C1_11 C2_11 C3_11 C4_11 -0.2 .
C1_11 C2_11 C3_11 C12_11 -141.6 .
C1_11 C2_11 C9_11 C8_11 1.2 .
C1_11 C2_11 C9_11 C10_11 136.9 .
C1_11 C5_11 C18_11 C17_11 -137.8 .
C1_11 C5_11 C18_11 C19_11 -0.5 .
C1_11 C6_11 C7_11 C8_11 -0.3 .
C1_11 C6_11 C7_11 C22_11 -143.8 .
C1_11 C6_11 C20_11 C19_11 -0.1 .
C1_11 C6_11 C20_11 C21_11 143.1 .
C2_11 C1_11 C5_11 C4_11 -0.1 .
C2_11 C1_11 C5_11 C18_11 142.1 .
C2_11 C1_11 C6_11 C7_11 0.6 .
C2_11 C1_11 C6_11 C20_11 -137.0 .
C2_11 C3_11 C4_11 C5_11 0.1 .
C2_11 C3_11 C4_11 C15_11 -141.9 .
C2_11 C3_11 C12_11 C11_11 -0.3 .
C2_11 C3_11 C12_11 C13_11 136.8 .
C2_11 C9_11 C10_11 C11_11 1.1 .
C2_11 C9_11 C10_11 C24_11 -142.2 .
C3_11 C2_11 C9_11 C8_11 -136.5 .
C3_11 C2_11 C9_11 C10_11 -0.8 .
C3_11 C4_11 C5_11 C1_11 0.0 .
C3_11 C4_11 C5_11 C18_11 -142.3 .
C3_11 C4_11 C15_11 C14_11 0.4 .
C3_11 C4_11 C15_11 C16_11 137.6 .
C3_11 C12_11 C13_11 C14_11 0.4 .
C3_11 C12_11 C13_11 C26_11 -142.7 .
C4_11 C3_11 C12_11 C11_11 -137.3 .
C4_11 C3_11 C12_11 C13_11 -0.3 .
C4_11 C5_11 C18_11 C17_11 0.2 .
C4_11 C5_11 C18_11 C19_11 137.5 .
C4_11 C15_11 C16_11 C17_11 0.3 .
C4_11 C15_11 C16_11 C28_11 -143.0 .
C5_11 C1_11 C2_11 C3_11 0.2 .
C5_11 C1_11 C2_11 C9_11 -141.8 .
C5_11 C1_11 C6_11 C7_11 137.0 .
C5_11 C1_11 C6_11 C20_11 -0.6 .
C5_11 C4_11 C15_11 C14_11 -137.2 .
C5_11 C4_11 C15_11 C16_11 0.0 .
C5_11 C18_11 C19_11 C20_11 -0.1 .
C5_11 C18_11 C19_11 C30_11 -142.4 .
C6_11 C1_11 C2_11 C3_11 140.9 .
C6_11 C1_11 C2_11 C9_11 -1.1 .
C6_11 C1_11 C5_11 C4_11 -141.4 .
C6_11 C1_11 C5_11 C18_11 0.8 .
C6_11 C7_11 C8_11 C9_11 0.4 .
C6_11 C7_11 C8_11 C23_11 -139.3 .
C6_11 C7_11 C22_11 C21_11 0.8 .
C6_11 C7_11 C22_11 C33_11 147.2 .
C6_11 C20_11 C21_11 C22_11 -0.2 .
C6_11 C20_11 C21_11 C32_11 -146.9 .
C7_11 C6_11 C20_11 C19_11 -142.5 .
C7_11 C6_11 C20_11 C21_11 0.7 .
C7_11 C8_11 C9_11 C2_11 -0.9 .
C7_11 C8_11 C9_11 C10_11 -141.8 .
C7_11 C8_11 C23_11 C24_11 143.0 .
C7_11 C8_11 C23_11 C34_11 -4.1 .
C7_11 C22_11 C33_11 C34_11 -4.0 .
C7_11 C22_11 C33_11 C62_11 -155.4 .
C8_11 C7_11 C22_11 C21_11 -142.4 .
C8_11 C7_11 C22_11 C33_11 4.0 .
C8_11 C9_11 C10_11 C11_11 141.8 .
C8_11 C9_11 C10_11 C24_11 -1.5 .
C8_11 C23_11 C24_11 C10_11 0.1 .
C8_11 C23_11 C24_11 C35_11 -147.0 .
C8_11 C23_11 C34_11 C33_11 4.1 .
C8_11 C23_11 C34_11 C63_11 155.4 .
C9_11 C2_11 C3_11 C4_11 141.8 .
C9_11 C2_11 C3_11 C12_11 0.5 .
C9_11 C8_11 C23_11 C24_11 -1.0 .
C9_11 C8_11 C23_11 C34_11 -148.2 .
C9_11 C10_11 C11_11 C12_11 -0.9 .
C9_11 C10_11 C11_11 C25_11 -139.1 .
C9_11 C10_11 C24_11 C23_11 0.9 .
C9_11 C10_11 C24_11 C35_11 148.0 .
C10_11 C11_11 C12_11 C3_11 0.5 .
C10_11 C11_11 C12_11 C13_11 -141.6 .
C10_11 C11_11 C25_11 C26_11 141.9 .
C10_11 C11_11 C25_11 C36_11 -4.7 .
C10_11 C24_11 C35_11 C36_11 -4.6 .
C10_11 C24_11 C35_11 C64_11 -155.6 .
C11_11 C10_11 C24_11 C23_11 -142.7 .
C11_11 C10_11 C24_11 C35_11 4.5 .
C11_11 C12_11 C13_11 C14_11 142.1 .
C11_11 C12_11 C13_11 C26_11 -1.0 .
C11_11 C25_11 C26_11 C13_11 0.2 .
C11_11 C25_11 C26_11 C37_11 -147.4 .
C11_11 C25_11 C36_11 C35_11 4.5 .
C11_11 C25_11 C36_11 C65_11 155.4 .
C12_11 C3_11 C4_11 C5_11 141.9 .
C12_11 C3_11 C4_11 C15_11 -0.1 .
C12_11 C11_11 C25_11 C26_11 -0.8 .
C12_11 C11_11 C25_11 C36_11 -147.4 .
C12_11 C13_11 C14_11 C15_11 -0.2 .
C12_11 C13_11 C14_11 C27_11 -139.1 .
C12_11 C13_11 C26_11 C25_11 0.5 .
C12_11 C13_11 C26_11 C37_11 148.1 .
C13_11 C14_11 C15_11 C4_11 -0.2 .
C13_11 C14_11 C15_11 C16_11 -142.4 .
C13_11 C14_11 C27_11 C28_11 142.9 .
C13_11 C14_11 C27_11 C38_11 -3.9 .
C13_11 C26_11 C37_11 C38_11 -5.5 .
C13_11 C26_11 C37_11 C66_11 -155.5 .
C14_11 C13_11 C26_11 C25_11 -142.7 .
C14_11 C13_11 C26_11 C37_11 5.0 .
C14_11 C15_11 C16_11 C17_11 142.5 .
C14_11 C15_11 C16_11 C28_11 -0.8 .
C14_11 C27_11 C28_11 C16_11 -0.3 .
C14_11 C27_11 C28_11 C39_11 -147.0 .
C14_11 C27_11 C38_11 C37_11 3.3 .
C14_11 C27_11 C38_11 C67_11 155.8 .
C15_11 C4_11 C5_11 C1_11 142.1 .
C15_11 C4_11 C5_11 C18_11 -0.2 .
C15_11 C14_11 C27_11 C28_11 -0.2 .
C15_11 C14_11 C27_11 C38_11 -147.0 .
C15_11 C16_11 C17_11 C18_11 -0.3 .
C15_11 C16_11 C17_11 C29_11 -139.3 .
C15_11 C16_11 C28_11 C27_11 0.7 .
C15_11 C16_11 C28_11 C39_11 147.2 .
C16_11 C17_11 C18_11 C5_11 0.1 .
C16_11 C17_11 C18_11 C19_11 -142.4 .
C16_11 C17_11 C29_11 C30_11 142.6 .
C16_11 C17_11 C29_11 C40_11 -4.0 .
C16_11 C28_11 C39_11 C40_11 -3.6 .
C16_11 C28_11 C39_11 C68_11 -155.4 .
C17_11 C16_11 C28_11 C27_11 -142.5 .
C17_11 C16_11 C28_11 C39_11 4.0 .
C17_11 C18_11 C19_11 C20_11 142.1 .
C17_11 C18_11 C19_11 C30_11 -0.1 .
C17_11 C29_11 C30_11 C19_11 0.5 .
C17_11 C29_11 C30_11 C31_11 -147.3 .
C17_11 C29_11 C40_11 C39_11 4.3 .
C17_11 C29_11 C40_11 C69_11 154.7 .
C18_11 C17_11 C29_11 C30_11 -0.6 .
C18_11 C17_11 C29_11 C40_11 -147.1 .
C18_11 C19_11 C20_11 C6_11 0.4 .
C18_11 C19_11 C20_11 C21_11 -139.0 .
C18_11 C19_11 C30_11 C29_11 -0.2 .
C18_11 C19_11 C30_11 C31_11 147.1 .
C19_11 C20_11 C21_11 C22_11 143.1 .
C19_11 C20_11 C21_11 C32_11 -3.6 .
C19_11 C30_11 C31_11 C32_11 -4.5 .
C19_11 C30_11 C31_11 C70_11 -155.4 .
C20_11 C6_11 C7_11 C8_11 142.6 .
C20_11 C6_11 C7_11 C22_11 -0.9 .
C20_11 C19_11 C30_11 C29_11 -142.5 .
C20_11 C19_11 C30_11 C31_11 4.9 .
C20_11 C21_11 C22_11 C7_11 -0.4 .
C20_11 C21_11 C22_11 C33_11 -147.0 .
C20_11 C21_11 C32_11 C31_11 3.9 .
C20_11 C21_11 C32_11 C61_11 155.4 .
C21_11 C22_11 C33_11 C34_11 138.2 .
C21_11 C22_11 C33_11 C62_11 -13.3 .
C21_11 C32_11 C61_11 C60_11 -155.6 .
C21_11 C32_11 C61_11 C62_11 -13.0 .
C22_11 C7_11 C8_11 C9_11 139.8 .
C22_11 C7_11 C8_11 C23_11 0.0 .
C22_11 C21_11 C32_11 C31_11 -138.2 .
C22_11 C21_11 C32_11 C61_11 13.3 .
C22_11 C33_11 C34_11 C23_11 0.0 .
C22_11 C33_11 C34_11 C63_11 -150.6 .
C22_11 C33_11 C62_11 C47_11 155.2 .
C22_11 C33_11 C62_11 C61_11 13.5 .
C23_11 C8_11 C9_11 C2_11 142.5 .
C23_11 C8_11 C9_11 C10_11 1.6 .
C23_11 C24_11 C35_11 C36_11 138.2 .
C23_11 C24_11 C35_11 C64_11 -12.8 .
C23_11 C34_11 C63_11 C48_11 -155.9 .
C23_11 C34_11 C63_11 C64_11 -12.7 .
C24_11 C10_11 C11_11 C12_11 138.4 .
C24_11 C10_11 C11_11 C25_11 0.2 .
C24_11 C23_11 C34_11 C33_11 -138.8 .
C24_11 C23_11 C34_11 C63_11 12.6 .
C24_11 C35_11 C36_11 C25_11 0.1 .
C24_11 C35_11 C36_11 C65_11 -150.2 .
C24_11 C35_11 C64_11 C50_11 155.3 .
C24_11 C35_11 C64_11 C63_11 12.6 .
C25_11 C11_11 C12_11 C3_11 143.2 .
C25_11 C11_11 C12_11 C13_11 1.1 .
C25_11 C26_11 C37_11 C38_11 137.8 .
C25_11 C26_11 C37_11 C66_11 -12.1 .
C25_11 C36_11 C65_11 C51_11 -155.2 .
C25_11 C36_11 C65_11 C66_11 -12.8 .
C26_11 C13_11 C14_11 C15_11 138.7 .
C26_11 C13_11 C14_11 C27_11 -0.2 .
C26_11 C25_11 C36_11 C35_11 -137.8 .
C26_11 C25_11 C36_11 C65_11 13.1 .
C26_11 C37_11 C38_11 C27_11 1.4 .
C26_11 C37_11 C38_11 C67_11 -150.3 .
C26_11 C37_11 C66_11 C53_11 155.0 .
C26_11 C37_11 C66_11 C65_11 12.4 .
C27_11 C14_11 C15_11 C4_11 142.7 .
C27_11 C14_11 C15_11 C16_11 0.6 .
C27_11 C28_11 C39_11 C40_11 138.4 .
C27_11 C28_11 C39_11 C68_11 -13.3 .
C27_11 C38_11 C67_11 C54_11 -155.9 .
C27_11 C38_11 C67_11 C68_11 -13.1 .
C28_11 C16_11 C17_11 C18_11 138.8 .
C28_11 C16_11 C17_11 C29_11 -0.2 .
C28_11 C27_11 C38_11 C37_11 -139.5 .
C28_11 C27_11 C38_11 C67_11 13.1 .
C28_11 C39_11 C40_11 C29_11 -0.4 .
C28_11 C39_11 C40_11 C69_11 -150.6 .
C28_11 C39_11 C68_11 C56_11 155.5 .
C28_11 C39_11 C68_11 C67_11 13.5 .
C29_11 C17_11 C18_11 C5_11 142.9 .
C29_11 C17_11 C18_11 C19_11 0.4 .
C29_11 C30_11 C31_11 C32_11 138.7 .
C29_11 C30_11 C31_11 C70_11 -12.2 .
C29_11 C40_11 C69_11 C57_11 -155.2 .
C29_11 C40_11 C69_11 C70_11 -12.2 .
C30_11 C19_11 C20_11 C6_11 138.7 .
C30_11 C19_11 C20_11 C21_11 -0.8 .
C30_11 C29_11 C40_11 C39_11 -138.0 .
C30_11 C29_11 C40_11 C69_11 12.4 .
C30_11 C31_11 C32_11 C21_11 0.1 .
C30_11 C31_11 C32_11 C61_11 -150.8 .
C30_11 C31_11 C70_11 C59_11 155.3 .
C30_11 C31_11 C70_11 C69_11 12.5 .
C31_11 C32_11 C61_11 C60_11 -3.8 .
C31_11 C32_11 C61_11 C62_11 138.8 .
C32_11 C21_11 C22_11 C7_11 146.4 .
C32_11 C21_11 C22_11 C33_11 -0.2 .
C32_11 C31_11 C70_11 C59_11 4.8 .
C32_11 C31_11 C70_11 C69_11 -138.1 .
C32_11 C61_11 C62_11 C33_11 -0.4 .
C32_11 C61_11 C62_11 C47_11 -146.8 .
C33_11 C34_11 C63_11 C48_11 -4.5 .
C33_11 C34_11 C63_11 C64_11 138.7 .
C34_11 C23_11 C24_11 C10_11 147.3 .
C34_11 C23_11 C24_11 C35_11 0.1 .
C34_11 C33_11 C62_11 C47_11 3.8 .
C34_11 C33_11 C62_11 C61_11 -137.8 .
C34_11 C63_11 C64_11 C35_11 0.2 .
C34_11 C63_11 C64_11 C50_11 -147.0 .
C35_11 C36_11 C65_11 C51_11 -4.4 .
C35_11 C36_11 C65_11 C66_11 138.0 .
C36_11 C25_11 C26_11 C13_11 147.0 .
C36_11 C25_11 C26_11 C37_11 -0.6 .
C36_11 C35_11 C64_11 C50_11 4.1 .
C36_11 C35_11 C64_11 C63_11 -138.6 .
C36_11 C65_11 C66_11 C37_11 0.1 .
C36_11 C65_11 C66_11 C53_11 -146.8 .
C37_11 C38_11 C67_11 C54_11 -3.6 .
C37_11 C38_11 C67_11 C68_11 139.2 .
C38_11 C27_11 C28_11 C16_11 146.8 .
C38_11 C27_11 C28_11 C39_11 0.1 .
C38_11 C37_11 C66_11 C53_11 4.7 .
C38_11 C37_11 C66_11 C65_11 -137.9 .
C38_11 C67_11 C68_11 C39_11 -0.2 .
C38_11 C67_11 C68_11 C56_11 -146.6 .
C39_11 C40_11 C69_11 C57_11 -4.6 .
C39_11 C40_11 C69_11 C70_11 138.4 .
C40_11 C29_11 C30_11 C19_11 147.5 .
C40_11 C29_11 C30_11 C31_11 -0.3 .
C40_11 C39_11 C68_11 C56_11 4.0 .
C40_11 C39_11 C68_11 C67_11 -138.1 .
C40_11 C69_11 C70_11 C31_11 -0.4 .
C40_11 C69_11 C70_11 C59_11 -147.8 .
C41_11 C42_11 C43_11 C44_11 -0.5 .
C41_11 C42_11 C43_11 C52_11 141.7 .
C41_11 C42_11 C49_11 C48_11 -0.5 .
C41_11 C42_11 C49_11 C50_11 -136.8 .
C41_11 C45_11 C58_11 C57_11 137.0 .
C41_11 C45_11 C58_11 C59_11 -0.1 .
C41_11 C46_11 C47_11 C48_11 -0.6 .
C41_11 C46_11 C47_11 C62_11 142.8 .
C41_11 C46_11 C60_11 C59_11 0.3 .
C41_11 C46_11 C60_11 C61_11 -142.9 .
C42_11 C41_11 C45_11 C44_11 -0.7 .
C42_11 C41_11 C45_11 C58_11 -142.2 .
C42_11 C41_11 C46_11 C47_11 0.7 .
C42_11 C41_11 C46_11 C60_11 137.6 .
C42_11 C43_11 C44_11 C45_11 0.1 .
C42_11 C43_11 C44_11 C55_11 142.4 .
C42_11 C43_11 C52_11 C51_11 -0.5 .
C42_11 C43_11 C52_11 C53_11 -137.0 .
C42_11 C49_11 C50_11 C51_11 -0.8 .
C42_11 C49_11 C50_11 C64_11 142.6 .
C43_11 C42_11 C49_11 C48_11 136.8 .
C43_11 C42_11 C49_11 C50_11 0.4 .
C43_11 C44_11 C45_11 C41_11 0.4 .
C43_11 C44_11 C45_11 C58_11 141.6 .
C43_11 C44_11 C55_11 C54_11 -0.9 .
C43_11 C44_11 C55_11 C56_11 -137.1 .
C43_11 C52_11 C53_11 C54_11 -0.7 .
C43_11 C52_11 C53_11 C66_11 142.6 .
C44_11 C43_11 C52_11 C51_11 137.2 .
C44_11 C43_11 C52_11 C53_11 0.7 .
C44_11 C45_11 C58_11 C57_11 0.3 .
C44_11 C45_11 C58_11 C59_11 -136.8 .
C44_11 C55_11 C56_11 C57_11 -0.9 .
C44_11 C55_11 C56_11 C68_11 142.6 .
C45_11 C41_11 C42_11 C43_11 0.8 .
C45_11 C41_11 C42_11 C49_11 142.4 .
C45_11 C41_11 C46_11 C47_11 -137.5 .
C45_11 C41_11 C46_11 C60_11 -0.6 .
C45_11 C44_11 C55_11 C54_11 137.1 .
C45_11 C44_11 C55_11 C56_11 1.0 .
C45_11 C58_11 C59_11 C60_11 -0.1 .
C45_11 C58_11 C59_11 C70_11 142.5 .
C46_11 C41_11 C42_11 C43_11 -141.8 .
C46_11 C41_11 C42_11 C49_11 -0.1 .
C46_11 C41_11 C45_11 C44_11 142.0 .
C46_11 C41_11 C45_11 C58_11 0.5 .
C46_11 C47_11 C48_11 C49_11 0.0 .
C46_11 C47_11 C48_11 C63_11 138.6 .
C46_11 C47_11 C62_11 C33_11 -146.8 .
C46_11 C47_11 C62_11 C61_11 -0.4 .
C46_11 C60_11 C61_11 C32_11 147.0 .
C46_11 C60_11 C61_11 C62_11 0.5 .
C47_11 C46_11 C60_11 C59_11 142.5 .
C47_11 C46_11 C60_11 C61_11 -0.7 .
C47_11 C48_11 C49_11 C42_11 0.6 .
C47_11 C48_11 C49_11 C50_11 141.9 .
C47_11 C48_11 C63_11 C34_11 4.9 .
C47_11 C48_11 C63_11 C64_11 -142.7 .
C48_11 C47_11 C62_11 C33_11 -3.6 .
C48_11 C47_11 C62_11 C61_11 142.8 .
C48_11 C49_11 C50_11 C51_11 -142.4 .
C48_11 C49_11 C50_11 C64_11 1.0 .
C48_11 C63_11 C64_11 C35_11 147.8 .
C48_11 C63_11 C64_11 C50_11 0.5 .
C49_11 C42_11 C43_11 C44_11 -142.0 .
C49_11 C42_11 C43_11 C52_11 0.2 .
C49_11 C48_11 C63_11 C34_11 147.6 .
C49_11 C48_11 C63_11 C64_11 0.1 .
C49_11 C50_11 C51_11 C52_11 0.5 .
C49_11 C50_11 C51_11 C65_11 139.6 .
C49_11 C50_11 C64_11 C35_11 -147.8 .
C49_11 C50_11 C64_11 C63_11 -1.0 .
C50_11 C51_11 C52_11 C43_11 0.1 .
C50_11 C51_11 C52_11 C53_11 141.7 .
C50_11 C51_11 C65_11 C36_11 4.1 .
C50_11 C51_11 C65_11 C66_11 -143.0 .
C51_11 C50_11 C64_11 C35_11 -4.4 .
C51_11 C50_11 C64_11 C63_11 142.4 .
C51_11 C52_11 C53_11 C54_11 -142.2 .
C51_11 C52_11 C53_11 C66_11 1.2 .
C51_11 C65_11 C66_11 C37_11 147.4 .
C51_11 C65_11 C66_11 C53_11 0.5 .
C52_11 C43_11 C44_11 C45_11 -142.2 .
C52_11 C43_11 C44_11 C55_11 0.1 .
C52_11 C51_11 C65_11 C36_11 147.3 .
C52_11 C51_11 C65_11 C66_11 0.2 .
C52_11 C53_11 C54_11 C55_11 -0.1 .
C52_11 C53_11 C54_11 C67_11 139.1 .
C52_11 C53_11 C66_11 C37_11 -147.6 .
C52_11 C53_11 C66_11 C65_11 -1.0 .
C53_11 C54_11 C55_11 C44_11 0.9 .
C53_11 C54_11 C55_11 C56_11 142.2 .
C53_11 C54_11 C67_11 C38_11 4.1 .
C53_11 C54_11 C67_11 C68_11 -143.2 .
C54_11 C53_11 C66_11 C37_11 -4.3 .
C54_11 C53_11 C66_11 C65_11 142.2 .
C54_11 C55_11 C56_11 C57_11 -142.1 .
C54_11 C55_11 C56_11 C68_11 1.4 .
C54_11 C67_11 C68_11 C39_11 147.0 .
C54_11 C67_11 C68_11 C56_11 0.6 .
C55_11 C44_11 C45_11 C41_11 -141.9 .
C55_11 C44_11 C45_11 C58_11 -0.7 .
C55_11 C54_11 C67_11 C38_11 147.5 .
C55_11 C54_11 C67_11 C68_11 0.2 .
C55_11 C56_11 C57_11 C58_11 0.5 .
C55_11 C56_11 C57_11 C69_11 139.2 .
C55_11 C56_11 C68_11 C39_11 -147.6 .
C55_11 C56_11 C68_11 C67_11 -1.2 .
C56_11 C57_11 C58_11 C45_11 -0.2 .
C56_11 C57_11 C58_11 C59_11 142.0 .
C56_11 C57_11 C69_11 C40_11 4.6 .
C56_11 C57_11 C69_11 C70_11 -142.3 .
C57_11 C56_11 C68_11 C39_11 -4.1 .
C57_11 C56_11 C68_11 C67_11 142.3 .
C57_11 C58_11 C59_11 C60_11 -142.2 .
C57_11 C58_11 C59_11 C70_11 0.5 .
C57_11 C69_11 C70_11 C31_11 147.2 .
C57_11 C69_11 C70_11 C59_11 -0.2 .
C58_11 C57_11 C69_11 C40_11 147.5 .
C58_11 C57_11 C69_11 C70_11 0.5 .
C58_11 C59_11 C60_11 C46_11 0.0 .
C58_11 C59_11 C60_11 C61_11 138.8 .
C58_11 C59_11 C70_11 C31_11 -147.6 .
C58_11 C59_11 C70_11 C69_11 -0.2 .
C59_11 C60_11 C61_11 C32_11 4.1 .
C59_11 C60_11 C61_11 C62_11 -142.3 .
C60_11 C46_11 C47_11 C48_11 -142.6 .
C60_11 C46_11 C47_11 C62_11 0.7 .
C60_11 C59_11 C70_11 C31_11 -4.5 .
C60_11 C59_11 C70_11 C69_11 143.0 .
C60_11 C61_11 C62_11 C33_11 146.3 .
C60_11 C61_11 C62_11 C47_11 -0.1 .
C62_11 C33_11 C34_11 C23_11 150.8 .
C62_11 C33_11 C34_11 C63_11 0.2 .
C62_11 C47_11 C48_11 C49_11 -139.4 .
C62_11 C47_11 C48_11 C63_11 -0.8 .
C63_11 C48_11 C49_11 C42_11 -142.0 .
C63_11 C48_11 C49_11 C50_11 -0.6 .
C64_11 C35_11 C36_11 C25_11 150.6 .
C64_11 C35_11 C36_11 C65_11 0.3 .
C64_11 C50_11 C51_11 C52_11 -138.7 .
C64_11 C50_11 C51_11 C65_11 0.3 .
C65_11 C51_11 C52_11 C43_11 -142.5 .
C65_11 C51_11 C52_11 C53_11 -0.9 .
C66_11 C37_11 C38_11 C27_11 151.0 .
C66_11 C37_11 C38_11 C67_11 -0.7 .
C66_11 C53_11 C54_11 C55_11 -139.3 .
C66_11 C53_11 C54_11 C67_11 -0.1 .
C67_11 C54_11 C55_11 C44_11 -142.2 .
C67_11 C54_11 C55_11 C56_11 -1.0 .
C68_11 C39_11 C40_11 C29_11 150.4 .
C68_11 C39_11 C40_11 C69_11 0.3 .
C68_11 C56_11 C57_11 C58_11 -138.9 .
C68_11 C56_11 C57_11 C69_11 -0.2 .
C69_11 C57_11 C58_11 C45_11 -142.8 .
C69_11 C57_11 C58_11 C59_11 -0.6 .
C70_11 C31_11 C32_11 C21_11 150.3 .
C70_11 C31_11 C32_11 C61_11 -0.6 .
C70_11 C59_11 C60_11 C46_11 -138.8 .
C70_11 C59_11 C60_11 C61_11 0.0 .
C1_12 C2_12 C3_12 C4_12 -0.2 .
C1_12 C2_12 C3_12 C12_12 -141.6 .
C1_12 C2_12 C9_12 C8_12 1.2 .
C1_12 C2_12 C9_12 C10_12 136.9 .
C1_12 C5_12 C18_12 C17_12 -137.8 .
C1_12 C5_12 C18_12 C19_12 -0.5 .
C1_12 C7_12 C6_12 C8_12 -0.3 .
C1_12 C7_12 C6_12 C22_12 -143.8 .
C1_12 C7_12 C20_12 C19_12 -0.1 .
C1_12 C7_12 C20_12 C21_12 143.1 .
C2_12 C1_12 C5_12 C4_12 -0.1 .
C2_12 C1_12 C5_12 C18_12 142.1 .
C2_12 C1_12 C7_12 C6_12 0.6 .
C2_12 C1_12 C7_12 C20_12 -137.0 .
C2_12 C3_12 C4_12 C5_12 0.1 .
C2_12 C3_12 C4_12 C15_12 -141.9 .
C2_12 C3_12 C12_12 C11_12 -0.3 .
C2_12 C3_12 C12_12 C13_12 136.8 .
C2_12 C9_12 C10_12 C11_12 1.1 .
C2_12 C9_12 C10_12 C24_12 -142.2 .
C3_12 C2_12 C9_12 C8_12 -136.5 .
C3_12 C2_12 C9_12 C10_12 -0.8 .
C3_12 C4_12 C5_12 C1_12 0.0 .
C3_12 C4_12 C5_12 C18_12 -142.3 .
C3_12 C4_12 C15_12 C14_12 0.4 .
C3_12 C4_12 C15_12 C16_12 137.6 .
C3_12 C12_12 C13_12 C14_12 0.4 .
C3_12 C12_12 C13_12 C26_12 -142.7 .
C4_12 C3_12 C12_12 C11_12 -137.3 .
C4_12 C3_12 C12_12 C13_12 -0.2 .
C4_12 C5_12 C18_12 C17_12 0.2 .
C4_12 C5_12 C18_12 C19_12 137.5 .
C4_12 C15_12 C16_12 C17_12 0.3 .
C4_12 C15_12 C16_12 C28_12 -143.0 .
C5_12 C1_12 C2_12 C3_12 0.2 .
C5_12 C1_12 C2_12 C9_12 -141.8 .
C5_12 C1_12 C7_12 C6_12 137.0 .
C5_12 C1_12 C7_12 C20_12 -0.6 .
C5_12 C4_12 C15_12 C14_12 -137.2 .
C5_12 C4_12 C15_12 C16_12 0.0 .
C5_12 C18_12 C19_12 C20_12 -0.1 .
C5_12 C18_12 C19_12 C30_12 -142.4 .
C7_12 C1_12 C2_12 C3_12 140.9 .
C7_12 C1_12 C2_12 C9_12 -1.1 .
C7_12 C1_12 C5_12 C4_12 -141.4 .
C7_12 C1_12 C5_12 C18_12 0.8 .
C7_12 C6_12 C8_12 C9_12 0.4 .
C7_12 C6_12 C8_12 C23_12 -139.3 .
C7_12 C6_12 C22_12 C21_12 0.8 .
C7_12 C6_12 C22_12 C33_12 147.2 .
C7_12 C20_12 C21_12 C22_12 -0.2 .
C7_12 C20_12 C21_12 C32_12 -146.9 .
C6_12 C7_12 C20_12 C19_12 -142.5 .
C6_12 C7_12 C20_12 C21_12 0.7 .
C6_12 C8_12 C9_12 C2_12 -0.9 .
C6_12 C8_12 C9_12 C10_12 -141.8 .
C6_12 C8_12 C23_12 C24_12 143.0 .
C6_12 C8_12 C23_12 C34_12 -4.1 .
C6_12 C22_12 C33_12 C34_12 -4.0 .
C6_12 C22_12 C33_12 C62_12 -155.4 .
C8_12 C6_12 C22_12 C21_12 -142.4 .
C8_12 C6_12 C22_12 C33_12 4.0 .
C8_12 C9_12 C10_12 C11_12 141.8 .
C8_12 C9_12 C10_12 C24_12 -1.5 .
C8_12 C23_12 C24_12 C10_12 0.1 .
C8_12 C23_12 C24_12 C35_12 -147.0 .
C8_12 C23_12 C34_12 C33_12 4.1 .
C8_12 C23_12 C34_12 C63_12 155.4 .
C9_12 C2_12 C3_12 C4_12 141.8 .
C9_12 C2_12 C3_12 C12_12 0.5 .
C9_12 C8_12 C23_12 C24_12 -1.1 .
C9_12 C8_12 C23_12 C34_12 -148.2 .
C9_12 C10_12 C11_12 C12_12 -0.9 .
C9_12 C10_12 C11_12 C25_12 -139.1 .
C9_12 C10_12 C24_12 C23_12 0.9 .
C9_12 C10_12 C24_12 C35_12 148.0 .
C10_12 C11_12 C12_12 C3_12 0.5 .
C10_12 C11_12 C12_12 C13_12 -141.5 .
C10_12 C11_12 C25_12 C26_12 141.9 .
C10_12 C11_12 C25_12 C36_12 -4.7 .
C10_12 C24_12 C35_12 C36_12 -4.6 .
C10_12 C24_12 C35_12 C64_12 -155.6 .
C11_12 C10_12 C24_12 C23_12 -142.7 .
C11_12 C10_12 C24_12 C35_12 4.5 .
C11_12 C12_12 C13_12 C14_12 142.1 .
C11_12 C12_12 C13_12 C26_12 -0.9 .
C11_12 C25_12 C26_12 C13_12 0.2 .
C11_12 C25_12 C26_12 C37_12 -147.4 .
C11_12 C25_12 C36_12 C35_12 4.5 .
C11_12 C25_12 C36_12 C65_12 155.4 .
C12_12 C3_12 C4_12 C5_12 141.9 .
C12_12 C3_12 C4_12 C15_12 -0.1 .
C12_12 C11_12 C25_12 C26_12 -0.8 .
C12_12 C11_12 C25_12 C36_12 -147.4 .
C12_12 C13_12 C14_12 C15_12 -0.2 .
C12_12 C13_12 C14_12 C27_12 -139.1 .
C12_12 C13_12 C26_12 C25_12 0.5 .
C12_12 C13_12 C26_12 C37_12 148.1 .
C13_12 C14_12 C15_12 C4_12 -0.2 .
C13_12 C14_12 C15_12 C16_12 -142.4 .
C13_12 C14_12 C27_12 C28_12 142.9 .
C13_12 C14_12 C27_12 C38_12 -3.9 .
C13_12 C26_12 C37_12 C38_12 -5.5 .
C13_12 C26_12 C37_12 C66_12 -155.5 .
C14_12 C13_12 C26_12 C25_12 -142.7 .
C14_12 C13_12 C26_12 C37_12 5.0 .
C14_12 C15_12 C16_12 C17_12 142.5 .
C14_12 C15_12 C16_12 C28_12 -0.8 .
C14_12 C27_12 C28_12 C16_12 -0.3 .
C14_12 C27_12 C28_12 C39_12 -147.0 .
C14_12 C27_12 C38_12 C37_12 3.3 .
C14_12 C27_12 C38_12 C67_12 155.8 .
C15_12 C4_12 C5_12 C1_12 142.1 .
C15_12 C4_12 C5_12 C18_12 -0.2 .
C15_12 C14_12 C27_12 C28_12 -0.2 .
C15_12 C14_12 C27_12 C38_12 -147.0 .
C15_12 C16_12 C17_12 C18_12 -0.3 .
C15_12 C16_12 C17_12 C29_12 -139.3 .
C15_12 C16_12 C28_12 C27_12 0.7 .
C15_12 C16_12 C28_12 C39_12 147.2 .
C16_12 C17_12 C18_12 C5_12 0.1 .
C16_12 C17_12 C18_12 C19_12 -142.4 .
C16_12 C17_12 C29_12 C30_12 142.5 .
C16_12 C17_12 C29_12 C40_12 -4.0 .
C16_12 C28_12 C39_12 C40_12 -3.6 .
C16_12 C28_12 C39_12 C68_12 -155.4 .
C17_12 C16_12 C28_12 C27_12 -142.5 .
C17_12 C16_12 C28_12 C39_12 4.0 .
C17_12 C18_12 C19_12 C20_12 142.1 .
C17_12 C18_12 C19_12 C30_12 -0.1 .
C17_12 C29_12 C30_12 C19_12 0.5 .
C17_12 C29_12 C30_12 C31_12 -147.3 .
C17_12 C29_12 C40_12 C39_12 4.3 .
C17_12 C29_12 C40_12 C69_12 154.7 .
C18_12 C17_12 C29_12 C30_12 -0.6 .
C18_12 C17_12 C29_12 C40_12 -147.1 .
C18_12 C19_12 C20_12 C7_12 0.4 .
C18_12 C19_12 C20_12 C21_12 -139.0 .
C18_12 C19_12 C30_12 C29_12 -0.2 .
C18_12 C19_12 C30_12 C31_12 147.1 .
C19_12 C20_12 C21_12 C22_12 143.1 .
C19_12 C20_12 C21_12 C32_12 -3.6 .
C19_12 C30_12 C31_12 C32_12 -4.5 .
C19_12 C30_12 C31_12 C70_12 -155.4 .
C20_12 C7_12 C6_12 C8_12 142.6 .
C20_12 C7_12 C6_12 C22_12 -0.9 .
C20_12 C19_12 C30_12 C29_12 -142.5 .
C20_12 C19_12 C30_12 C31_12 4.9 .
C20_12 C21_12 C22_12 C6_12 -0.4 .
C20_12 C21_12 C22_12 C33_12 -147.0 .
C20_12 C21_12 C32_12 C31_12 3.9 .
C20_12 C21_12 C32_12 C61_12 155.4 .
C21_12 C22_12 C33_12 C34_12 138.2 .
C21_12 C22_12 C33_12 C62_12 -13.3 .
C21_12 C32_12 C61_12 C60_12 -155.6 .
C21_12 C32_12 C61_12 C62_12 -13.0 .
C22_12 C6_12 C8_12 C9_12 139.8 .
C22_12 C6_12 C8_12 C23_12 0.0 .
C22_12 C21_12 C32_12 C31_12 -138.2 .
C22_12 C21_12 C32_12 C61_12 13.3 .
C22_12 C33_12 C34_12 C23_12 0.0 .
C22_12 C33_12 C34_12 C63_12 -150.6 .
C22_12 C33_12 C62_12 C47_12 155.2 .
C22_12 C33_12 C62_12 C61_12 13.5 .
C23_12 C8_12 C9_12 C2_12 142.5 .
C23_12 C8_12 C9_12 C10_12 1.6 .
C23_12 C24_12 C35_12 C36_12 138.2 .
C23_12 C24_12 C35_12 C64_12 -12.8 .
C23_12 C34_12 C63_12 C48_12 -155.9 .
C23_12 C34_12 C63_12 C64_12 -12.7 .
C24_12 C10_12 C11_12 C12_12 138.4 .
C24_12 C10_12 C11_12 C25_12 0.2 .
C24_12 C23_12 C34_12 C33_12 -138.8 .
C24_12 C23_12 C34_12 C63_12 12.6 .
C24_12 C35_12 C36_12 C25_12 0.1 .
C24_12 C35_12 C36_12 C65_12 -150.2 .
C24_12 C35_12 C64_12 C50_12 155.3 .
C24_12 C35_12 C64_12 C63_12 12.6 .
C25_12 C11_12 C12_12 C3_12 143.2 .
C25_12 C11_12 C12_12 C13_12 1.1 .
C25_12 C26_12 C37_12 C38_12 137.8 .
C25_12 C26_12 C37_12 C66_12 -12.1 .
C25_12 C36_12 C65_12 C51_12 -155.2 .
C25_12 C36_12 C65_12 C66_12 -12.8 .
C26_12 C13_12 C14_12 C15_12 138.7 .
C26_12 C13_12 C14_12 C27_12 -0.2 .
C26_12 C25_12 C36_12 C35_12 -137.8 .
C26_12 C25_12 C36_12 C65_12 13.1 .
C26_12 C37_12 C38_12 C27_12 1.4 .
C26_12 C37_12 C38_12 C67_12 -150.3 .
C26_12 C37_12 C66_12 C53_12 155.0 .
C26_12 C37_12 C66_12 C65_12 12.4 .
C27_12 C14_12 C15_12 C4_12 142.7 .
C27_12 C14_12 C15_12 C16_12 0.6 .
C27_12 C28_12 C39_12 C40_12 138.4 .
C27_12 C28_12 C39_12 C68_12 -13.4 .
C27_12 C38_12 C67_12 C54_12 -155.9 .
C27_12 C38_12 C67_12 C68_12 -13.1 .
C28_12 C16_12 C17_12 C18_12 138.8 .
C28_12 C16_12 C17_12 C29_12 -0.2 .
C28_12 C27_12 C38_12 C37_12 -139.5 .
C28_12 C27_12 C38_12 C67_12 13.1 .
C28_12 C39_12 C40_12 C29_12 -0.4 .
C28_12 C39_12 C40_12 C69_12 -150.6 .
C28_12 C39_12 C68_12 C56_12 155.5 .
C28_12 C39_12 C68_12 C67_12 13.5 .
C29_12 C17_12 C18_12 C5_12 142.9 .
C29_12 C17_12 C18_12 C19_12 0.4 .
C29_12 C30_12 C31_12 C32_12 138.7 .
C29_12 C30_12 C31_12 C70_12 -12.1 .
C29_12 C40_12 C69_12 C57_12 -155.2 .
C29_12 C40_12 C69_12 C70_12 -12.2 .
C30_12 C19_12 C20_12 C7_12 138.7 .
C30_12 C19_12 C20_12 C21_12 -0.8 .
C30_12 C29_12 C40_12 C39_12 -138.0 .
C30_12 C29_12 C40_12 C69_12 12.4 .
C30_12 C31_12 C32_12 C21_12 0.1 .
C30_12 C31_12 C32_12 C61_12 -150.8 .
C30_12 C31_12 C70_12 C59_12 155.3 .
C30_12 C31_12 C70_12 C69_12 12.5 .
C31_12 C32_12 C61_12 C60_12 -3.8 .
C31_12 C32_12 C61_12 C62_12 138.8 .
C32_12 C21_12 C22_12 C6_12 146.4 .
C32_12 C21_12 C22_12 C33_12 -0.2 .
C32_12 C31_12 C70_12 C59_12 4.8 .
C32_12 C31_12 C70_12 C69_12 -138.1 .
C32_12 C61_12 C62_12 C33_12 -0.4 .
C32_12 C61_12 C62_12 C47_12 -146.8 .
C33_12 C34_12 C63_12 C48_12 -4.5 .
C33_12 C34_12 C63_12 C64_12 138.7 .
C34_12 C23_12 C24_12 C10_12 147.3 .
C34_12 C23_12 C24_12 C35_12 0.1 .
C34_12 C33_12 C62_12 C47_12 3.8 .
C34_12 C33_12 C62_12 C61_12 -137.8 .
C34_12 C63_12 C64_12 C35_12 0.2 .
C34_12 C63_12 C64_12 C50_12 -147.0 .
C35_12 C36_12 C65_12 C51_12 -4.4 .
C35_12 C36_12 C65_12 C66_12 138.0 .
C36_12 C25_12 C26_12 C13_12 147.0 .
C36_12 C25_12 C26_12 C37_12 -0.6 .
C36_12 C35_12 C64_12 C50_12 4.1 .
C36_12 C35_12 C64_12 C63_12 -138.6 .
C36_12 C65_12 C66_12 C37_12 0.1 .
C36_12 C65_12 C66_12 C53_12 -146.8 .
C37_12 C38_12 C67_12 C54_12 -3.6 .
C37_12 C38_12 C67_12 C68_12 139.2 .
C38_12 C27_12 C28_12 C16_12 146.8 .
C38_12 C27_12 C28_12 C39_12 0.1 .
C38_12 C37_12 C66_12 C53_12 4.7 .
C38_12 C37_12 C66_12 C65_12 -137.9 .
C38_12 C67_12 C68_12 C39_12 -0.2 .
C38_12 C67_12 C68_12 C56_12 -146.6 .
C39_12 C40_12 C69_12 C57_12 -4.6 .
C39_12 C40_12 C69_12 C70_12 138.4 .
C40_12 C29_12 C30_12 C19_12 147.5 .
C40_12 C29_12 C30_12 C31_12 -0.3 .
C40_12 C39_12 C68_12 C56_12 4.0 .
C40_12 C39_12 C68_12 C67_12 -138.1 .
C40_12 C69_12 C70_12 C31_12 -0.4 .
C40_12 C69_12 C70_12 C59_12 -147.8 .
C41_12 C42_12 C43_12 C44_12 -0.5 .
C41_12 C42_12 C43_12 C52_12 141.7 .
C41_12 C42_12 C49_12 C48_12 -0.5 .
C41_12 C42_12 C49_12 C50_12 -136.8 .
C41_12 C45_12 C58_12 C57_12 137.0 .
C41_12 C45_12 C58_12 C59_12 -0.1 .
C41_12 C46_12 C47_12 C48_12 -0.6 .
C41_12 C46_12 C47_12 C62_12 142.8 .
C41_12 C46_12 C60_12 C59_12 0.3 .
C41_12 C46_12 C60_12 C61_12 -142.9 .
C42_12 C41_12 C45_12 C44_12 -0.7 .
C42_12 C41_12 C45_12 C58_12 -142.2 .
C42_12 C41_12 C46_12 C47_12 0.7 .
C42_12 C41_12 C46_12 C60_12 137.6 .
C42_12 C43_12 C44_12 C45_12 0.1 .
C42_12 C43_12 C44_12 C55_12 142.4 .
C42_12 C43_12 C52_12 C51_12 -0.5 .
C42_12 C43_12 C52_12 C53_12 -137.0 .
C42_12 C49_12 C50_12 C51_12 -0.8 .
C42_12 C49_12 C50_12 C64_12 142.6 .
C43_12 C42_12 C49_12 C48_12 136.8 .
C43_12 C42_12 C49_12 C50_12 0.4 .
C43_12 C44_12 C45_12 C41_12 0.4 .
C43_12 C44_12 C45_12 C58_12 141.6 .
C43_12 C44_12 C55_12 C54_12 -0.9 .
C43_12 C44_12 C55_12 C56_12 -137.1 .
C43_12 C52_12 C53_12 C54_12 -0.7 .
C43_12 C52_12 C53_12 C66_12 142.6 .
C44_12 C43_12 C52_12 C51_12 137.2 .
C44_12 C43_12 C52_12 C53_12 0.7 .
C44_12 C45_12 C58_12 C57_12 0.3 .
C44_12 C45_12 C58_12 C59_12 -136.8 .
C44_12 C55_12 C56_12 C57_12 -0.9 .
C44_12 C55_12 C56_12 C68_12 142.6 .
C45_12 C41_12 C42_12 C43_12 0.8 .
C45_12 C41_12 C42_12 C49_12 142.4 .
C45_12 C41_12 C46_12 C47_12 -137.5 .
C45_12 C41_12 C46_12 C60_12 -0.6 .
C45_12 C44_12 C55_12 C54_12 137.1 .
C45_12 C44_12 C55_12 C56_12 1.0 .
C45_12 C58_12 C59_12 C60_12 -0.1 .
C45_12 C58_12 C59_12 C70_12 142.5 .
C46_12 C41_12 C42_12 C43_12 -141.8 .
C46_12 C41_12 C42_12 C49_12 -0.1 .
C46_12 C41_12 C45_12 C44_12 142.0 .
C46_12 C41_12 C45_12 C58_12 0.5 .
C46_12 C47_12 C48_12 C49_12 0.0 .
C46_12 C47_12 C48_12 C63_12 138.6 .
C46_12 C47_12 C62_12 C33_12 -146.8 .
C46_12 C47_12 C62_12 C61_12 -0.4 .
C46_12 C60_12 C61_12 C32_12 147.0 .
C46_12 C60_12 C61_12 C62_12 0.5 .
C47_12 C46_12 C60_12 C59_12 142.5 .
C47_12 C46_12 C60_12 C61_12 -0.7 .
C47_12 C48_12 C49_12 C42_12 0.6 .
C47_12 C48_12 C49_12 C50_12 141.9 .
C47_12 C48_12 C63_12 C34_12 4.9 .
C47_12 C48_12 C63_12 C64_12 -142.7 .
C48_12 C47_12 C62_12 C33_12 -3.6 .
C48_12 C47_12 C62_12 C61_12 142.8 .
C48_12 C49_12 C50_12 C51_12 -142.4 .
C48_12 C49_12 C50_12 C64_12 1.0 .
C48_12 C63_12 C64_12 C35_12 147.8 .
C48_12 C63_12 C64_12 C50_12 0.5 .
C49_12 C42_12 C43_12 C44_12 -142.0 .
C49_12 C42_12 C43_12 C52_12 0.2 .
C49_12 C48_12 C63_12 C34_12 147.6 .
C49_12 C48_12 C63_12 C64_12 0.1 .
C49_12 C50_12 C51_12 C52_12 0.5 .
C49_12 C50_12 C51_12 C65_12 139.6 .
C49_12 C50_12 C64_12 C35_12 -147.8 .
C49_12 C50_12 C64_12 C63_12 -0.9 .
C50_12 C51_12 C52_12 C43_12 0.1 .
C50_12 C51_12 C52_12 C53_12 141.7 .
C50_12 C51_12 C65_12 C36_12 4.1 .
C50_12 C51_12 C65_12 C66_12 -143.0 .
C51_12 C50_12 C64_12 C35_12 -4.4 .
C51_12 C50_12 C64_12 C63_12 142.4 .
C51_12 C52_12 C53_12 C54_12 -142.2 .
C51_12 C52_12 C53_12 C66_12 1.2 .
C51_12 C65_12 C66_12 C37_12 147.4 .
C51_12 C65_12 C66_12 C53_12 0.5 .
C52_12 C43_12 C44_12 C45_12 -142.2 .
C52_12 C43_12 C44_12 C55_12 0.1 .
C52_12 C51_12 C65_12 C36_12 147.3 .
C52_12 C51_12 C65_12 C66_12 0.2 .
C52_12 C53_12 C54_12 C55_12 -0.1 .
C52_12 C53_12 C54_12 C67_12 139.1 .
C52_12 C53_12 C66_12 C37_12 -147.6 .
C52_12 C53_12 C66_12 C65_12 -1.0 .
C53_12 C54_12 C55_12 C44_12 0.9 .
C53_12 C54_12 C55_12 C56_12 142.2 .
C53_12 C54_12 C67_12 C38_12 4.1 .
C53_12 C54_12 C67_12 C68_12 -143.2 .
C54_12 C53_12 C66_12 C37_12 -4.3 .
C54_12 C53_12 C66_12 C65_12 142.2 .
C54_12 C55_12 C56_12 C57_12 -142.1 .
C54_12 C55_12 C56_12 C68_12 1.4 .
C54_12 C67_12 C68_12 C39_12 147.0 .
C54_12 C67_12 C68_12 C56_12 0.6 .
C55_12 C44_12 C45_12 C41_12 -141.9 .
C55_12 C44_12 C45_12 C58_12 -0.7 .
C55_12 C54_12 C67_12 C38_12 147.5 .
C55_12 C54_12 C67_12 C68_12 0.2 .
C55_12 C56_12 C57_12 C58_12 0.5 .
C55_12 C56_12 C57_12 C69_12 139.2 .
C55_12 C56_12 C68_12 C39_12 -147.6 .
C55_12 C56_12 C68_12 C67_12 -1.2 .
C56_12 C57_12 C58_12 C45_12 -0.2 .
C56_12 C57_12 C58_12 C59_12 142.0 .
C56_12 C57_12 C69_12 C40_12 4.6 .
C56_12 C57_12 C69_12 C70_12 -142.3 .
C57_12 C56_12 C68_12 C39_12 -4.1 .
C57_12 C56_12 C68_12 C67_12 142.3 .
C57_12 C58_12 C59_12 C60_12 -142.2 .
C57_12 C58_12 C59_12 C70_12 0.5 .
C57_12 C69_12 C70_12 C31_12 147.2 .
C57_12 C69_12 C70_12 C59_12 -0.2 .
C58_12 C57_12 C69_12 C40_12 147.5 .
C58_12 C57_12 C69_12 C70_12 0.5 .
C58_12 C59_12 C60_12 C46_12 0.0 .
C58_12 C59_12 C60_12 C61_12 138.8 .
C58_12 C59_12 C70_12 C31_12 -147.6 .
C58_12 C59_12 C70_12 C69_12 -0.2 .
C59_12 C60_12 C61_12 C32_12 4.1 .
C59_12 C60_12 C61_12 C62_12 -142.3 .
C60_12 C46_12 C47_12 C48_12 -142.6 .
C60_12 C46_12 C47_12 C62_12 0.7 .
C60_12 C59_12 C70_12 C31_12 -4.5 .
C60_12 C59_12 C70_12 C69_12 143.0 .
C60_12 C61_12 C62_12 C33_12 146.3 .
C60_12 C61_12 C62_12 C47_12 -0.1 .
C62_12 C33_12 C34_12 C23_12 150.8 .
C62_12 C33_12 C34_12 C63_12 0.2 .
C62_12 C47_12 C48_12 C49_12 -139.4 .
C62_12 C47_12 C48_12 C63_12 -0.8 .
C63_12 C48_12 C49_12 C42_12 -142.0 .
C63_12 C48_12 C49_12 C50_12 -0.6 .
C64_12 C35_12 C36_12 C25_12 150.6 .
C64_12 C35_12 C36_12 C65_12 0.3 .
C64_12 C50_12 C51_12 C52_12 -138.7 .
C64_12 C50_12 C51_12 C65_12 0.3 .
C65_12 C51_12 C52_12 C43_12 -142.5 .
C65_12 C51_12 C52_12 C53_12 -0.9 .
C66_12 C37_12 C38_12 C27_12 151.0 .
C66_12 C37_12 C38_12 C67_12 -0.7 .
C66_12 C53_12 C54_12 C55_12 -139.3 .
C66_12 C53_12 C54_12 C67_12 -0.1 .
C67_12 C54_12 C55_12 C44_12 -142.2 .
C67_12 C54_12 C55_12 C56_12 -1.0 .
C68_12 C39_12 C40_12 C29_12 150.4 .
C68_12 C39_12 C40_12 C69_12 0.3 .
C68_12 C56_12 C57_12 C58_12 -138.9 .
C68_12 C56_12 C57_12 C69_12 -0.2 .
C69_12 C57_12 C58_12 C45_12 -142.8 .
C69_12 C57_12 C58_12 C59_12 -0.6 .
C70_12 C31_12 C32_12 C21_12 150.3 .
C70_12 C31_12 C32_12 C61_12 -0.6 .
C70_12 C59_12 C60_12 C46_12 -138.8 .
C70_12 C59_12 C60_12 C61_12 0.0 .
C1_13 C2_13 C3_13 C4_13 -0.2 .
C1_13 C2_13 C3_13 C12_13 -141.6 .
C1_13 C2_13 C9_13 C8_13 1.2 .
C1_13 C2_13 C9_13 C10_13 136.9 .
C1_13 C5_13 C18_13 C17_13 -137.8 .
C1_13 C5_13 C18_13 C19_13 -0.5 .
C1_13 C7_13 C6_13 C8_13 -0.3 .
C1_13 C7_13 C6_13 C22_13 -143.8 .
C1_13 C7_13 C20_13 C19_13 -0.1 .
C1_13 C7_13 C20_13 C21_13 143.1 .
C2_13 C1_13 C5_13 C4_13 -0.1 .
C2_13 C1_13 C5_13 C18_13 142.1 .
C2_13 C1_13 C7_13 C6_13 0.6 .
C2_13 C1_13 C7_13 C20_13 -137.0 .
C2_13 C3_13 C4_13 C5_13 0.1 .
C2_13 C3_13 C4_13 C15_13 -141.9 .
C2_13 C3_13 C12_13 C11_13 -0.3 .
C2_13 C3_13 C12_13 C13_13 136.8 .
C2_13 C9_13 C10_13 C11_13 1.1 .
C2_13 C9_13 C10_13 C24_13 -142.2 .
C3_13 C2_13 C9_13 C8_13 -136.5 .
C3_13 C2_13 C9_13 C10_13 -0.8 .
C3_13 C4_13 C5_13 C1_13 0.0 .
C3_13 C4_13 C5_13 C18_13 -142.3 .
C3_13 C4_13 C15_13 C14_13 0.4 .
C3_13 C4_13 C15_13 C16_13 137.6 .
C3_13 C12_13 C13_13 C14_13 0.4 .
C3_13 C12_13 C13_13 C26_13 -142.7 .
C4_13 C3_13 C12_13 C11_13 -137.3 .
C4_13 C3_13 C12_13 C13_13 -0.2 .
C4_13 C5_13 C18_13 C17_13 0.2 .
C4_13 C5_13 C18_13 C19_13 137.5 .
C4_13 C15_13 C16_13 C17_13 0.3 .
C4_13 C15_13 C16_13 C28_13 -143.0 .
C5_13 C1_13 C2_13 C3_13 0.2 .
C5_13 C1_13 C2_13 C9_13 -141.8 .
C5_13 C1_13 C7_13 C6_13 137.0 .
C5_13 C1_13 C7_13 C20_13 -0.6 .
C5_13 C4_13 C15_13 C14_13 -137.2 .
C5_13 C4_13 C15_13 C16_13 0.0 .
C5_13 C18_13 C19_13 C20_13 -0.1 .
C5_13 C18_13 C19_13 C30_13 -142.4 .
C7_13 C1_13 C2_13 C3_13 140.9 .
C7_13 C1_13 C2_13 C9_13 -1.1 .
C7_13 C1_13 C5_13 C4_13 -141.4 .
C7_13 C1_13 C5_13 C18_13 0.8 .
C7_13 C6_13 C8_13 C9_13 0.4 .
C7_13 C6_13 C8_13 C23_13 -139.3 .
C7_13 C6_13 C22_13 C21_13 0.8 .
C7_13 C6_13 C22_13 C33_13 147.2 .
C7_13 C20_13 C21_13 C22_13 -0.2 .
C7_13 C20_13 C21_13 C32_13 -146.9 .
C6_13 C7_13 C20_13 C19_13 -142.5 .
C6_13 C7_13 C20_13 C21_13 0.7 .
C6_13 C8_13 C9_13 C2_13 -0.9 .
C6_13 C8_13 C9_13 C10_13 -141.8 .
C6_13 C8_13 C23_13 C24_13 143.0 .
C6_13 C8_13 C23_13 C34_13 -4.1 .
C6_13 C22_13 C33_13 C34_13 -4.0 .
C6_13 C22_13 C33_13 C62_13 -155.4 .
C8_13 C6_13 C22_13 C21_13 -142.4 .
C8_13 C6_13 C22_13 C33_13 4.0 .
C8_13 C9_13 C10_13 C11_13 141.8 .
C8_13 C9_13 C10_13 C24_13 -1.5 .
C8_13 C23_13 C24_13 C10_13 0.1 .
C8_13 C23_13 C24_13 C35_13 -147.0 .
C8_13 C23_13 C34_13 C33_13 4.1 .
C8_13 C23_13 C34_13 C63_13 155.4 .
C9_13 C2_13 C3_13 C4_13 141.8 .
C9_13 C2_13 C3_13 C12_13 0.5 .
C9_13 C8_13 C23_13 C24_13 -1.1 .
C9_13 C8_13 C23_13 C34_13 -148.2 .
C9_13 C10_13 C11_13 C12_13 -0.9 .
C9_13 C10_13 C11_13 C25_13 -139.1 .
C9_13 C10_13 C24_13 C23_13 0.9 .
C9_13 C10_13 C24_13 C35_13 148.0 .
C10_13 C11_13 C12_13 C3_13 0.5 .
C10_13 C11_13 C12_13 C13_13 -141.6 .
C10_13 C11_13 C25_13 C26_13 141.9 .
C10_13 C11_13 C25_13 C36_13 -4.7 .
C10_13 C24_13 C35_13 C36_13 -4.6 .
C10_13 C24_13 C35_13 C64_13 -155.6 .
C11_13 C10_13 C24_13 C23_13 -142.7 .
C11_13 C10_13 C24_13 C35_13 4.5 .
C11_13 C12_13 C13_13 C14_13 142.1 .
C11_13 C12_13 C13_13 C26_13 -0.9 .
C11_13 C25_13 C26_13 C13_13 0.2 .
C11_13 C25_13 C26_13 C37_13 -147.4 .
C11_13 C25_13 C36_13 C35_13 4.5 .
C11_13 C25_13 C36_13 C65_13 155.4 .
C12_13 C3_13 C4_13 C5_13 141.9 .
C12_13 C3_13 C4_13 C15_13 -0.1 .
C12_13 C11_13 C25_13 C26_13 -0.8 .
C12_13 C11_13 C25_13 C36_13 -147.4 .
C12_13 C13_13 C14_13 C15_13 -0.2 .
C12_13 C13_13 C14_13 C27_13 -139.1 .
C12_13 C13_13 C26_13 C25_13 0.5 .
C12_13 C13_13 C26_13 C37_13 148.1 .
C13_13 C14_13 C15_13 C4_13 -0.2 .
C13_13 C14_13 C15_13 C16_13 -142.4 .
C13_13 C14_13 C27_13 C28_13 142.9 .
C13_13 C14_13 C27_13 C38_13 -3.9 .
C13_13 C26_13 C37_13 C38_13 -5.5 .
C13_13 C26_13 C37_13 C66_13 -155.5 .
C14_13 C13_13 C26_13 C25_13 -142.7 .
C14_13 C13_13 C26_13 C37_13 5.0 .
C14_13 C15_13 C16_13 C17_13 142.5 .
C14_13 C15_13 C16_13 C28_13 -0.8 .
C14_13 C27_13 C28_13 C16_13 -0.3 .
C14_13 C27_13 C28_13 C39_13 -147.0 .
C14_13 C27_13 C38_13 C37_13 3.3 .
C14_13 C27_13 C38_13 C67_13 155.8 .
C15_13 C4_13 C5_13 C1_13 142.1 .
C15_13 C4_13 C5_13 C18_13 -0.2 .
C15_13 C14_13 C27_13 C28_13 -0.2 .
C15_13 C14_13 C27_13 C38_13 -147.0 .
C15_13 C16_13 C17_13 C18_13 -0.3 .
C15_13 C16_13 C17_13 C29_13 -139.3 .
C15_13 C16_13 C28_13 C27_13 0.7 .
C15_13 C16_13 C28_13 C39_13 147.2 .
C16_13 C17_13 C18_13 C5_13 0.1 .
C16_13 C17_13 C18_13 C19_13 -142.4 .
C16_13 C17_13 C29_13 C30_13 142.5 .
C16_13 C17_13 C29_13 C40_13 -4.0 .
C16_13 C28_13 C39_13 C40_13 -3.6 .
C16_13 C28_13 C39_13 C68_13 -155.4 .
C17_13 C16_13 C28_13 C27_13 -142.5 .
C17_13 C16_13 C28_13 C39_13 4.0 .
C17_13 C18_13 C19_13 C20_13 142.1 .
C17_13 C18_13 C19_13 C30_13 -0.1 .
C17_13 C29_13 C30_13 C19_13 0.5 .
C17_13 C29_13 C30_13 C31_13 -147.3 .
C17_13 C29_13 C40_13 C39_13 4.3 .
C17_13 C29_13 C40_13 C69_13 154.7 .
C18_13 C17_13 C29_13 C30_13 -0.6 .
C18_13 C17_13 C29_13 C40_13 -147.1 .
C18_13 C19_13 C20_13 C7_13 0.4 .
C18_13 C19_13 C20_13 C21_13 -139.0 .
C18_13 C19_13 C30_13 C29_13 -0.2 .
C18_13 C19_13 C30_13 C31_13 147.1 .
C19_13 C20_13 C21_13 C22_13 143.1 .
C19_13 C20_13 C21_13 C32_13 -3.6 .
C19_13 C30_13 C31_13 C32_13 -4.5 .
C19_13 C30_13 C31_13 C70_13 -155.4 .
C20_13 C7_13 C6_13 C8_13 142.6 .
C20_13 C7_13 C6_13 C22_13 -0.9 .
C20_13 C19_13 C30_13 C29_13 -142.5 .
C20_13 C19_13 C30_13 C31_13 4.9 .
C20_13 C21_13 C22_13 C6_13 -0.4 .
C20_13 C21_13 C22_13 C33_13 -147.0 .
C20_13 C21_13 C32_13 C31_13 3.9 .
C20_13 C21_13 C32_13 C61_13 155.4 .
C21_13 C22_13 C33_13 C34_13 138.2 .
C21_13 C22_13 C33_13 C62_13 -13.3 .
C21_13 C32_13 C61_13 C60_13 -155.6 .
C21_13 C32_13 C61_13 C62_13 -13.0 .
C22_13 C6_13 C8_13 C9_13 139.8 .
C22_13 C6_13 C8_13 C23_13 0.0 .
C22_13 C21_13 C32_13 C31_13 -138.2 .
C22_13 C21_13 C32_13 C61_13 13.3 .
C22_13 C33_13 C34_13 C23_13 0.0 .
C22_13 C33_13 C34_13 C63_13 -150.6 .
C22_13 C33_13 C62_13 C47_13 155.2 .
C22_13 C33_13 C62_13 C61_13 13.5 .
C23_13 C8_13 C9_13 C2_13 142.5 .
C23_13 C8_13 C9_13 C10_13 1.6 .
C23_13 C24_13 C35_13 C36_13 138.2 .
C23_13 C24_13 C35_13 C64_13 -12.8 .
C23_13 C34_13 C63_13 C48_13 -155.9 .
C23_13 C34_13 C63_13 C64_13 -12.7 .
C24_13 C10_13 C11_13 C12_13 138.4 .
C24_13 C10_13 C11_13 C25_13 0.2 .
C24_13 C23_13 C34_13 C33_13 -138.8 .
C24_13 C23_13 C34_13 C63_13 12.6 .
C24_13 C35_13 C36_13 C25_13 0.1 .
C24_13 C35_13 C36_13 C65_13 -150.2 .
C24_13 C35_13 C64_13 C50_13 155.3 .
C24_13 C35_13 C64_13 C63_13 12.6 .
C25_13 C11_13 C12_13 C3_13 143.2 .
C25_13 C11_13 C12_13 C13_13 1.1 .
C25_13 C26_13 C37_13 C38_13 137.8 .
C25_13 C26_13 C37_13 C66_13 -12.1 .
C25_13 C36_13 C65_13 C51_13 -155.2 .
C25_13 C36_13 C65_13 C66_13 -12.8 .
C26_13 C13_13 C14_13 C15_13 138.7 .
C26_13 C13_13 C14_13 C27_13 -0.2 .
C26_13 C25_13 C36_13 C35_13 -137.8 .
C26_13 C25_13 C36_13 C65_13 13.1 .
C26_13 C37_13 C38_13 C27_13 1.4 .
C26_13 C37_13 C38_13 C67_13 -150.3 .
C26_13 C37_13 C66_13 C53_13 155.0 .
C26_13 C37_13 C66_13 C65_13 12.4 .
C27_13 C14_13 C15_13 C4_13 142.7 .
C27_13 C14_13 C15_13 C16_13 0.6 .
C27_13 C28_13 C39_13 C40_13 138.4 .
C27_13 C28_13 C39_13 C68_13 -13.4 .
C27_13 C38_13 C67_13 C54_13 -155.9 .
C27_13 C38_13 C67_13 C68_13 -13.1 .
C28_13 C16_13 C17_13 C18_13 138.8 .
C28_13 C16_13 C17_13 C29_13 -0.2 .
C28_13 C27_13 C38_13 C37_13 -139.5 .
C28_13 C27_13 C38_13 C67_13 13.1 .
C28_13 C39_13 C40_13 C29_13 -0.5 .
C28_13 C39_13 C40_13 C69_13 -150.6 .
C28_13 C39_13 C68_13 C56_13 155.5 .
C28_13 C39_13 C68_13 C67_13 13.5 .
C29_13 C17_13 C18_13 C5_13 142.9 .
C29_13 C17_13 C18_13 C19_13 0.4 .
C29_13 C30_13 C31_13 C32_13 138.7 .
C29_13 C30_13 C31_13 C70_13 -12.2 .
C29_13 C40_13 C69_13 C57_13 -155.2 .
C29_13 C40_13 C69_13 C70_13 -12.2 .
C30_13 C19_13 C20_13 C7_13 138.7 .
C30_13 C19_13 C20_13 C21_13 -0.8 .
C30_13 C29_13 C40_13 C39_13 -138.0 .
C30_13 C29_13 C40_13 C69_13 12.4 .
C30_13 C31_13 C32_13 C21_13 0.1 .
C30_13 C31_13 C32_13 C61_13 -150.8 .
C30_13 C31_13 C70_13 C59_13 155.3 .
C30_13 C31_13 C70_13 C69_13 12.5 .
C31_13 C32_13 C61_13 C60_13 -3.8 .
C31_13 C32_13 C61_13 C62_13 138.8 .
C32_13 C21_13 C22_13 C6_13 146.4 .
C32_13 C21_13 C22_13 C33_13 -0.2 .
C32_13 C31_13 C70_13 C59_13 4.8 .
C32_13 C31_13 C70_13 C69_13 -138.1 .
C32_13 C61_13 C62_13 C33_13 -0.4 .
C32_13 C61_13 C62_13 C47_13 -146.8 .
C33_13 C34_13 C63_13 C48_13 -4.5 .
C33_13 C34_13 C63_13 C64_13 138.7 .
C34_13 C23_13 C24_13 C10_13 147.3 .
C34_13 C23_13 C24_13 C35_13 0.1 .
C34_13 C33_13 C62_13 C47_13 3.8 .
C34_13 C33_13 C62_13 C61_13 -137.8 .
C34_13 C63_13 C64_13 C35_13 0.2 .
C34_13 C63_13 C64_13 C50_13 -147.0 .
C35_13 C36_13 C65_13 C51_13 -4.4 .
C35_13 C36_13 C65_13 C66_13 138.0 .
C36_13 C25_13 C26_13 C13_13 147.0 .
C36_13 C25_13 C26_13 C37_13 -0.6 .
C36_13 C35_13 C64_13 C50_13 4.1 .
C36_13 C35_13 C64_13 C63_13 -138.6 .
C36_13 C65_13 C66_13 C37_13 0.1 .
C36_13 C65_13 C66_13 C53_13 -146.8 .
C37_13 C38_13 C67_13 C54_13 -3.6 .
C37_13 C38_13 C67_13 C68_13 139.2 .
C38_13 C27_13 C28_13 C16_13 146.8 .
C38_13 C27_13 C28_13 C39_13 0.1 .
C38_13 C37_13 C66_13 C53_13 4.7 .
C38_13 C37_13 C66_13 C65_13 -137.9 .
C38_13 C67_13 C68_13 C39_13 -0.2 .
C38_13 C67_13 C68_13 C56_13 -146.6 .
C39_13 C40_13 C69_13 C57_13 -4.7 .
C39_13 C40_13 C69_13 C70_13 138.4 .
C40_13 C29_13 C30_13 C19_13 147.5 .
C40_13 C29_13 C30_13 C31_13 -0.3 .
C40_13 C39_13 C68_13 C56_13 4.0 .
C40_13 C39_13 C68_13 C67_13 -138.1 .
C40_13 C69_13 C70_13 C31_13 -0.4 .
C40_13 C69_13 C70_13 C59_13 -147.8 .
C41_13 C42_13 C43_13 C44_13 -0.5 .
C41_13 C42_13 C43_13 C52_13 141.7 .
C41_13 C42_13 C49_13 C48_13 -0.5 .
C41_13 C42_13 C49_13 C50_13 -136.8 .
C41_13 C45_13 C58_13 C57_13 137.0 .
C41_13 C45_13 C58_13 C59_13 -0.1 .
C41_13 C46_13 C47_13 C48_13 -0.6 .
C41_13 C46_13 C47_13 C62_13 142.8 .
C41_13 C46_13 C60_13 C59_13 0.3 .
C41_13 C46_13 C60_13 C61_13 -142.9 .
C42_13 C41_13 C45_13 C44_13 -0.7 .
C42_13 C41_13 C45_13 C58_13 -142.2 .
C42_13 C41_13 C46_13 C47_13 0.7 .
C42_13 C41_13 C46_13 C60_13 137.6 .
C42_13 C43_13 C44_13 C45_13 0.1 .
C42_13 C43_13 C44_13 C55_13 142.4 .
C42_13 C43_13 C52_13 C51_13 -0.5 .
C42_13 C43_13 C52_13 C53_13 -137.0 .
C42_13 C49_13 C50_13 C51_13 -0.8 .
C42_13 C49_13 C50_13 C64_13 142.6 .
C43_13 C42_13 C49_13 C48_13 136.8 .
C43_13 C42_13 C49_13 C50_13 0.4 .
C43_13 C44_13 C45_13 C41_13 0.4 .
C43_13 C44_13 C45_13 C58_13 141.6 .
C43_13 C44_13 C55_13 C54_13 -0.9 .
C43_13 C44_13 C55_13 C56_13 -137.1 .
C43_13 C52_13 C53_13 C54_13 -0.7 .
C43_13 C52_13 C53_13 C66_13 142.6 .
C44_13 C43_13 C52_13 C51_13 137.2 .
C44_13 C43_13 C52_13 C53_13 0.7 .
C44_13 C45_13 C58_13 C57_13 0.3 .
C44_13 C45_13 C58_13 C59_13 -136.8 .
C44_13 C55_13 C56_13 C57_13 -0.9 .
C44_13 C55_13 C56_13 C68_13 142.6 .
C45_13 C41_13 C42_13 C43_13 0.8 .
C45_13 C41_13 C42_13 C49_13 142.4 .
C45_13 C41_13 C46_13 C47_13 -137.5 .
C45_13 C41_13 C46_13 C60_13 -0.6 .
C45_13 C44_13 C55_13 C54_13 137.2 .
C45_13 C44_13 C55_13 C56_13 1.0 .
C45_13 C58_13 C59_13 C60_13 -0.1 .
C45_13 C58_13 C59_13 C70_13 142.5 .
C46_13 C41_13 C42_13 C43_13 -141.8 .
C46_13 C41_13 C42_13 C49_13 -0.1 .
C46_13 C41_13 C45_13 C44_13 142.0 .
C46_13 C41_13 C45_13 C58_13 0.5 .
C46_13 C47_13 C48_13 C49_13 0.0 .
C46_13 C47_13 C48_13 C63_13 138.6 .
C46_13 C47_13 C62_13 C33_13 -146.8 .
C46_13 C47_13 C62_13 C61_13 -0.4 .
C46_13 C60_13 C61_13 C32_13 147.0 .
C46_13 C60_13 C61_13 C62_13 0.5 .
C47_13 C46_13 C60_13 C59_13 142.5 .
C47_13 C46_13 C60_13 C61_13 -0.7 .
C47_13 C48_13 C49_13 C42_13 0.6 .
C47_13 C48_13 C49_13 C50_13 141.9 .
C47_13 C48_13 C63_13 C34_13 4.9 .
C47_13 C48_13 C63_13 C64_13 -142.7 .
C48_13 C47_13 C62_13 C33_13 -3.6 .
C48_13 C47_13 C62_13 C61_13 142.8 .
C48_13 C49_13 C50_13 C51_13 -142.4 .
C48_13 C49_13 C50_13 C64_13 1.0 .
C48_13 C63_13 C64_13 C35_13 147.8 .
C48_13 C63_13 C64_13 C50_13 0.5 .
C49_13 C42_13 C43_13 C44_13 -142.0 .
C49_13 C42_13 C43_13 C52_13 0.2 .
C49_13 C48_13 C63_13 C34_13 147.6 .
C49_13 C48_13 C63_13 C64_13 0.1 .
C49_13 C50_13 C51_13 C52_13 0.5 .
C49_13 C50_13 C51_13 C65_13 139.6 .
C49_13 C50_13 C64_13 C35_13 -147.8 .
C49_13 C50_13 C64_13 C63_13 -1.0 .
C50_13 C51_13 C52_13 C43_13 0.1 .
C50_13 C51_13 C52_13 C53_13 141.7 .
C50_13 C51_13 C65_13 C36_13 4.1 .
C50_13 C51_13 C65_13 C66_13 -143.0 .
C51_13 C50_13 C64_13 C35_13 -4.4 .
C51_13 C50_13 C64_13 C63_13 142.4 .
C51_13 C52_13 C53_13 C54_13 -142.2 .
C51_13 C52_13 C53_13 C66_13 1.2 .
C51_13 C65_13 C66_13 C37_13 147.4 .
C51_13 C65_13 C66_13 C53_13 0.5 .
C52_13 C43_13 C44_13 C45_13 -142.2 .
C52_13 C43_13 C44_13 C55_13 0.1 .
C52_13 C51_13 C65_13 C36_13 147.3 .
C52_13 C51_13 C65_13 C66_13 0.2 .
C52_13 C53_13 C54_13 C55_13 -0.1 .
C52_13 C53_13 C54_13 C67_13 139.1 .
C52_13 C53_13 C66_13 C37_13 -147.6 .
C52_13 C53_13 C66_13 C65_13 -1.0 .
C53_13 C54_13 C55_13 C44_13 0.9 .
C53_13 C54_13 C55_13 C56_13 142.2 .
C53_13 C54_13 C67_13 C38_13 4.1 .
C53_13 C54_13 C67_13 C68_13 -143.2 .
C54_13 C53_13 C66_13 C37_13 -4.3 .
C54_13 C53_13 C66_13 C65_13 142.2 .
C54_13 C55_13 C56_13 C57_13 -142.1 .
C54_13 C55_13 C56_13 C68_13 1.4 .
C54_13 C67_13 C68_13 C39_13 147.0 .
C54_13 C67_13 C68_13 C56_13 0.6 .
C55_13 C44_13 C45_13 C41_13 -141.9 .
C55_13 C44_13 C45_13 C58_13 -0.7 .
C55_13 C54_13 C67_13 C38_13 147.5 .
C55_13 C54_13 C67_13 C68_13 0.2 .
C55_13 C56_13 C57_13 C58_13 0.5 .
C55_13 C56_13 C57_13 C69_13 139.2 .
C55_13 C56_13 C68_13 C39_13 -147.6 .
C55_13 C56_13 C68_13 C67_13 -1.2 .
C56_13 C57_13 C58_13 C45_13 -0.2 .
C56_13 C57_13 C58_13 C59_13 142.0 .
C56_13 C57_13 C69_13 C40_13 4.6 .
C56_13 C57_13 C69_13 C70_13 -142.3 .
C57_13 C56_13 C68_13 C39_13 -4.1 .
C57_13 C56_13 C68_13 C67_13 142.3 .
C57_13 C58_13 C59_13 C60_13 -142.2 .
C57_13 C58_13 C59_13 C70_13 0.5 .
C57_13 C69_13 C70_13 C31_13 147.2 .
C57_13 C69_13 C70_13 C59_13 -0.2 .
C58_13 C57_13 C69_13 C40_13 147.5 .
C58_13 C57_13 C69_13 C70_13 0.5 .
C58_13 C59_13 C60_13 C46_13 0.0 .
C58_13 C59_13 C60_13 C61_13 138.8 .
C58_13 C59_13 C70_13 C31_13 -147.6 .
C58_13 C59_13 C70_13 C69_13 -0.2 .
C59_13 C60_13 C61_13 C32_13 4.1 .
C59_13 C60_13 C61_13 C62_13 -142.3 .
C60_13 C46_13 C47_13 C48_13 -142.6 .
C60_13 C46_13 C47_13 C62_13 0.7 .
C60_13 C59_13 C70_13 C31_13 -4.5 .
C60_13 C59_13 C70_13 C69_13 143.0 .
C60_13 C61_13 C62_13 C33_13 146.3 .
C60_13 C61_13 C62_13 C47_13 -0.1 .
C62_13 C33_13 C34_13 C23_13 150.8 .
C62_13 C33_13 C34_13 C63_13 0.2 .
C62_13 C47_13 C48_13 C49_13 -139.4 .
C62_13 C47_13 C48_13 C63_13 -0.8 .
C63_13 C48_13 C49_13 C42_13 -142.0 .
C63_13 C48_13 C49_13 C50_13 -0.6 .
C64_13 C35_13 C36_13 C25_13 150.6 .
C64_13 C35_13 C36_13 C65_13 0.3 .
C64_13 C50_13 C51_13 C52_13 -138.7 .
C64_13 C50_13 C51_13 C65_13 0.3 .
C65_13 C51_13 C52_13 C43_13 -142.5 .
C65_13 C51_13 C52_13 C53_13 -0.9 .
C66_13 C37_13 C38_13 C27_13 151.0 .
C66_13 C37_13 C38_13 C67_13 -0.7 .
C66_13 C53_13 C54_13 C55_13 -139.3 .
C66_13 C53_13 C54_13 C67_13 -0.1 .
C67_13 C54_13 C55_13 C44_13 -142.2 .
C67_13 C54_13 C55_13 C56_13 -1.0 .
C68_13 C39_13 C40_13 C29_13 150.4 .
C68_13 C39_13 C40_13 C69_13 0.3 .
C68_13 C56_13 C57_13 C58_13 -138.9 .
C68_13 C56_13 C57_13 C69_13 -0.2 .
C69_13 C57_13 C58_13 C45_13 -142.8 .
C69_13 C57_13 C58_13 C59_13 -0.6 .
C70_13 C31_13 C32_13 C21_13 150.3 .
C70_13 C31_13 C32_13 C61_13 -0.6 .
C70_13 C59_13 C60_13 C46_13 -138.8 .
C70_13 C59_13 C60_13 C61_13 0.0 .
